data_7116067
loop_
_publ_author_name
'Xiaoping Yang'
'Zongping Li'
'Shiqing Wang'
'Shaoming Huang'
'Desmond Schipper'
'Richard A. Jones'

_publ_section_title
;
 Self-assembly of NIR luminescent 30-metal drum-like and 12-metal
 rectangular d-f nanoclusters with long-chain Schiff base ligands
;
_journal_name_full Chem.Commun.
_journal_page_first 15569
_journal_paper_doi 10.1039/C4cc07174C
_journal_volume 50
_journal_year 2014
_chemical_formula_moiety 'C328 H413 Cd24 N22 Nd6 O131'
_chemical_formula_sum 'C328 H413 Cd24 N22 Nd6 O131'
_chemical_formula_weight 10322.84
_chemical_name_systematic
; 
 ? 
;
_space_group_IT_number 14
_symmetry_cell_setting monoclinic
_symmetry_space_group_name_Hall '-P 2ybc'
_symmetry_space_group_name_H-M 'P 1 21/c 1'
_atom_sites_solution_hydrogens geom
_atom_sites_solution_primary direct
_atom_sites_solution_secondary difmap
_audit_creation_method SHELXL-97
_cell_angle_alpha 90.00
_cell_angle_beta 93.81(3)
_cell_angle_gamma 90.00
_cell_formula_units_Z 4
_cell_length_a 35.277(7)
_cell_length_b 29.064(6)
_cell_length_c 49.662(10)
_cell_measurement_reflns_used 62562
_cell_measurement_temperature 223(1)
_cell_measurement_theta_max 25.2406
_cell_measurement_theta_min 0.9688
_cell_volume 50805(18)
_computing_cell_refinement 'Collect software, Nonius B.V. 1998'
_computing_data_collection 'Collect software, Nonius B.V. 1998'
_computing_data_reduction
;
DENZO and Scalepack (Otwinoski and Minor, 1997)
;
_computing_molecular_graphics 'XP SHELXTL/PC, Siemens Analytical'
_computing_structure_refinement 'XL SHELXTL/PC, Siemens Analytical'
_computing_structure_solution
;

SIR97 - Altomare A., Burla M.C., Camalli M., Cascarano G.L., Giacovazzo C., 
Guagliardi A., Moliterni A.G.G., Polidori G.,Spagna R.
;
_diffrn_ambient_temperature 223(1)
_diffrn_detector_area_resol_mean 13.6612
_diffrn_measured_fraction_theta_full 0.968
_diffrn_measured_fraction_theta_max 0.968
_diffrn_measurement_device_type 'Mercury2 (2x2 bin mode)'
_diffrn_measurement_method dtprofit.ref
_diffrn_radiation_monochromator 'Graphite Monochromator'
_diffrn_radiation_source 'Sealed tube'
_diffrn_radiation_type MoK\a
_diffrn_radiation_wavelength 0.710747
_diffrn_reflns_av_R_equivalents 0.0927
_diffrn_reflns_av_sigmaI/netI 0.1251
_diffrn_reflns_limit_h_max 40
_diffrn_reflns_limit_h_min -40
_diffrn_reflns_limit_k_max 34
_diffrn_reflns_limit_k_min -32
_diffrn_reflns_limit_l_max 58
_diffrn_reflns_limit_l_min -58
_diffrn_reflns_number 343760
_diffrn_reflns_theta_full 25.00
_diffrn_reflns_theta_max 25.00
_diffrn_reflns_theta_min 3.00
_exptl_absorpt_coefficient_mu 1.647
_exptl_absorpt_correction_T_max 1.000000
_exptl_absorpt_correction_T_min 0.661752
_exptl_absorpt_correction_type multi-scan
_exptl_absorpt_process_details 'DENZO and Scalepack (Otwinoski and Minor, 1997)'
_exptl_crystal_colour Yellow
_exptl_crystal_density_diffrn 1.350
_exptl_crystal_density_method 'not measured'
_exptl_crystal_description Block
_exptl_crystal_F_000 20380
_exptl_crystal_size_max 0.16
_exptl_crystal_size_mid 0.15
_exptl_crystal_size_min 0.11
_refine_diff_density_max 2.259
_refine_diff_density_min -2.730
_refine_diff_density_rms 0.165
_refine_ls_extinction_method none
_refine_ls_goodness_of_fit_ref 1.014
_refine_ls_hydrogen_treatment constr
_refine_ls_matrix_type fullcycle
_refine_ls_number_parameters 4576
_refine_ls_number_reflns 86623
_refine_ls_number_restraints 3126
_refine_ls_restrained_S_all 1.017
_refine_ls_R_factor_all 0.1587
_refine_ls_R_factor_gt 0.0874
_refine_ls_shift/su_max 0.038
_refine_ls_shift/su_mean 0.001
_refine_ls_structure_factor_coef Fsqd
_refine_ls_weighting_details 'calc w=1/[\s^2^(Fo^2^)+(0.1466P)^2^+0.0000P] where P=(Fo^2^+2Fc^2^)/3'
_refine_ls_weighting_scheme calc
_refine_ls_wR_factor_gt 0.2337
_refine_ls_wR_factor_ref 0.2441
_reflns_number_gt 48928
_reflns_number_total 86623
_reflns_threshold_expression >2sigma(I)
_cod_data_source_file c4cc07174c2.cif
_cod_data_source_block cluster-1
_cod_original_cell_volume 50806(18)
_cod_original_sg_symbol_Hall -P2ybc
_cod_original_sg_symbol_H-M P2(1)/c
_cod_database_code 7116067

loop_
_symmetry_equiv_pos_as_xyz
'x, y, z'
'-x, y+1/2, -z+1/2'
'-x, -y, -z'
'x, -y-1/2, z-1/2'

loop_
_atom_site_label
_atom_site_type_symbol
_atom_site_fract_x
_atom_site_fract_y
_atom_site_fract_z
_atom_site_U_iso_or_equiv
_atom_site_adp_type
_atom_site_occupancy
_atom_site_symmetry_multiplicity
_atom_site_calc_flag
_atom_site_refinement_flags
Nd1 Nd 0.20850(2) 0.35033(2) 0.150824(15) 0.04320(19) Uani 1 1 d U
Nd2 Nd 0.23863(2) 0.38182(3) 0.355217(17) 0.0535(2) Uani 1 1 d U
Nd3 Nd 0.03706(2) 0.11065(2) 0.214362(15) 0.04374(19) Uani 1 1 d U
Nd4 Nd 0.27766(2) -0.10173(3) 0.355449(17) 0.0540(2) Uani 1 1 d U
Nd5 Nd 0.45725(2) 0.16943(2) 0.218705(16) 0.0471(2) Uani 1 1 d U
Nd6 Nd 0.27520(2) -0.06214(3) 0.146177(19) 0.0593(2) Uani 1 1 d U
Cd1 Cd 0.26948(3) 0.43489(4) 0.18636(2) 0.0559(3) Uani 1 1 d U
Cd2 Cd 0.22687(3) 0.51841(4) 0.22732(2) 0.0610(3) Uani 1 1 d U
Cd3 Cd 0.25360(3) 0.39838(4) 0.27934(2) 0.0589(3) Uani 1 1 d U
Cd4 Cd 0.20713(4) 0.33527(5) 0.41897(3) 0.0962(5) Uani 1 1 d U
Cd5 Cd 0.11806(5) 0.36211(6) 0.44154(4) 0.11435(4) Uani 1 1 d DU
Cd6 Cd 0.12339(3) 0.22589(4) 0.39868(2) 0.0654(3) Uani 1 1 d U
Cd7 Cd 0.05653(3) 0.14303(4) 0.37975(2) 0.0607(3) Uani 1 1 d U
Cd8 Cd -0.02207(3) 0.19708(4) 0.34600(2) 0.0660(3) Uani 1 1 d U
Cd9 Cd 0.05685(3) 0.11824(4) 0.29166(2) 0.0537(3) Uani 1 1 d U
Cd10 Cd 0.03593(3) 0.13940(4) 0.14232(2) 0.0555(3) Uani 1 1 d U
Cd11 Cd 0.01332(3) 0.25344(4) 0.11949(2) 0.0640(3) Uani 1 1 d U
Cd12 Cd 0.13700(3) 0.25114(3) 0.14556(2) 0.0500(3) Uani 1 1 d U
Cd13 Cd 0.31245(3) -0.06295(4) 0.42329(2) 0.0641(3) Uani 1 1 d U
Cd14 Cd 0.40767(3) -0.08122(4) 0.44877(2) 0.0678(3) Uani 1 1 d U
Cd15 Cd 0.39837(3) 0.04914(4) 0.40481(2) 0.0582(3) Uani 1 1 d U
Cd16 Cd 0.45882(3) 0.13648(4) 0.38468(2) 0.0582(3) Uani 1 1 d U
Cd17 Cd 0.53414(3) 0.08345(4) 0.35295(2) 0.0623(3) Uani 1 1 d U
Cd18 Cd 0.44783(3) 0.15955(4) 0.29580(2) 0.0547(3) Uani 1 1 d U
Cd19 Cd 0.44601(3) 0.14513(4) 0.14583(2) 0.0629(3) Uani 1 1 d U
Cd20 Cd 0.46667(4) 0.03271(4) 0.12129(3) 0.0832(4) Uani 1 1 d U
Cd21 Cd 0.34599(3) 0.03578(4) 0.14284(2) 0.0608(3) Uani 1 1 d U
Cd22 Cd 0.22290(3) -0.14826(4) 0.18163(3) 0.0708(4) Uani 1 1 d U
Cd23 Cd 0.27444(3) -0.22969(4) 0.22359(3) 0.0811(4) Uani 1 1 d U
Cd24 Cd 0.25326(3) -0.11382(4) 0.27736(3) 0.0663(3) Uani 1 1 d U
N1 N 0.2515(4) 0.3010(5) 0.4464(3) 0.093(4) Uani 1 1 d U
N2 N 0.4677(4) 0.2050(4) 0.4068(3) 0.072(4) Uani 1 1 d U
N3 N 0.1544(4) 0.1903(5) 0.4343(3) 0.077(4) Uani 1 1 d U
N4 N 0.3700(4) 0.0853(4) 0.4393(3) 0.070(4) Uani 1 1 d U
N5 N 0.0497(4) 0.0760(5) 0.4028(3) 0.079(4) Uani 1 1 d U
N6 N 0.2710(4) -0.0258(4) 0.4480(3) 0.069(4) Uani 1 1 d U
N7 N 0.0273(4) 0.0558(4) 0.3105(2) 0.058(3) Uani 1 1 d U
N8 N 0.2104(4) -0.1313(5) 0.3644(3) 0.082(4) Uani 1 1 d U
N9 N 0.0139(3) 0.0278(4) 0.2157(2) 0.060(3) Uani 1 1 d U
N10 N 0.1984(4) -0.1555(5) 0.2752(3) 0.074(4) Uani 1 1 d U
N11 N 0.0449(3) 0.0836(4) 0.1130(3) 0.067(3) Uani 1 1 d DU
N12 N 0.1581(3) -0.1488(4) 0.1770(2) 0.069(4) Uani 1 1 d U
N13 N 0.1286(3) 0.2295(4) 0.1012(2) 0.057(3) Uani 1 1 d U
N14 N 0.2341(3) -0.0421(4) 0.1034(2) 0.062(3) Uani 1 1 d U
N15 N 0.2385(3) 0.3349(4) 0.1055(2) 0.053(3) Uani 1 1 d U
N16 N 0.3429(3) 0.0654(4) 0.0995(2) 0.063(3) Uani 1 1 d U
N17 N 0.3316(4) 0.4379(4) 0.1792(2) 0.072(4) Uani 1 1 d U
N18 N 0.4305(4) 0.2014(5) 0.1157(3) 0.082(4) Uani 1 1 d U
N19 N 0.3094(3) 0.4399(4) 0.2784(2) 0.067(3) Uani 1 1 d U
N20 N 0.4804(3) 0.2523(4) 0.2217(2) 0.063(3) Uani 1 1 d U
N21 N 0.3073(3) 0.4083(4) 0.3704(2) 0.062(3) Uani 1 1 d U
N22 N 0.4793(4) 0.2209(4) 0.3152(3) 0.072(4) Uani 1 1 d U
O1 O 0.1116(4) 0.2949(5) 0.4759(3) 0.117(4) Uani 1 1 d U
O2 O 0.1701(4) 0.3141(6) 0.4498(3) 0.135(5) Uani 1 1 d U
O3 O 0.5166(3) 0.1489(3) 0.3724(2) 0.065(3) Uani 1 1 d U
O4 O 0.5773(3) 0.1471(4) 0.3448(2) 0.081(3) Uani 1 1 d U
O5 O 0.0065(3) 0.1703(3) 0.4248(2) 0.064(3) Uani 1 1 d U
O6 O 0.0764(3) 0.1874(3) 0.41470(18) 0.058(2) Uani 1 1 d U
O7 O 0.4432(3) 0.0964(3) 0.4205(2) 0.065(3) Uani 1 1 d U
O8 O 0.5147(3) 0.1156(3) 0.4322(2) 0.065(3) Uani 1 1 d U
O9 O -0.0685(3) 0.1346(4) 0.3384(2) 0.084(3) Uani 1 1 d U
O10 O -0.0028(3) 0.1309(4) 0.3668(2) 0.077(3) Uani 1 1 d U
O11 O 0.3538(3) -0.0442(4) 0.4579(2) 0.072(3) Uani 1 1 d U
O12 O 0.4164(3) -0.0250(3) 0.48638(19) 0.064(3) Uani 1 1 d U
O13 O -0.0350(2) 0.1210(3) 0.21758(18) 0.055(2) Uani 1 1 d U
O14 O 0.0144(3) 0.1002(3) 0.25609(18) 0.055(2) Uani 1 1 d U
O15 O 0.2713(3) -0.1130(3) 0.4028(2) 0.065(3) Uani 1 1 d U
O16 O 0.3045(3) -0.1345(4) 0.4508(2) 0.080(3) Uani 1 1 d U
O17 O -0.0344(3) 0.1220(4) 0.12982(19) 0.067(3) Uani 1 1 d U
O18 O 0.0088(3) 0.0911(3) 0.17298(19) 0.061(3) Uani 1 1 d U
O19 O 0.2571(3) -0.1480(3) 0.3191(2) 0.076(3) Uani 1 1 d U
O20 O 0.2914(3) -0.1885(4) 0.3607(2) 0.097(4) Uani 1 1 d DU
O21 O 0.0216(3) 0.2511(4) 0.0712(2) 0.070(3) Uani 1 1 d U
O22 O 0.0334(2) 0.1842(3) 0.10543(18) 0.053(2) Uani 1 1 d U
O23 O 0.2154(3) -0.2062(3) 0.2096(2) 0.077(3) Uani 1 1 d U
O24 O 0.2244(3) -0.2722(4) 0.2433(3) 0.106(4) Uani 1 1 d U
O25 O 0.1705(2) 0.4017(3) 0.11603(18) 0.056(2) Uani 1 1 d U
O26 O 0.1605(2) 0.3153(3) 0.12329(17) 0.052(2) Uani 1 1 d U
O27 O 0.2304(3) -0.1193(3) 0.13958(19) 0.068(3) Uani 1 1 d U
O28 O 0.2150(3) -0.2059(3) 0.1436(2) 0.071(3) Uani 1 1 d U
O29 O 0.2664(3) 0.4970(3) 0.15046(18) 0.058(2) Uani 1 1 d U
O30 O 0.2505(3) 0.4079(3) 0.14330(18) 0.058(3) Uani 1 1 d U
O31 O 0.3163(3) -0.0255(3) 0.1187(2) 0.069(3) Uani 1 1 d U
O32 O 0.3023(3) -0.1093(3) 0.1076(2) 0.085(3) Uani 1 1 d U
O33 O 0.2807(3) 0.5534(4) 0.2512(2) 0.088(3) Uani 1 1 d U
O34 O 0.2829(3) 0.4910(3) 0.2152(2) 0.068(3) Uani 1 1 d U
O35 O 0.4438(3) 0.1004(3) 0.1081(2) 0.077(3) Uani 1 1 d U
O36 O 0.4423(3) 0.0334(4) 0.0737(2) 0.095(4) Uani 1 1 d U
O37 O 0.2294(3) 0.4692(3) 0.3626(2) 0.084(3) Uani 1 1 d U
O38 O 0.2561(3) 0.4322(3) 0.3206(2) 0.066(3) Uani 1 1 d U
O39 O 0.4794(3) 0.1916(3) 0.17698(19) 0.062(3) Uani 1 1 d U
O40 O 0.5142(3) 0.1633(3) 0.1349(2) 0.073(3) Uani 1 1 d U
O41 O 0.2083(5) 0.4051(6) 0.4438(3) 0.177(7) Uani 1 1 d DU
O42 O 0.2473(3) 0.3873(3) 0.4015(2) 0.077(3) Uani 1 1 d U
O43 O 0.4855(2) 0.1800(3) 0.26132(17) 0.047(2) Uani 1 1 d U
O44 O 0.5308(2) 0.1623(3) 0.22463(19) 0.061(3) Uani 1 1 d U
O131 O 0.1112(5) 0.4387(5) 0.4587(4) 0.1734(4) Uani 1 1 d DU
H13A H 0.1011 0.4376 0.4731 0.260 Uiso 1 1 calc R
C1 C 0.0791(6) 0.2887(8) 0.4910(5) 0.133(8) Uani 1 1 d U
H1A H 0.0795 0.2582 0.4986 0.199 Uiso 1 1 calc R
H1B H 0.0565 0.2926 0.4794 0.199 Uiso 1 1 calc R
H1C H 0.0795 0.3109 0.5053 0.199 Uiso 1 1 calc R
C2 C 0.1456(6) 0.2871(7) 0.4887(4) 0.093(6) Uani 1 1 d U
C3 C 0.1492(7) 0.2610(8) 0.5124(5) 0.125(8) Uani 1 1 d U
H3A H 0.1284 0.2510 0.5214 0.150 Uiso 1 1 calc R
C4 C 0.1854(11) 0.2515(11) 0.5212(7) 0.192(13) Uani 1 1 d U
H4A H 0.1890 0.2386 0.5383 0.230 Uiso 1 1 calc R
C5 C 0.2166(7) 0.2584(8) 0.5081(5) 0.125(8) Uani 1 1 d U
H5A H 0.2404 0.2487 0.5151 0.150 Uiso 1 1 calc R
C6 C 0.2115(6) 0.2815(7) 0.4828(4) 0.095(6) Uani 1 1 d DU
C7 C 0.1765(5) 0.2965(6) 0.4717(4) 0.079(5) Uani 1 1 d U
C8 C 0.2470(5) 0.2845(6) 0.4692(4) 0.086(5) Uani 1 1 d DU
H8A H 0.2686 0.2728 0.4785 0.104 Uiso 1 1 calc R
C9 C 0.2922(6) 0.2978(7) 0.4374(4) 0.115(7) Uani 1 1 d DU
H9A H 0.2983 0.3253 0.4275 0.138 Uiso 1 1 calc R
H9B H 0.3101 0.2952 0.4530 0.138 Uiso 1 1 calc R
C10 C 0.2952(6) 0.2573(6) 0.4202(4) 0.101(6) Uani 1 1 d DU
H10A H 0.2749 0.2590 0.4060 0.121 Uiso 1 1 calc R
H10B H 0.2905 0.2304 0.4310 0.121 Uiso 1 1 calc R
C11 C 0.3323(6) 0.2497(8) 0.4068(4) 0.122(7) Uani 1 1 d DU
H11A H 0.3374 0.2771 0.3965 0.146 Uiso 1 1 calc R
H11B H 0.3284 0.2247 0.3940 0.146 Uiso 1 1 calc R
C12 C 0.3691(5) 0.2386(7) 0.4255(4) 0.107(6) Uani 1 1 d DU
H12A H 0.3745 0.2640 0.4378 0.128 Uiso 1 1 calc R
H12B H 0.3646 0.2114 0.4362 0.128 Uiso 1 1 calc R
C13 C 0.4026(5) 0.2305(6) 0.4094(3) 0.085(5) Uani 1 1 d U
H13B H 0.3965 0.2058 0.3966 0.102 Uiso 1 1 calc R
H13C H 0.4071 0.2580 0.3990 0.102 Uiso 1 1 calc R
C14 C 0.4376(5) 0.2186(6) 0.4251(3) 0.079(5) Uani 1 1 d U
H14A H 0.4328 0.1933 0.4371 0.094 Uiso 1 1 calc R
H14B H 0.4462 0.2447 0.4359 0.094 Uiso 1 1 calc R
C15 C 0.4984(5) 0.2306(6) 0.4065(3) 0.073(5) Uani 1 1 d U
H15A H 0.4998 0.2562 0.4178 0.087 Uiso 1 1 calc R
C16 C 0.5299(5) 0.2227(6) 0.3903(3) 0.075(5) Uani 1 1 d U
C17 C 0.5571(5) 0.2623(7) 0.3911(4) 0.096(6) Uani 1 1 d U
H17A H 0.5516 0.2882 0.4012 0.115 Uiso 1 1 calc R
C18 C 0.5904(6) 0.2619(7) 0.3772(4) 0.111(7) Uani 1 1 d DU
H18A H 0.6072 0.2866 0.3778 0.134 Uiso 1 1 calc R
C19 C 0.5969(6) 0.2214(6) 0.3622(4) 0.100(6) Uani 1 1 d DU
H19A H 0.6190 0.2190 0.3531 0.120 Uiso 1 1 calc R
C20 C 0.5713(5) 0.1853(6) 0.3607(3) 0.076(5) Uani 1 1 d U
C21 C 0.5377(5) 0.1865(6) 0.3751(3) 0.075(5) Uani 1 1 d U
C22 C 0.6130(5) 0.1421(6) 0.3340(4) 0.094(6) Uani 1 1 d U
H22A H 0.6193 0.1698 0.3248 0.141 Uiso 1 1 calc R
H22B H 0.6120 0.1169 0.3214 0.141 Uiso 1 1 calc R
H22C H 0.6319 0.1360 0.3483 0.141 Uiso 1 1 calc R
C23 C -0.0313(5) 0.1537(6) 0.4278(4) 0.095(6) Uani 1 1 d U
H23A H -0.0463 0.1578 0.4111 0.143 Uiso 1 1 calc R
H23B H -0.0425 0.1706 0.4418 0.143 Uiso 1 1 calc R
H23C H -0.0304 0.1216 0.4324 0.143 Uiso 1 1 calc R
C24 C 0.0322(5) 0.1681(5) 0.4470(3) 0.069(4) Uani 1 1 d U
C25 C 0.0235(5) 0.1567(5) 0.4726(3) 0.079(5) Uani 1 1 d U
H25A H -0.0014 0.1513 0.4768 0.094 Uiso 1 1 calc R
C26 C 0.0536(5) 0.1535(6) 0.4920(4) 0.086(5) Uani 1 1 d U
H26A H 0.0483 0.1474 0.5097 0.103 Uiso 1 1 calc R
C27 C 0.0902(5) 0.1589(6) 0.4861(4) 0.086(5) Uani 1 1 d U
H27A H 0.1099 0.1530 0.4990 0.103 Uiso 1 1 calc R
C28 C 0.0979(4) 0.1735(5) 0.4601(3) 0.057(4) Uani 1 1 d U
C29 C 0.0698(4) 0.1769(5) 0.4401(3) 0.058(4) Uani 1 1 d U
C30 C 0.1374(5) 0.1773(5) 0.4553(3) 0.072(5) Uani 1 1 d U
H30A H 0.1538 0.1688 0.4699 0.086 Uiso 1 1 calc R
C31 C 0.1976(4) 0.1868(6) 0.4348(3) 0.078(5) Uani 1 1 d U
H31A H 0.2080 0.1741 0.4518 0.093 Uiso 1 1 calc R
H31B H 0.2090 0.2167 0.4320 0.093 Uiso 1 1 calc R
C32 C 0.2043(4) 0.1533(6) 0.4106(4) 0.084(5) Uani 1 1 d DU
H32O H 0.1912 0.1244 0.4131 0.101 Uiso 1 1 calc R
H32A H 0.1946 0.1669 0.3937 0.101 Uiso 1 1 calc R
C33 C 0.2474(5) 0.1450(9) 0.4102(5) 0.1520(4) Uani 1 1 d DU
H33A H 0.2569 0.1758 0.4139 0.182 Uiso 1 1 calc R
H33B H 0.2522 0.1287 0.4271 0.182 Uiso 1 1 calc R
C34 C 0.2780(5) 0.1265(7) 0.3946(4) 0.1661(4) Uani 1 1 d DU
H34C H 0.2851 0.1483 0.3810 0.199 Uiso 1 1 calc R
H34D H 0.2703 0.0978 0.3858 0.199 Uiso 1 1 calc R
C35 C 0.3112(5) 0.1185(6) 0.4162(4) 0.091(6) Uani 1 1 d DU
H35A H 0.3330 0.1213 0.4053 0.110 Uiso 1 1 calc R
H35B H 0.3109 0.1472 0.4262 0.110 Uiso 1 1 calc R
C36 C 0.3264(5) 0.0854(6) 0.4380(4) 0.089(5) Uani 1 1 d U
H36A H 0.3170 0.0546 0.4340 0.107 Uiso 1 1 calc R
H36B H 0.3177 0.0946 0.4553 0.107 Uiso 1 1 calc R
C37 C 0.3867(5) 0.0981(5) 0.4603(3) 0.064(4) Uani 1 1 d U
H37A H 0.3714 0.1053 0.4743 0.077 Uiso 1 1 calc R
C38 C 0.4278(5) 0.1035(5) 0.4665(3) 0.069(4) Uani 1 1 d U
C39 C 0.4400(5) 0.1125(6) 0.4935(4) 0.085(5) Uani 1 1 d U
H39A H 0.4229 0.1135 0.5070 0.102 Uiso 1 1 calc R
C40 C 0.4782(6) 0.1197(6) 0.4994(4) 0.099(6) Uani 1 1 d U
H40A H 0.4864 0.1239 0.5174 0.119 Uiso 1 1 calc R
C41 C 0.5056(5) 0.1212(5) 0.4805(3) 0.077(5) Uani 1 1 d U
H41A H 0.5311 0.1263 0.4854 0.093 Uiso 1 1 calc R
C42 C 0.4922(5) 0.1145(5) 0.4535(3) 0.066(4) Uani 1 1 d U
C43 C 0.4530(5) 0.1019(5) 0.4459(3) 0.062(4) Uani 1 1 d U
C44 C 0.5538(5) 0.1286(5) 0.4377(3) 0.078(5) Uani 1 1 d U
H44A H 0.5668 0.1266 0.4213 0.117 Uiso 1 1 calc R
H44B H 0.5656 0.1081 0.4509 0.117 Uiso 1 1 calc R
H44C H 0.5551 0.1595 0.4444 0.117 Uiso 1 1 calc R
C45 C -0.1062(5) 0.1434(6) 0.3267(4) 0.098(6) Uani 1 1 d U
H45A H -0.1180 0.1149 0.3213 0.148 Uiso 1 1 calc R
H45B H -0.1048 0.1631 0.3113 0.148 Uiso 1 1 calc R
H45C H -0.1209 0.1582 0.3399 0.148 Uiso 1 1 calc R
C46 C -0.0600(5) 0.0951(6) 0.3534(4) 0.080(5) Uani 1 1 d U
C47 C -0.0845(6) 0.0525(7) 0.3533(4) 0.103(6) Uani 1 1 d U
H47A H -0.1078 0.0518 0.3434 0.123 Uiso 1 1 calc R
C48 C -0.0729(6) 0.0173(7) 0.3669(4) 0.102(6) Uani 1 1 d U
H48A H -0.0889 -0.0081 0.3670 0.123 Uiso 1 1 calc R
C49 C -0.0398(5) 0.0144(6) 0.3809(3) 0.082(5) Uani 1 1 d U
H49A H -0.0327 -0.0129 0.3896 0.099 Uiso 1 1 calc R
C50 C -0.0148(5) 0.0533(6) 0.3825(3) 0.081(5) Uani 1 1 d U
C51 C -0.0252(5) 0.0949(5) 0.3670(3) 0.060(4) Uani 1 1 d U
C52 C 0.0200(5) 0.0482(6) 0.3987(3) 0.077(5) Uani 1 1 d U
H52A H 0.0222 0.0205 0.4081 0.092 Uiso 1 1 calc R
C53 C 0.0801(5) 0.0607(6) 0.4223(4) 0.087(5) Uani 1 1 d U
H53B H 0.0710 0.0353 0.4328 0.105 Uiso 1 1 calc R
H53A H 0.0872 0.0856 0.4346 0.105 Uiso 1 1 calc R
C54 C 0.1136(5) 0.0458(6) 0.4081(4) 0.087(5) Uani 1 1 d U
H54B H 0.1191 0.0699 0.3954 0.104 Uiso 1 1 calc R
H54A H 0.1061 0.0188 0.3975 0.104 Uiso 1 1 calc R
C55 C 0.1525(6) 0.0337(7) 0.4249(4) 0.117(7) Uani 1 1 d U
H55A H 0.1620 0.0609 0.4343 0.140 Uiso 1 1 calc R
H55B H 0.1477 0.0104 0.4383 0.140 Uiso 1 1 calc R
C56 C 0.1827(6) 0.0158(9) 0.4063(5) 0.143(9) Uani 1 1 d DU
H56B H 0.1810 0.0349 0.3903 0.172 Uiso 1 1 calc R
H56A H 0.1748 -0.0149 0.4006 0.172 Uiso 1 1 calc R
C57 C 0.2253(6) 0.0126(7) 0.4158(5) 0.150(9) Uani 1 1 d DU
H57A H 0.2401 0.0055 0.4006 0.180 Uiso 1 1 calc R
H57B H 0.2340 0.0419 0.4233 0.180 Uiso 1 1 calc R
C58 C 0.2311(5) -0.0250(5) 0.4373(3) 0.075(5) Uani 1 1 d DU
H58A H 0.2147 -0.0192 0.4518 0.090 Uiso 1 1 calc R
H58B H 0.2242 -0.0546 0.4294 0.090 Uiso 1 1 calc R
C59 C 0.2786(4) -0.0079(5) 0.4707(3) 0.055(4) Uani 1 1 d DU
H59A H 0.2574 0.0024 0.4791 0.066 Uiso 1 1 calc R
C60 C 0.3146(4) -0.0004(5) 0.4863(3) 0.067(4) Uani 1 1 d DU
C61 C 0.3137(5) 0.0280(6) 0.5093(3) 0.080(5) Uani 1 1 d U
H61A H 0.2909 0.0411 0.5136 0.096 Uiso 1 1 calc R
C62 C 0.3476(5) 0.0370(6) 0.5263(4) 0.090(5) Uani 1 1 d U
H62A H 0.3468 0.0539 0.5421 0.107 Uiso 1 1 calc R
C63 C 0.3821(5) 0.0191(6) 0.5178(3) 0.076(5) Uani 1 1 d U
H63A H 0.4046 0.0254 0.5280 0.091 Uiso 1 1 calc R
C64 C 0.3835(4) -0.0064(5) 0.4958(3) 0.063(4) Uani 1 1 d U
C65 C 0.3494(5) -0.0188(5) 0.4786(3) 0.065(4) Uani 1 1 d U
C66 C 0.4510(4) -0.0176(5) 0.5022(3) 0.071(4) Uani 1 1 d U
H66A H 0.4527 0.0141 0.5075 0.106 Uiso 1 1 calc R
H66B H 0.4720 -0.0253 0.4917 0.106 Uiso 1 1 calc R
H66C H 0.4515 -0.0367 0.5179 0.106 Uiso 1 1 calc R
C67 C -0.0632(4) 0.1425(5) 0.1990(3) 0.075(5) Uani 1 1 d U
H67A H -0.0828 0.1207 0.1939 0.112 Uiso 1 1 calc R
H67B H -0.0513 0.1527 0.1832 0.112 Uiso 1 1 calc R
H67C H -0.0741 0.1685 0.2077 0.112 Uiso 1 1 calc R
C68 C -0.0499(4) 0.0989(5) 0.2398(3) 0.052(4) Uani 1 1 d U
C69 C -0.0867(4) 0.0897(5) 0.2419(3) 0.067(4) Uani 1 1 d U
H69A H -0.1043 0.0994 0.2282 0.080 Uiso 1 1 calc R
C70 C -0.0996(5) 0.0659(6) 0.2639(4) 0.088(5) Uani 1 1 d U
H70A H -0.1253 0.0604 0.2655 0.106 Uiso 1 1 calc R
C71 C -0.0715(5) 0.0503(6) 0.2838(3) 0.082(5) Uani 1 1 d U
H71A H -0.0786 0.0312 0.2976 0.098 Uiso 1 1 calc R
C72 C -0.0325(4) 0.0638(5) 0.2827(3) 0.066(4) Uani 1 1 d U
C73 C -0.0221(4) 0.0872(5) 0.2595(3) 0.058(4) Uani 1 1 d U
C74 C -0.0073(4) 0.0481(5) 0.3049(3) 0.061(4) Uani 1 1 d U
H74A H -0.0186 0.0290 0.3170 0.073 Uiso 1 1 calc R
C75 C 0.0486(4) 0.0312(5) 0.3319(3) 0.065(4) Uani 1 1 d U
H75A H 0.0312 0.0138 0.3423 0.078 Uiso 1 1 calc R
H75B H 0.0617 0.0532 0.3440 0.078 Uiso 1 1 calc R
C76 C 0.0767(4) -0.0005(5) 0.3210(3) 0.054(4) Uani 1 1 d U
H76A H 0.0923 0.0167 0.3092 0.065 Uiso 1 1 calc R
H76B H 0.0632 -0.0238 0.3102 0.065 Uiso 1 1 calc R
C77 C 0.1022(5) -0.0238(5) 0.3422(3) 0.074(5) Uani 1 1 d U
H77A H 0.1185 -0.0008 0.3511 0.089 Uiso 1 1 calc R
H77B H 0.0865 -0.0366 0.3557 0.089 Uiso 1 1 calc R
C78 C 0.1265(4) -0.0612(6) 0.3321(3) 0.072(4) Uani 1 1 d U
H78A H 0.1392 -0.0501 0.3167 0.086 Uiso 1 1 calc R
H78B H 0.1104 -0.0869 0.3262 0.086 Uiso 1 1 calc R
C79 C 0.1570(5) -0.0786(6) 0.3542(3) 0.080(5) Uani 1 1 d U
H79A H 0.1749 -0.0540 0.3588 0.096 Uiso 1 1 calc R
H79B H 0.1447 -0.0872 0.3703 0.096 Uiso 1 1 calc R
C80 C 0.1780(5) -0.1198(6) 0.3436(3) 0.081(5) Uani 1 1 d U
H80A H 0.1881 -0.1125 0.3264 0.097 Uiso 1 1 calc R
H80B H 0.1610 -0.1458 0.3411 0.097 Uiso 1 1 calc R
C81 C 0.2032(5) -0.1600(6) 0.3810(4) 0.092(6) Uani 1 1 d U
H81A H 0.1801 -0.1754 0.3780 0.110 Uiso 1 1 calc R
C82 C 0.2262(6) -0.1732(7) 0.4050(4) 0.107(6) Uani 1 1 d DU
C83 C 0.2122(7) -0.2105(7) 0.4203(5) 0.127(8) Uani 1 1 d DU
H83A H 0.1897 -0.2250 0.4143 0.152 Uiso 1 1 calc R
C84 C 0.2325(8) -0.2265(10) 0.4454(6) 0.169(11) Uani 1 1 d U
H84A H 0.2264 -0.2536 0.4540 0.203 Uiso 1 1 calc R
C85 C 0.2620(7) -0.1975(7) 0.4552(5) 0.120(7) Uani 1 1 d U
H85A H 0.2735 -0.2028 0.4723 0.144 Uiso 1 1 calc R
C86 C 0.2744(6) -0.1611(7) 0.4402(4) 0.097(6) Uani 1 1 d U
C87 C 0.2583(5) -0.1491(6) 0.4163(4) 0.080(5) Uani 1 1 d U
C88 C 0.3181(6) -0.1410(7) 0.4772(4) 0.117(7) Uani 1 1 d U
H88A H 0.2971 -0.1444 0.4884 0.176 Uiso 1 1 calc R
H88B H 0.3331 -0.1150 0.4831 0.176 Uiso 1 1 calc R
H88C H 0.3335 -0.1683 0.4784 0.176 Uiso 1 1 calc R
C89 C -0.0561(5) 0.1370(6) 0.1062(4) 0.093(6) Uani 1 1 d U
H89A H -0.0826 0.1323 0.1085 0.140 Uiso 1 1 calc R
H89B H -0.0488 0.1198 0.0909 0.140 Uiso 1 1 calc R
H89C H -0.0515 0.1692 0.1034 0.140 Uiso 1 1 calc R
C90 C -0.0468(4) 0.0829(5) 0.1417(3) 0.055(4) Uani 1 1 d U
C91 C -0.0806(5) 0.0600(6) 0.1332(3) 0.070(4) Uani 1 1 d U
H91A H -0.0956 0.0714 0.1186 0.084 Uiso 1 1 calc R
C92 C -0.0915(5) 0.0213(6) 0.1460(3) 0.078(5) Uani 1 1 d U
H92A H -0.1128 0.0049 0.1394 0.093 Uiso 1 1 calc R
C93 C -0.0696(5) 0.0060(6) 0.1699(3) 0.073(5) Uani 1 1 d U
H93A H -0.0779 -0.0191 0.1796 0.088 Uiso 1 1 calc R
C94 C -0.0348(4) 0.0293(5) 0.1789(3) 0.057(4) Uani 1 1 d U
C95 C -0.0245(5) 0.0669(5) 0.1643(3) 0.065(4) Uani 1 1 d U
C96 C -0.0146(4) 0.0099(5) 0.2012(3) 0.056(4) Uani 1 1 d U
H96A H -0.0223 -0.0193 0.2063 0.067 Uiso 1 1 calc R
C97 C 0.0307(4) -0.0018(4) 0.2376(3) 0.055(4) Uani 1 1 d DU
H97A H 0.0107 -0.0197 0.2451 0.066 Uiso 1 1 calc R
H97B H 0.0420 0.0175 0.2519 0.066 Uiso 1 1 calc R
C98 C 0.0616(4) -0.0353(5) 0.2280(3) 0.071(4) Uani 1 1 d DU
H98A H 0.0495 -0.0598 0.2173 0.085 Uiso 1 1 calc R
H98B H 0.0783 -0.0187 0.2166 0.085 Uiso 1 1 calc R
C99 C 0.0849(4) -0.0559(5) 0.2517(3) 0.058(4) Uani 1 1 d U
H99A H 0.0976 -0.0315 0.2621 0.070 Uiso 1 1 calc R
H99B H 0.0682 -0.0717 0.2634 0.070 Uiso 1 1 calc R
C100 C 0.1138(5) -0.0889(5) 0.2428(3) 0.072(5) Uani 1 1 d U
H10C H 0.1274 -0.0743 0.2288 0.086 Uiso 1 1 calc R
H10D H 0.1006 -0.1154 0.2348 0.086 Uiso 1 1 calc R
C101 C 0.1430(4) -0.1061(5) 0.2650(3) 0.064(4) Uani 1 1 d U
H10E H 0.1594 -0.0809 0.2711 0.077 Uiso 1 1 calc R
H10F H 0.1299 -0.1173 0.2802 0.077 Uiso 1 1 calc R
C102 C 0.1663(4) -0.1437(5) 0.2543(3) 0.073(5) Uani 1 1 d U
H10G H 0.1768 -0.1339 0.2376 0.088 Uiso 1 1 calc R
H10H H 0.1506 -0.1706 0.2505 0.088 Uiso 1 1 calc R
C103 C 0.1922(5) -0.1940(6) 0.2877(4) 0.089(5) Uani 1 1 d U
H10I H 0.1715 -0.2116 0.2813 0.107 Uiso 1 1 calc R
C104 C 0.2140(6) -0.2106(7) 0.3099(4) 0.108(7) Uani 1 1 d U
C105 C 0.2050(7) -0.2585(8) 0.3142(5) 0.137(8) Uani 1 1 d U
H10J H 0.1902 -0.2752 0.3015 0.165 Uiso 1 1 calc R
C106 C 0.2201(8) -0.2788(11) 0.3389(7) 0.200(13) Uani 1 1 d DU
H10K H 0.2076 -0.3036 0.3461 0.240 Uiso 1 1 calc R
C107 C 0.2547(6) -0.2610(8) 0.3529(5) 0.139(8) Uani 1 1 d DU
H10L H 0.2703 -0.2781 0.3650 0.166 Uiso 1 1 calc R
C108 C 0.2615(5) -0.2170(6) 0.3462(4) 0.097(6) Uani 1 1 d DU
C109 C 0.2473(5) -0.1918(6) 0.3236(4) 0.082(5) Uani 1 1 d U
C110 C 0.3177(5) -0.2124(6) 0.3824(4) 0.108(6) Uani 1 1 d DU
H11C H 0.3116 -0.2021 0.3999 0.162 Uiso 1 1 calc R
H11D H 0.3436 -0.2049 0.3796 0.162 Uiso 1 1 calc R
H11E H 0.3142 -0.2451 0.3811 0.162 Uiso 1 1 calc R
C111 C 0.0062(5) 0.2893(6) 0.0537(4) 0.101(6) Uani 1 1 d U
H11F H 0.0118 0.2835 0.0353 0.152 Uiso 1 1 calc R
H11G H 0.0177 0.3178 0.0596 0.152 Uiso 1 1 calc R
H11H H -0.0208 0.2912 0.0548 0.152 Uiso 1 1 calc R
C112 C 0.0196(4) 0.2082(6) 0.0604(3) 0.063(4) Uani 1 1 d U
C113 C 0.0083(5) 0.1954(6) 0.0339(4) 0.086(5) Uani 1 1 d U
H11I H 0.0001 0.2177 0.0214 0.103 Uiso 1 1 calc R
C114 C 0.0093(6) 0.1509(8) 0.0264(5) 0.118(7) Uani 1 1 d U
H11J H 0.0028 0.1440 0.0084 0.142 Uiso 1 1 calc R
C115 C 0.0185(6) 0.1177(8) 0.0421(4) 0.106(6) Uani 1 1 d U
H11K H 0.0193 0.0876 0.0358 0.127 Uiso 1 1 calc R
C116 C 0.0273(5) 0.1283(6) 0.0697(3) 0.068(4) Uani 1 1 d U
C117 C 0.0268(4) 0.1728(5) 0.0793(3) 0.056(4) Uani 1 1 d U
C118 C 0.0365(5) 0.0883(6) 0.0857(3) 0.082(5) Uani 1 1 d DU
H11L H 0.0368 0.0610 0.0759 0.099 Uiso 1 1 calc R
C119 C 0.0527(5) 0.0384(6) 0.1226(4) 0.095(6) Uani 1 1 d U
H11M H 0.0460 0.0165 0.1083 0.114 Uiso 1 1 calc R
H11N H 0.0372 0.0319 0.1375 0.114 Uiso 1 1 calc R
C120 C 0.0942(5) 0.0328(5) 0.1317(4) 0.093(6) Uani 1 1 d DU
H12C H 0.1021 0.0575 0.1440 0.112 Uiso 1 1 calc R
H12D H 0.1097 0.0341 0.1163 0.112 Uiso 1 1 calc R
C121 C 0.0994(5) -0.0149(6) 0.1463(4) 0.118(7) Uani 1 1 d DU
H12E H 0.0866 -0.0148 0.1630 0.141 Uiso 1 1 calc R
H12F H 0.0885 -0.0392 0.1348 0.141 Uiso 1 1 calc R
C122 C 0.1413(5) -0.0229(7) 0.1520(4) 0.113(7) Uani 1 1 d DU
H12G H 0.1530 0.0042 0.1604 0.135 Uiso 1 1 calc R
H12H H 0.1532 -0.0287 0.1353 0.135 Uiso 1 1 calc R
C123 C 0.1470(6) -0.0648(6) 0.1711(4) 0.097(6) Uani 1 1 d U
H12I H 0.1731 -0.0643 0.1786 0.116 Uiso 1 1 calc R
H12J H 0.1310 -0.0603 0.1860 0.116 Uiso 1 1 calc R
C124 C 0.1389(5) -0.1136(6) 0.1596(4) 0.091(6) Uani 1 1 d U
H12K H 0.1118 -0.1192 0.1583 0.109 Uiso 1 1 calc R
H12L H 0.1478 -0.1156 0.1416 0.109 Uiso 1 1 calc R
C125 C 0.1386(5) -0.1801(6) 0.1861(3) 0.083(5) Uani 1 1 d U
H12M H 0.1131 -0.1790 0.1800 0.099 Uiso 1 1 calc R
C126 C 0.1474(5) -0.2177(6) 0.2043(3) 0.068(4) Uani 1 1 d U
C127 C 0.1176(5) -0.2455(6) 0.2100(4) 0.084(5) Uani 1 1 d U
H12N H 0.0941 -0.2416 0.2006 0.101 Uiso 1 1 calc R
C128 C 0.1219(6) -0.2771(6) 0.2283(4) 0.092(6) Uani 1 1 d U
H12O H 0.0998 -0.2904 0.2340 0.110 Uiso 1 1 calc R
C129 C 0.1567(6) -0.2937(8) 0.2407(5) 0.117(7) Uani 1 1 d U
H12P H 0.1591 -0.3190 0.2522 0.140 Uiso 1 1 calc R
C130 C 0.1878(5) -0.2656(6) 0.2330(4) 0.077(5) Uani 1 1 d U
C131 C 0.1841(5) -0.2283(6) 0.2150(4) 0.086(5) Uani 1 1 d U
C132 C 0.2325(6) -0.3117(7) 0.2613(4) 0.129(8) Uani 1 1 d U
H13D H 0.2150 -0.3117 0.2753 0.193 Uiso 1 1 calc R
H13E H 0.2580 -0.3094 0.2692 0.193 Uiso 1 1 calc R
H13F H 0.2298 -0.3397 0.2511 0.193 Uiso 1 1 calc R
C133 C 0.1716(4) 0.4515(5) 0.1140(3) 0.068(4) Uani 1 1 d U
H13G H 0.1463 0.4631 0.1106 0.102 Uiso 1 1 calc R
H13H H 0.1869 0.4602 0.0996 0.102 Uiso 1 1 calc R
H13I H 0.1824 0.4641 0.1307 0.102 Uiso 1 1 calc R
C134 C 0.1484(4) 0.3792(5) 0.0969(3) 0.056(4) Uani 1 1 d U
C135 C 0.1306(4) 0.4034(6) 0.0750(3) 0.070(4) Uani 1 1 d U
H13J H 0.1340 0.4349 0.0728 0.084 Uiso 1 1 calc R
C136 C 0.1075(5) 0.3774(7) 0.0569(4) 0.093(6) Uani 1 1 d U
H13K H 0.0940 0.3922 0.0427 0.111 Uiso 1 1 calc R
C137 C 0.1038(5) 0.3290(6) 0.0595(3) 0.080(5) Uani 1 1 d U
H13L H 0.0894 0.3120 0.0467 0.096 Uiso 1 1 calc R
C138 C 0.1229(4) 0.3071(5) 0.0823(3) 0.054(4) Uani 1 1 d U
C139 C 0.1451(4) 0.3335(4) 0.1010(2) 0.044(3) Uani 1 1 d U
C140 C 0.1203(4) 0.2582(5) 0.0826(3) 0.057(4) Uani 1 1 d U
H14C H 0.1110 0.2452 0.0664 0.068 Uiso 1 1 calc R
C141 C 0.1274(4) 0.1802(4) 0.0959(3) 0.053(4) Uani 1 1 d U
H14D H 0.1148 0.1648 0.1102 0.063 Uiso 1 1 calc R
H14E H 0.1127 0.1746 0.0790 0.063 Uiso 1 1 calc R
C142 C 0.1652(4) 0.1613(5) 0.0944(3) 0.068(4) Uani 1 1 d U
H14F H 0.1820 0.1740 0.1087 0.081 Uiso 1 1 calc R
H14G H 0.1751 0.1696 0.0773 0.081 Uiso 1 1 calc R
C143 C 0.1640(4) 0.1059(5) 0.0971(3) 0.061(4) Uani 1 1 d U
H14H H 0.1555 0.0981 0.1147 0.073 Uiso 1 1 calc R
H14I H 0.1455 0.0939 0.0836 0.073 Uiso 1 1 calc R
C144 C 0.2018(4) 0.0824(5) 0.0938(3) 0.072(5) Uani 1 1 d U
H14J H 0.2209 0.0955 0.1065 0.086 Uiso 1 1 calc R
H14K H 0.2095 0.0879 0.0757 0.086 Uiso 1 1 calc R
C145 C 0.1990(4) 0.0305(5) 0.0986(3) 0.067(4) Uani 1 1 d U
H14L H 0.1782 0.0178 0.0871 0.080 Uiso 1 1 calc R
H14M H 0.1936 0.0249 0.1173 0.080 Uiso 1 1 calc R
C146 C 0.2366(4) 0.0061(5) 0.0926(3) 0.070(4) Uani 1 1 d U
H14N H 0.2396 0.0055 0.0733 0.084 Uiso 1 1 calc R
H14O H 0.2582 0.0221 0.1013 0.084 Uiso 1 1 calc R
C147 C 0.2141(5) -0.0709(5) 0.0875(4) 0.084(5) Uani 1 1 d DU
H14P H 0.2035 -0.0591 0.0713 0.101 Uiso 1 1 calc R
C148 C 0.2069(4) -0.1198(5) 0.0929(3) 0.069(4) Uani 1 1 d DU
C149 C 0.1910(5) -0.1439(6) 0.0707(4) 0.090(5) Uani 1 1 d U
H14Q H 0.1862 -0.1294 0.0542 0.108 Uiso 1 1 calc R
C150 C 0.1824(5) -0.1908(6) 0.0741(4) 0.096(6) Uani 1 1 d U
H15B H 0.1716 -0.2075 0.0596 0.115 Uiso 1 1 calc R
C151 C 0.1894(5) -0.2112(6) 0.0975(4) 0.088(5) Uani 1 1 d U
H15C H 0.1826 -0.2419 0.0992 0.105 Uiso 1 1 calc R
C152 C 0.2059(4) -0.1893(5) 0.1190(3) 0.069(4) Uani 1 1 d U
C153 C 0.2149(4) -0.1391(5) 0.1172(3) 0.067(4) Uani 1 1 d U
C154 C 0.2040(5) -0.2546(5) 0.1473(4) 0.090(5) Uani 1 1 d U
H15D H 0.2097 -0.2721 0.1317 0.135 Uiso 1 1 calc R
H15E H 0.1773 -0.2564 0.1498 0.135 Uiso 1 1 calc R
H15F H 0.2180 -0.2669 0.1630 0.135 Uiso 1 1 calc R
C155 C 0.2771(5) 0.5431(5) 0.1553(3) 0.072(5) Uani 1 1 d U
H15G H 0.2625 0.5628 0.1430 0.107 Uiso 1 1 calc R
H15H H 0.3036 0.5468 0.1527 0.107 Uiso 1 1 calc R
H15I H 0.2723 0.5513 0.1735 0.107 Uiso 1 1 calc R
C156 C 0.2694(4) 0.4794(5) 0.1255(3) 0.062(4) Uani 1 1 d U
C157 C 0.2806(4) 0.5058(5) 0.1033(3) 0.068(4) Uani 1 1 d U
H15J H 0.2870 0.5367 0.1053 0.081 Uiso 1 1 calc R
C158 C 0.2814(5) 0.4842(6) 0.0789(3) 0.076(5) Uani 1 1 d U
H15K H 0.2880 0.5014 0.0642 0.091 Uiso 1 1 calc R
C159 C 0.2733(5) 0.4403(6) 0.0751(3) 0.079(5) Uani 1 1 d U
H15L H 0.2754 0.4277 0.0581 0.094 Uiso 1 1 calc R
C160 C 0.2614(4) 0.4111(5) 0.0964(3) 0.056(4) Uani 1 1 d U
C161 C 0.2602(4) 0.4322(5) 0.1214(3) 0.053(4) Uani 1 1 d U
C162 C 0.2531(4) 0.3645(4) 0.0897(3) 0.053(4) Uani 1 1 d U
H16A H 0.2586 0.3545 0.0726 0.063 Uiso 1 1 calc R
C163 C 0.2342(4) 0.2892(4) 0.0943(3) 0.054(4) Uani 1 1 d U
H16B H 0.2267 0.2912 0.0752 0.065 Uiso 1 1 calc R
H16C H 0.2145 0.2728 0.1031 0.065 Uiso 1 1 calc R
C164 C 0.2731(4) 0.2624(5) 0.0985(3) 0.054(4) Uani 1 1 d U
H16D H 0.2913 0.2756 0.0869 0.065 Uiso 1 1 calc R
H16E H 0.2831 0.2662 0.1171 0.065 Uiso 1 1 calc R
C165 C 0.2690(4) 0.2122(5) 0.0925(3) 0.058(4) Uani 1 1 d U
H16F H 0.2593 0.2080 0.0739 0.069 Uiso 1 1 calc R
H16G H 0.2509 0.1987 0.1041 0.069 Uiso 1 1 calc R
C166 C 0.3078(4) 0.1876(5) 0.0971(3) 0.063(4) Uani 1 1 d U
H16H H 0.3240 0.1969 0.0830 0.075 Uiso 1 1 calc R
H16I H 0.3199 0.1977 0.1143 0.075 Uiso 1 1 calc R
C167 C 0.3050(4) 0.1373(5) 0.0973(3) 0.064(4) Uani 1 1 d U
H16J H 0.2887 0.1271 0.0819 0.076 Uiso 1 1 calc R
H16K H 0.2938 0.1271 0.1136 0.076 Uiso 1 1 calc R
C168 C 0.3457(4) 0.1158(5) 0.0959(3) 0.067(4) Uani 1 1 d U
H16L H 0.3556 0.1226 0.0785 0.080 Uiso 1 1 calc R
H16M H 0.3629 0.1288 0.1099 0.080 Uiso 1 1 calc R
C169 C 0.3427(4) 0.0409(6) 0.0775(3) 0.076(5) Uani 1 1 d U
H16N H 0.3460 0.0568 0.0615 0.091 Uiso 1 1 calc R
C170 C 0.3378(5) -0.0090(7) 0.0754(4) 0.089(5) Uani 1 1 d U
C171 C 0.3433(6) -0.0261(8) 0.0484(4) 0.119(7) Uani 1 1 d U
H17B H 0.3501 -0.0058 0.0351 0.143 Uiso 1 1 calc R
C172 C 0.3384(7) -0.0716(8) 0.0422(5) 0.133(8) Uani 1 1 d DU
H17C H 0.3443 -0.0828 0.0254 0.159 Uiso 1 1 calc R
C173 C 0.3241(6) -0.1018(8) 0.0619(5) 0.124(7) Uani 1 1 d DU
H17E H 0.3197 -0.1327 0.0579 0.149 Uiso 1 1 calc R
C174 C 0.3169(5) -0.0845(6) 0.0875(4) 0.084(5) Uani 1 1 d U
C175 C 0.3247(5) -0.0371(5) 0.0937(3) 0.069(4) Uani 1 1 d U
C176 C 0.3010(5) -0.1617(5) 0.1048(4) 0.085(5) Uani 1 1 d U
H17F H 0.3259 -0.1731 0.1019 0.127 Uiso 1 1 calc R
H17G H 0.2838 -0.1699 0.0897 0.127 Uiso 1 1 calc R
H17H H 0.2923 -0.1750 0.1210 0.127 Uiso 1 1 calc R
C177 C 0.2764(6) 0.5926(7) 0.2674(5) 0.129(8) Uani 1 1 d U
H17I H 0.2942 0.5913 0.2828 0.193 Uiso 1 1 calc R
H17J H 0.2510 0.5936 0.2732 0.193 Uiso 1 1 calc R
H17K H 0.2810 0.6198 0.2571 0.193 Uiso 1 1 calc R
C178 C 0.3139(5) 0.5495(6) 0.2386(4) 0.083(5) Uani 1 1 d U
C179 C 0.3448(6) 0.5792(7) 0.2459(4) 0.100(6) Uani 1 1 d U
H17L H 0.3430 0.6034 0.2580 0.121 Uiso 1 1 calc R
C180 C 0.3786(6) 0.5692(7) 0.2333(4) 0.096(6) Uani 1 1 d U
H18B H 0.4003 0.5859 0.2385 0.116 Uiso 1 1 calc R
C181 C 0.3808(5) 0.5368(6) 0.2141(4) 0.086(5) Uani 1 1 d U
H18C H 0.4034 0.5329 0.2058 0.103 Uiso 1 1 calc R
C182 C 0.3482(5) 0.5074(6) 0.2063(3) 0.069(4) Uani 1 1 d U
C183 C 0.3146(5) 0.5162(6) 0.2197(3) 0.071(4) Uani 1 1 d U
C184 C 0.3543(5) 0.4705(6) 0.1891(3) 0.080(5) Uani 1 1 d U
H18D H 0.3790 0.4686 0.1836 0.095 Uiso 1 1 calc R
C185 C 0.3465(5) 0.4059(6) 0.1609(4) 0.095(6) Uani 1 1 d U
H18E H 0.3713 0.4160 0.1559 0.114 Uiso 1 1 calc R
H18F H 0.3298 0.4038 0.1446 0.114 Uiso 1 1 calc R
C186 C 0.3496(6) 0.3597(7) 0.1747(4) 0.112(7) Uani 1 1 d DU
H18G H 0.3263 0.3520 0.1829 0.134 Uiso 1 1 calc R
H18H H 0.3704 0.3594 0.1885 0.134 Uiso 1 1 calc R
C187 C 0.3572(9) 0.3262(9) 0.1520(5) 0.197(13) Uani 1 1 d DU
H18I H 0.3332 0.3133 0.1450 0.236 Uiso 1 1 calc R
H18J H 0.3678 0.3432 0.1375 0.236 Uiso 1 1 calc R
C188 C 0.3833(9) 0.2879(9) 0.1602(6) 0.194(12) Uani 1 1 d DU
H18K H 0.3754 0.2751 0.1769 0.233 Uiso 1 1 calc R
H18L H 0.4086 0.3006 0.1638 0.233 Uiso 1 1 calc R
C189 C 0.3858(6) 0.2487(7) 0.1398(4) 0.125(8) Uani 1 1 d DU
H18M H 0.3659 0.2524 0.1255 0.150 Uiso 1 1 calc R
H18N H 0.3817 0.2196 0.1487 0.150 Uiso 1 1 calc R
C190 C 0.4256(5) 0.2480(6) 0.1273(4) 0.099(6) Uani 1 1 d U
H19B H 0.4265 0.2712 0.1133 0.118 Uiso 1 1 calc R
H19C H 0.4457 0.2543 0.1411 0.118 Uiso 1 1 calc R
C191 C 0.4283(5) 0.1967(7) 0.0894(3) 0.087(5) Uani 1 1 d U
H19D H 0.4249 0.2238 0.0795 0.104 Uiso 1 1 calc R
C192 C 0.4303(5) 0.1569(7) 0.0747(4) 0.092(6) Uani 1 1 d U
C193 C 0.4247(7) 0.1687(9) 0.0464(5) 0.147(9) Uani 1 1 d U
H19E H 0.4213 0.1988 0.0404 0.176 Uiso 1 1 calc R
C194 C 0.4250(6) 0.1307(8) 0.0287(5) 0.123(7) Uani 1 1 d U
H19G H 0.4200 0.1361 0.0103 0.147 Uiso 1 1 calc R
C195 C 0.4319(6) 0.0872(8) 0.0368(4) 0.123(7) Uani 1 1 d DU
H19H H 0.4334 0.0641 0.0239 0.147 Uiso 1 1 calc R
C196 C 0.4370(5) 0.0760(6) 0.0641(3) 0.092(6) Uani 1 1 d DU
C197 C 0.4376(5) 0.1147(6) 0.0827(3) 0.080(5) Uani 1 1 d DU
C198 C 0.4499(7) 0.0028(8) 0.0558(5) 0.142(9) Uani 1 1 d U
H19J H 0.4274 -0.0032 0.0443 0.214 Uiso 1 1 calc R
H19K H 0.4582 -0.0251 0.0647 0.214 Uiso 1 1 calc R
H19L H 0.4696 0.0142 0.0451 0.214 Uiso 1 1 calc R
C199 C 0.2067(5) 0.4935(6) 0.3813(4) 0.095(6) Uani 1 1 d U
H19M H 0.1949 0.5197 0.3725 0.143 Uiso 1 1 calc R
H19N H 0.2228 0.5036 0.3966 0.143 Uiso 1 1 calc R
H19O H 0.1875 0.4733 0.3874 0.143 Uiso 1 1 calc R
C200 C 0.2555(5) 0.4959(6) 0.3495(4) 0.083(5) Uani 1 1 d U
C201 C 0.2663(6) 0.5386(7) 0.3594(5) 0.118(7) Uani 1 1 d DU
H20A H 0.2540 0.5524 0.3733 0.141 Uiso 1 1 calc R
C202 C 0.2975(7) 0.5609(9) 0.3474(5) 0.140(9) Uani 1 1 d DU
H20C H 0.3082 0.5878 0.3545 0.169 Uiso 1 1 calc R
C203 C 0.3109(7) 0.5401(8) 0.3244(5) 0.139(8) Uani 1 1 d U
H20D H 0.3286 0.5559 0.3148 0.166 Uiso 1 1 calc R
C204 C 0.2985(5) 0.4954(6) 0.3150(4) 0.084(5) Uani 1 1 d U
C205 C 0.2687(5) 0.4724(5) 0.3273(3) 0.073(5) Uani 1 1 d U
C206 C 0.3166(5) 0.4748(5) 0.2929(3) 0.079(5) Uani 1 1 d U
H20E H 0.3381 0.4907 0.2882 0.095 Uiso 1 1 calc R
C207 C 0.3368(5) 0.4275(5) 0.2598(3) 0.075(5) Uani 1 1 d U
H20F H 0.3532 0.4537 0.2571 0.090 Uiso 1 1 calc R
H20G H 0.3238 0.4202 0.2425 0.090 Uiso 1 1 calc R
C208 C 0.3611(4) 0.3871(5) 0.2690(3) 0.065(4) Uani 1 1 d U
H20H H 0.3450 0.3629 0.2754 0.078 Uiso 1 1 calc R
H20I H 0.3786 0.3965 0.2838 0.078 Uiso 1 1 calc R
C209 C 0.3836(4) 0.3683(5) 0.2459(3) 0.065(4) Uani 1 1 d U
H20J H 0.3666 0.3516 0.2332 0.078 Uiso 1 1 calc R
H20K H 0.3944 0.3937 0.2363 0.078 Uiso 1 1 calc R
C210 C 0.4153(4) 0.3363(5) 0.2569(3) 0.066(4) Uani 1 1 d U
H21A H 0.4052 0.3137 0.2689 0.079 Uiso 1 1 calc R
H21B H 0.4348 0.3539 0.2670 0.079 Uiso 1 1 calc R
C211 C 0.4323(4) 0.3119(5) 0.2330(3) 0.065(4) Uani 1 1 d U
H21C H 0.4408 0.3344 0.2202 0.078 Uiso 1 1 calc R
H21D H 0.4133 0.2924 0.2237 0.078 Uiso 1 1 calc R
C212 C 0.4672(4) 0.2818(5) 0.2448(3) 0.066(4) Uani 1 1 d U
H21E H 0.4876 0.3016 0.2518 0.079 Uiso 1 1 calc R
H21F H 0.4594 0.2624 0.2593 0.079 Uiso 1 1 calc R
C213 C 0.5058(4) 0.2707(5) 0.2068(3) 0.065(4) Uani 1 1 d U
H21G H 0.5146 0.2996 0.2125 0.077 Uiso 1 1 calc R
C214 C 0.5216(4) 0.2540(5) 0.1840(3) 0.058(4) Uani 1 1 d U
C215 C 0.5548(4) 0.2796(5) 0.1767(3) 0.071(4) Uani 1 1 d DU
H21H H 0.5636 0.3053 0.1864 0.085 Uiso 1 1 calc R
C216 C 0.5733(5) 0.2631(6) 0.1537(4) 0.090(6) Uani 1 1 d DU
H21I H 0.5952 0.2778 0.1488 0.108 Uiso 1 1 calc R
C217 C 0.5600(5) 0.2278(7) 0.1394(4) 0.093(6) Uani 1 1 d U
H21J H 0.5714 0.2196 0.1237 0.112 Uiso 1 1 calc R
C218 C 0.5281(5) 0.2017(6) 0.1478(4) 0.081(5) Uani 1 1 d U
C219 C 0.5100(4) 0.2149(5) 0.1698(3) 0.065(4) Uani 1 1 d U
C220 C 0.5335(6) 0.1466(7) 0.1122(4) 0.117(7) Uani 1 1 d U
H22D H 0.5604 0.1503 0.1157 0.176 Uiso 1 1 calc R
H22E H 0.5252 0.1636 0.0964 0.176 Uiso 1 1 calc R
H22F H 0.5277 0.1146 0.1095 0.176 Uiso 1 1 calc R
C221 C 0.1899(9) 0.4148(11) 0.4711(5) 0.2110(4) Uani 1 1 d DU
H22G H 0.1931 0.4467 0.4757 0.317 Uiso 1 1 calc R
H22H H 0.2020 0.3961 0.4850 0.317 Uiso 1 1 calc R
H22I H 0.1633 0.4077 0.4691 0.317 Uiso 1 1 calc R
C222 C 0.2417(7) 0.4302(9) 0.4420(5) 0.154(9) Uani 1 1 d DU
C223 C 0.2564(9) 0.4738(10) 0.4534(7) 0.2055(4) Uani 1 1 d DU
H22K H 0.2404 0.4896 0.4644 0.247 Uiso 1 1 calc R
C224 C 0.2921(9) 0.4950(11) 0.4498(6) 0.1959(4) Uani 1 1 d DU
H22L H 0.3045 0.5112 0.4639 0.235 Uiso 1 1 calc R
C225 C 0.3093(8) 0.4915(9) 0.4237(6) 0.188(12) Uani 1 1 d DU
H22M H 0.3260 0.5117 0.4161 0.226 Uiso 1 1 calc R
C226 C 0.2934(7) 0.4476(8) 0.4127(5) 0.128(8) Uani 1 1 d DU
C227 C 0.2612(6) 0.4213(7) 0.4181(4) 0.104(6) Uani 1 1 d DU
C228 C 0.3171(6) 0.4367(7) 0.3899(4) 0.106(6) Uani 1 1 d U
H22N H 0.3405 0.4512 0.3896 0.127 Uiso 1 1 calc R
C229 C 0.3367(4) 0.4031(5) 0.3514(3) 0.066(4) Uani 1 1 d U
H22O H 0.3533 0.4297 0.3522 0.079 Uiso 1 1 calc R
H22P H 0.3252 0.4004 0.3332 0.079 Uiso 1 1 calc R
C230 C 0.3595(4) 0.3600(5) 0.3588(3) 0.069(4) Uani 1 1 d U
H23D H 0.3419 0.3352 0.3620 0.083 Uiso 1 1 calc R
H23E H 0.3744 0.3656 0.3756 0.083 Uiso 1 1 calc R
C231 C 0.3867(4) 0.3439(5) 0.3372(3) 0.066(4) Uani 1 1 d U
H23F H 0.3719 0.3358 0.3208 0.079 Uiso 1 1 calc R
H23G H 0.4035 0.3691 0.3332 0.079 Uiso 1 1 calc R
C232 C 0.4104(5) 0.3028(5) 0.3469(3) 0.073(5) Uani 1 1 d U
H23H H 0.4283 0.3125 0.3615 0.087 Uiso 1 1 calc R
H23I H 0.3938 0.2799 0.3541 0.087 Uiso 1 1 calc R
C233 C 0.4320(4) 0.2812(5) 0.3252(3) 0.061(4) Uani 1 1 d U
H23J H 0.4443 0.3050 0.3152 0.073 Uiso 1 1 calc R
H23K H 0.4145 0.2649 0.3126 0.073 Uiso 1 1 calc R
C234 C 0.4624(5) 0.2471(5) 0.3374(3) 0.067(4) Uani 1 1 d U
H23L H 0.4822 0.2639 0.3478 0.081 Uiso 1 1 calc R
H23M H 0.4508 0.2259 0.3495 0.081 Uiso 1 1 calc R
C235 C 0.5141(4) 0.2331(5) 0.3097(3) 0.067(4) Uani 1 1 d U
H23N H 0.5254 0.2547 0.3215 0.080 Uiso 1 1 calc R
C236 C 0.5368(4) 0.2189(5) 0.2892(3) 0.063(4) Uani 1 1 d U
C237 C 0.5743(5) 0.2296(5) 0.2912(4) 0.074(5) Uani 1 1 d U
H23O H 0.5845 0.2448 0.3065 0.089 Uiso 1 1 calc R
C238 C 0.5969(5) 0.2186(6) 0.2715(4) 0.085(5) Uani 1 1 d U
H23P H 0.6222 0.2276 0.2734 0.102 Uiso 1 1 calc R
C239 C 0.5848(5) 0.1949(5) 0.2488(3) 0.073(5) Uani 1 1 d U
H23Q H 0.6013 0.1875 0.2356 0.087 Uiso 1 1 calc R
C240 C 0.5471(4) 0.1826(5) 0.2463(3) 0.052(4) Uani 1 1 d U
C241 C 0.5224(4) 0.1925(5) 0.2668(3) 0.058(4) Uani 1 1 d U
C242 C 0.5550(4) 0.1426(5) 0.2049(3) 0.062(4) Uani 1 1 d U
H24A H 0.5715 0.1660 0.1987 0.092 Uiso 1 1 calc R
H24B H 0.5394 0.1307 0.1899 0.092 Uiso 1 1 calc R
H24C H 0.5699 0.1182 0.2131 0.092 Uiso 1 1 calc R
C243 C 0.0256(6) 0.2837(7) 0.4109(4) 0.116(7) Uani 1 1 d DU
H24D H 0.0054 0.3038 0.4155 0.174 Uiso 1 1 calc R
H24E H 0.0237 0.2551 0.4203 0.174 Uiso 1 1 calc R
H24F H 0.0236 0.2781 0.3918 0.174 Uiso 1 1 calc R
C244 C 0.0616(8) 0.3049(11) 0.4183(7) 0.187(12) Uani 1 1 d DU
C245 C 0.0506(4) 0.2707(5) 0.3257(3) 0.059(4) Uani 1 1 d DU
H24G H 0.0715 0.2892 0.3207 0.088 Uiso 1 1 calc R
H24H H 0.0296 0.2902 0.3293 0.088 Uiso 1 1 calc R
H24I H 0.0431 0.2501 0.3112 0.088 Uiso 1 1 calc R
C246 C 0.0618(4) 0.2447(5) 0.3493(3) 0.058(4) Uani 1 1 d DU
C247 C 0.0999(4) 0.2378(4) 0.2504(3) 0.060(4) Uani 1 1 d U
H24J H 0.0977 0.2400 0.2311 0.090 Uiso 1 1 calc R
H24K H 0.1260 0.2411 0.2568 0.090 Uiso 1 1 calc R
H24L H 0.0851 0.2617 0.2580 0.090 Uiso 1 1 calc R
C248 C 0.0855(4) 0.1919(5) 0.2589(3) 0.050(4) Uani 1 1 d U
C249 C -0.0870(6) 0.2904(7) 0.3885(4) 0.113(7) Uani 1 1 d U
H24M H -0.0733 0.3185 0.3923 0.170 Uiso 1 1 calc R
H24N H -0.0932 0.2763 0.4051 0.170 Uiso 1 1 calc R
H24O H -0.1099 0.2970 0.3777 0.170 Uiso 1 1 calc R
C250 C -0.0636(5) 0.2594(7) 0.3739(4) 0.084(5) Uani 1 1 d U
C251 C 0.1487(4) 0.1391(5) 0.3286(3) 0.067(4) Uani 1 1 d U
H25B H 0.1715 0.1485 0.3386 0.101 Uiso 1 1 calc R
H25C H 0.1433 0.1598 0.3138 0.101 Uiso 1 1 calc R
H25D H 0.1519 0.1085 0.3218 0.101 Uiso 1 1 calc R
C252 C 0.1167(5) 0.1396(5) 0.3464(3) 0.059(4) Uani 1 1 d U
C253 C -0.0099(5) 0.2103(6) 0.2629(3) 0.076(5) Uani 1 1 d U
H25E H 0.0078 0.1899 0.2551 0.114 Uiso 1 1 calc R
H25F H -0.0013 0.2414 0.2614 0.114 Uiso 1 1 calc R
H25G H -0.0344 0.2071 0.2534 0.114 Uiso 1 1 calc R
C254 C -0.0129(4) 0.1984(6) 0.2921(3) 0.058(4) Uani 1 1 d U
C255 C 0.1528(4) 0.0467(5) 0.2463(3) 0.055(4) Uani 1 1 d U
H25H H 0.1684 0.0453 0.2629 0.083 Uiso 1 1 calc R
H25I H 0.1648 0.0656 0.2336 0.083 Uiso 1 1 calc R
H25J H 0.1493 0.0162 0.2391 0.083 Uiso 1 1 calc R
C256 C 0.1130(4) 0.0677(4) 0.2519(3) 0.046(3) Uani 1 1 d U
C257 C 0.0218(4) 0.2662(5) 0.1915(3) 0.061(4) Uani 1 1 d U
H25K H 0.0225 0.2668 0.2108 0.092 Uiso 1 1 calc R
H25L H 0.0001 0.2831 0.1842 0.092 Uiso 1 1 calc R
H25M H 0.0446 0.2799 0.1856 0.092 Uiso 1 1 calc R
C258 C 0.0192(4) 0.2184(5) 0.1821(3) 0.052(4) Uani 1 1 d U
C259 C 0.1397(4) 0.1556(5) 0.1949(3) 0.063(4) Uani 1 1 d DU
H25N H 0.1583 0.1778 0.1903 0.095 Uiso 1 1 calc R
H25O H 0.1506 0.1253 0.1945 0.095 Uiso 1 1 calc R
H25P H 0.1318 0.1619 0.2127 0.095 Uiso 1 1 calc R
C260 C 0.1066(4) 0.1582(5) 0.1752(3) 0.050(4) Uani 1 1 d DU
C261 C -0.1068(6) 0.2744(9) 0.1182(5) 0.156(10) Uani 1 1 d DU
H26B H -0.1117 0.3063 0.1143 0.233 Uiso 1 1 calc R
H26C H -0.1168 0.2666 0.1351 0.233 Uiso 1 1 calc R
H26D H -0.1188 0.2557 0.1042 0.233 Uiso 1 1 calc R
C262 C -0.0642(6) 0.2658(8) 0.1199(6) 0.120(8) Uani 1 1 d DU
C263 C 0.0820(4) 0.3668(5) 0.1421(3) 0.072(5) Uani 1 1 d U
H26E H 0.1025 0.3727 0.1308 0.108 Uiso 1 1 calc R
H26F H 0.0921 0.3612 0.1602 0.108 Uiso 1 1 calc R
H26G H 0.0653 0.3929 0.1419 0.108 Uiso 1 1 calc R
C264 C 0.0603(5) 0.3255(6) 0.1318(3) 0.059(4) Uani 1 1 d U
C265 C 0.2595(4) 0.2062(5) 0.1711(3) 0.071(4) Uani 1 1 d U
H26H H 0.2502 0.1755 0.1734 0.106 Uiso 1 1 calc R
H26I H 0.2695 0.2180 0.1881 0.106 Uiso 1 1 calc R
H26J H 0.2791 0.2059 0.1586 0.106 Uiso 1 1 calc R
C266 C 0.2273(5) 0.2366(5) 0.1602(3) 0.059(4) Uani 1 1 d U
C267 C 0.1321(5) 0.3375(5) 0.2160(3) 0.075(5) Uani 1 1 d U
H26K H 0.1089 0.3278 0.2235 0.112 Uiso 1 1 calc R
H26L H 0.1290 0.3682 0.2091 0.112 Uiso 1 1 calc R
H26M H 0.1524 0.3370 0.2299 0.112 Uiso 1 1 calc R
C268 C 0.1410(4) 0.3061(5) 0.1941(3) 0.053(4) Uani 1 1 d U
C269 C 0.2428(4) 0.3062(4) 0.2272(3) 0.058(4) Uani 1 1 d U
H26N H 0.2459 0.3061 0.2466 0.087 Uiso 1 1 calc R
H26O H 0.2601 0.2844 0.2201 0.087 Uiso 1 1 calc R
H26P H 0.2172 0.2978 0.2215 0.087 Uiso 1 1 calc R
C270 C 0.2514(4) 0.3542(6) 0.2167(3) 0.063(4) Uani 1 1 d U
C271 C 0.1449(4) 0.4674(5) 0.1987(3) 0.065(4) Uani 1 1 d U
H27B H 0.1231 0.4506 0.1915 0.097 Uiso 1 1 calc R
H27C H 0.1433 0.4986 0.1923 0.097 Uiso 1 1 calc R
H27D H 0.1456 0.4672 0.2180 0.097 Uiso 1 1 calc R
C272 C 0.1811(4) 0.4449(5) 0.1893(3) 0.053(4) Uani 1 1 d U
C273 C 0.1741(5) 0.4777(5) 0.2971(3) 0.075(5) Uani 1 1 d U
H27E H 0.1673 0.4459 0.2949 0.113 Uiso 1 1 calc R
H27F H 0.1516 0.4959 0.2983 0.113 Uiso 1 1 calc R
H27G H 0.1903 0.4815 0.3132 0.113 Uiso 1 1 calc R
C274 C 0.1939(5) 0.4926(6) 0.2743(3) 0.072(5) Uani 1 1 d U
C275 C 0.3008(5) 0.2621(5) 0.3152(3) 0.071(4) Uani 1 1 d U
H27H H 0.3030 0.2513 0.3335 0.107 Uiso 1 1 calc R
H27I H 0.3253 0.2614 0.3079 0.107 Uiso 1 1 calc R
H27J H 0.2836 0.2428 0.3046 0.107 Uiso 1 1 calc R
C276 C 0.2856(4) 0.3123(4) 0.3146(3) 0.048(3) Uani 1 1 d U
C277 C 0.1439(5) 0.3337(6) 0.2949(4) 0.092(6) Uani 1 1 d U
H27K H 0.1328 0.3331 0.2767 0.138 Uiso 1 1 calc R
H27L H 0.1283 0.3521 0.3059 0.138 Uiso 1 1 calc R
H27M H 0.1455 0.3029 0.3019 0.138 Uiso 1 1 calc R
C278 C 0.1843(5) 0.3549(5) 0.2952(4) 0.066(4) Uani 1 1 d U
C279 C 0.1078(5) 0.3922(6) 0.3644(4) 0.102(6) Uani 1 1 d U
H27N H 0.0909 0.3786 0.3765 0.153 Uiso 1 1 calc R
H27O H 0.1050 0.3768 0.3473 0.153 Uiso 1 1 calc R
H27P H 0.1017 0.4242 0.3620 0.153 Uiso 1 1 calc R
C280 C 0.1489(6) 0.3874(7) 0.3762(4) 0.095(6) Uani 1 1 d U
C281 C 0.1938(5) 0.2505(6) 0.3467(4) 0.089(5) Uani 1 1 d U
H28A H 0.1773 0.2246 0.3486 0.134 Uiso 1 1 calc R
H28B H 0.2183 0.2400 0.3421 0.134 Uiso 1 1 calc R
H28C H 0.1832 0.2704 0.3328 0.134 Uiso 1 1 calc R
C282 C 0.1979(5) 0.2767(6) 0.3732(3) 0.069(4) Uani 1 1 d U
C283 C 0.5129(4) 0.0713(5) 0.2684(3) 0.069(4) Uani 1 1 d U
H28D H 0.4949 0.0926 0.2600 0.103 Uiso 1 1 calc R
H28E H 0.5035 0.0405 0.2659 0.103 Uiso 1 1 calc R
H28F H 0.5367 0.0742 0.2601 0.103 Uiso 1 1 calc R
C284 C 0.5187(4) 0.0819(5) 0.2985(3) 0.053(4) Uani 1 1 d U
C285 C 0.6115(6) -0.0059(7) 0.3972(4) 0.112(7) Uani 1 1 d U
H28G H 0.6014 -0.0362 0.3995 0.168 Uiso 1 1 calc R
H28H H 0.6180 0.0075 0.4146 0.168 Uiso 1 1 calc R
H28I H 0.6338 -0.0077 0.3872 0.168 Uiso 1 1 calc R
C286 C 0.5813(5) 0.0244(7) 0.3817(3) 0.074(5) Uani 1 1 d U
C287 C 0.4608(4) 0.0085(5) 0.3313(3) 0.059(4) Uani 1 1 d U
H28J H 0.4848 0.0188 0.3254 0.088 Uiso 1 1 calc R
H28K H 0.4413 0.0135 0.3172 0.088 Uiso 1 1 calc R
H28L H 0.4623 -0.0237 0.3356 0.088 Uiso 1 1 calc R
C288 C 0.4515(4) 0.0350(5) 0.3559(3) 0.056(4) Uani 1 1 d U
C289 C 0.3607(4) 0.1356(5) 0.3298(3) 0.064(4) Uani 1 1 d U
H28M H 0.3382 0.1360 0.3396 0.096 Uiso 1 1 calc R
H28N H 0.3607 0.1086 0.3187 0.096 Uiso 1 1 calc R
H28O H 0.3613 0.1625 0.3186 0.096 Uiso 1 1 calc R
C290 C 0.3945(4) 0.1352(5) 0.3489(3) 0.055(4) Uani 1 1 d U
C291 C 0.4948(4) -0.0021(5) 0.4195(3) 0.066(4) Uani 1 1 d U
C292 C 0.4632(5) -0.0271(6) 0.4285(3) 0.067(4) Uani 1 1 d U
C293 C 0.3220(4) 0.0260(5) 0.3527(3) 0.073(5) Uani 1 1 d U
H29A H 0.3416 0.0488 0.3550 0.110 Uiso 1 1 calc R
H29B H 0.2980 0.0409 0.3486 0.110 Uiso 1 1 calc R
H29C H 0.3274 0.0060 0.3380 0.110 Uiso 1 1 calc R
C294 C 0.3204(4) -0.0010(5) 0.3776(3) 0.057(4) Uani 1 1 d U
C295 C 0.4208(7) -0.2069(7) 0.4863(5) 0.151(9) Uani 1 1 d DU
H29D H 0.4438 -0.2076 0.4978 0.227 Uiso 1 1 calc R
H29E H 0.4220 -0.2298 0.4725 0.227 Uiso 1 1 calc R
H29F H 0.3996 -0.2130 0.4968 0.227 Uiso 1 1 calc R
C296 C 0.4163(5) -0.1598(6) 0.4734(3) 0.064(4) Uani 1 1 d DU
C297 C 0.4106(4) -0.1106(6) 0.3786(3) 0.084(5) Uani 1 1 d U
H29G H 0.4095 -0.1190 0.3599 0.126 Uiso 1 1 calc R
H29H H 0.4244 -0.1337 0.3891 0.126 Uiso 1 1 calc R
H29I H 0.4234 -0.0815 0.3810 0.126 Uiso 1 1 calc R
C298 C 0.3719(5) -0.1068(5) 0.3875(3) 0.064(4) Uani 1 1 d U
C299 C 0.3664(5) -0.0508(6) 0.3000(4) 0.088(5) Uani 1 1 d U
H29J H 0.3749 -0.0468 0.2822 0.132 Uiso 1 1 calc R
H29K H 0.3825 -0.0726 0.3098 0.132 Uiso 1 1 calc R
H29L H 0.3674 -0.0218 0.3094 0.132 Uiso 1 1 calc R
C300 C 0.3261(5) -0.0684(5) 0.2981(4) 0.071(4) Uani 1 1 d U
C301 C 0.2101(4) 0.0195(4) 0.3157(3) 0.064(4) Uani 1 1 d DU
H30B H 0.2020 0.0309 0.2981 0.096 Uiso 1 1 calc R
H30C H 0.2290 0.0397 0.3239 0.096 Uiso 1 1 calc R
H30D H 0.1888 0.0180 0.3267 0.096 Uiso 1 1 calc R
C302 C 0.2263(4) -0.0266(5) 0.3132(3) 0.068(4) Uani 1 1 d DU
C303 C 0.3386(6) -0.1853(7) 0.2946(4) 0.121(7) Uani 1 1 d U
H30E H 0.3312 -0.1564 0.3019 0.181 Uiso 1 1 calc R
H30F H 0.3642 -0.1833 0.2893 0.181 Uiso 1 1 calc R
H30G H 0.3370 -0.2089 0.3080 0.181 Uiso 1 1 calc R
C304 C 0.3110(8) -0.1974(9) 0.2691(5) 0.126(8) Uani 1 1 d U
C305 C 0.2994(8) -0.3582(7) 0.1901(6) 0.171(11) Uani 1 1 d DU
H30H H 0.3251 -0.3687 0.1927 0.257 Uiso 1 1 calc R
H30I H 0.2911 -0.3604 0.1713 0.257 Uiso 1 1 calc R
H30J H 0.2834 -0.3769 0.2005 0.257 Uiso 1 1 calc R
C306 C 0.2969(4) -0.3060(7) 0.1996(4) 0.102(6) Uani 1 1 d DU
C307 C 0.3497(5) -0.1847(6) 0.1869(4) 0.091(6) Uani 1 1 d U
H30K H 0.3695 -0.1697 0.1779 0.136 Uiso 1 1 calc R
H30L H 0.3472 -0.2159 0.1807 0.136 Uiso 1 1 calc R
H30M H 0.3559 -0.1845 0.2060 0.136 Uiso 1 1 calc R
C308 C 0.3112(5) -0.1586(7) 0.1805(4) 0.079(5) Uani 1 1 d U
C309 C 0.2599(4) -0.0230(4) 0.2252(3) 0.064(4) Uani 1 1 d U
H30N H 0.2644 -0.0023 0.2107 0.096 Uiso 1 1 calc R
H30O H 0.2826 -0.0261 0.2368 0.096 Uiso 1 1 calc R
H30P H 0.2398 -0.0111 0.2354 0.096 Uiso 1 1 calc R
C310 C 0.2484(4) -0.0698(5) 0.2138(3) 0.060(4) Uani 1 1 d U
C311 C 0.3607(5) -0.0529(5) 0.2125(3) 0.086(5) Uani 1 1 d U
H31C H 0.3838 -0.0440 0.2224 0.128 Uiso 1 1 calc R
H31D H 0.3632 -0.0836 0.2057 0.128 Uiso 1 1 calc R
H31E H 0.3401 -0.0520 0.2243 0.128 Uiso 1 1 calc R
C312 C 0.3527(5) -0.0209(6) 0.1899(3) 0.062(4) Uani 1 1 d U
C313 C 0.2293(4) 0.0808(5) 0.1712(3) 0.068(4) Uani 1 1 d U
H31F H 0.2068 0.0632 0.1739 0.103 Uiso 1 1 calc R
H31G H 0.2231 0.1057 0.1590 0.103 Uiso 1 1 calc R
H31H H 0.2393 0.0929 0.1883 0.103 Uiso 1 1 calc R
C314 C 0.2588(4) 0.0501(5) 0.1595(3) 0.052(4) Uani 1 1 d U
C315 C 0.3969(5) -0.0805(5) 0.1350(4) 0.089(5) Uani 1 1 d DU
H31I H 0.3703 -0.0733 0.1329 0.134 Uiso 1 1 calc R
H31J H 0.4033 -0.0910 0.1530 0.134 Uiso 1 1 calc R
H31K H 0.4026 -0.1042 0.1224 0.134 Uiso 1 1 calc R
C316 C 0.4188(5) -0.0397(6) 0.1298(4) 0.082(5) Uani 1 1 d DU
C317 C 0.5833(8) 0.0134(10) 0.1161(6) 0.194(13) Uani 1 1 d DU
H31L H 0.5895 0.0233 0.0985 0.291 Uiso 1 1 calc R
H31M H 0.5902 -0.0183 0.1187 0.291 Uiso 1 1 calc R
H31N H 0.5969 0.0318 0.1296 0.291 Uiso 1 1 calc R
C318 C 0.5414(9) 0.0189(7) 0.1188(8) 0.172(12) Uani 1 1 d DU
C319 C 0.4700(5) 0.0166(5) 0.1928(3) 0.073(5) Uani 1 1 d U
H31O H 0.4733 0.0129 0.2120 0.109 Uiso 1 1 calc R
H31P H 0.4898 0.0003 0.1844 0.109 Uiso 1 1 calc R
H31Q H 0.4457 0.0044 0.1864 0.109 Uiso 1 1 calc R
C320 C 0.4719(4) 0.0655(6) 0.1860(4) 0.067(4) Uani 1 1 d U
C321 C 0.3504(4) 0.1233(5) 0.1966(3) 0.053(4) Uani 1 1 d U
H32B H 0.3311 0.1021 0.1902 0.079 Uiso 1 1 calc R
H32C H 0.3395 0.1534 0.1983 0.079 Uiso 1 1 calc R
H32D H 0.3611 0.1133 0.2140 0.079 Uiso 1 1 calc R
C322 C 0.3802(4) 0.1251(5) 0.1777(3) 0.055(4) Uani 1 1 d U
C323 C 0.3994(4) 0.0427(5) 0.2496(3) 0.068(4) Uani 1 1 d U
H32E H 0.3923 0.0231 0.2640 0.102 Uiso 1 1 calc R
H32F H 0.4184 0.0276 0.2398 0.102 Uiso 1 1 calc R
H32G H 0.3775 0.0490 0.2377 0.102 Uiso 1 1 calc R
C324 C 0.4153(4) 0.0874(5) 0.2613(3) 0.049(3) Uani 1 1 d U
C325 C 0.3469(4) 0.2306(5) 0.2494(3) 0.061(4) Uani 1 1 d U
H32H H 0.3343 0.2313 0.2660 0.091 Uiso 1 1 calc R
H32I H 0.3326 0.2118 0.2365 0.091 Uiso 1 1 calc R
H32J H 0.3488 0.2613 0.2425 0.091 Uiso 1 1 calc R
C326 C 0.3861(4) 0.2107(5) 0.2547(3) 0.056(4) Uani 1 1 d U
C327 C 0.1992(8) 0.6372(7) 0.1811(6) 0.176(11) Uani 1 1 d DU
H32K H 0.2159 0.6565 0.1922 0.264 Uiso 1 1 calc R
H32L H 0.1741 0.6504 0.1799 0.264 Uiso 1 1 calc R
H32M H 0.2083 0.6349 0.1634 0.264 Uiso 1 1 calc R
C328 C 0.1977(5) 0.5885(6) 0.1939(3) 0.067(5) Uani 1 1 d DU
O45 O 0.0589(5) 0.3491(7) 0.4342(4) 0.1686(4) Uani 1 1 d U
O46 O 0.1000(3) 0.2933(4) 0.4164(2) 0.085(3) Uani 1 1 d U
O47 O 0.0967(3) 0.2508(3) 0.35982(19) 0.066(3) Uani 1 1 d U
O48 O 0.0407(2) 0.2143(3) 0.35893(18) 0.057(2) Uani 1 1 d U
O49 O -0.0377(4) 0.2732(5) 0.3599(3) 0.111(4) Uani 1 1 d U
O50 O -0.0685(3) 0.2177(4) 0.3738(2) 0.091(4) Uani 1 1 d U
O51 O 0.0837(3) 0.1282(3) 0.33731(19) 0.062(3) Uani 1 1 d U
O52 O 0.1235(3) 0.1513(3) 0.3706(2) 0.064(3) Uani 1 1 d U
O53 O 0.0068(3) 0.1679(3) 0.30372(19) 0.063(3) Uani 1 1 d U
O54 O -0.0349(3) 0.2245(3) 0.30444(19) 0.061(3) Uani 1 1 d U
O55 O 0.0741(3) 0.1635(3) 0.24183(18) 0.057(2) Uani 1 1 d U
O56 O 0.0857(3) 0.1843(3) 0.28412(19) 0.061(3) Uani 1 1 d U
O57 O 0.0908(2) 0.0706(3) 0.23046(18) 0.052(2) Uani 1 1 d U
O58 O 0.1062(2) 0.0784(3) 0.2743(2) 0.053(2) Uani 1 1 d U
O59 O 0.0184(2) 0.1854(3) 0.19941(17) 0.053(2) Uani 1 1 d U
O60 O 0.0175(2) 0.2080(3) 0.15667(18) 0.053(2) Uani 1 1 d U
O61 O 0.1049(2) 0.1813(3) 0.15442(19) 0.056(2) Uani 1 1 d U
O62 O 0.0793(3) 0.1297(3) 0.17927(18) 0.055(2) Uani 1 1 d U
O63 O -0.0487(4) 0.2530(5) 0.1006(3) 0.109(4) Uani 1 1 d U
O64 O -0.0456(4) 0.2804(5) 0.1410(3) 0.128(5) Uani 1 1 d U
O65 O 0.0746(3) 0.2845(3) 0.13427(18) 0.062(3) Uani 1 1 d U
O66 O 0.0267(3) 0.3300(4) 0.1201(2) 0.079(3) Uani 1 1 d U
O67 O 0.1707(3) 0.3138(3) 0.18075(19) 0.061(3) Uani 1 1 d U
O68 O 0.1198(3) 0.2746(3) 0.18649(18) 0.056(2) Uani 1 1 d U
O69 O 0.2347(2) 0.2781(3) 0.15518(17) 0.052(2) Uani 1 1 d U
O70 O 0.1950(3) 0.2176(3) 0.15579(17) 0.051(2) Uani 1 1 d U
O71 O 0.2118(3) 0.4606(3) 0.19762(19) 0.056(2) Uani 1 1 d U
O72 O 0.1765(3) 0.4117(3) 0.17289(19) 0.062(3) Uani 1 1 d U
O73 O 0.2499(3) 0.3615(3) 0.19103(19) 0.057(2) Uani 1 1 d U
O74 O 0.2610(3) 0.3856(3) 0.23277(19) 0.055(2) Uani 1 1 d U
O75 O 0.1870(3) 0.5300(3) 0.2615(2) 0.070(3) Uani 1 1 d U
O76 O 0.2212(3) 0.4656(3) 0.2646(2) 0.070(3) Uani 1 1 d U
O77 O 0.1956(3) 0.3659(3) 0.2729(2) 0.063(3) Uani 1 1 d U
O78 O 0.2026(3) 0.3569(3) 0.3169(2) 0.071(3) Uani 1 1 d U
O79 O 0.2812(3) 0.3301(3) 0.2915(2) 0.058(3) Uani 1 1 d U
O80 O 0.2782(3) 0.3295(3) 0.3370(2) 0.066(3) Uani 1 1 d U
O81 O 0.1521(4) 0.3655(5) 0.3999(3) 0.130(5) Uani 1 1 d U
O82 O 0.1752(3) 0.3976(4) 0.3645(2) 0.083(3) Uani 1 1 d U
O83 O 0.2196(3) 0.3110(3) 0.37565(19) 0.062(3) Uani 1 1 d U
O84 O 0.1790(3) 0.2626(4) 0.3916(2) 0.080(3) Uani 1 1 d U
O85 O 0.4989(3) 0.1106(3) 0.3096(2) 0.065(3) Uani 1 1 d U
O86 O 0.5427(3) 0.0557(3) 0.31263(19) 0.059(3) Uani 1 1 d U
O87 O 0.5862(3) 0.0648(5) 0.3823(2) 0.090(4) Uani 1 1 d U
O88 O 0.5552(3) 0.0028(4) 0.3689(2) 0.083(3) Uani 1 1 d U
O89 O 0.4274(3) 0.1484(3) 0.3415(2) 0.062(3) Uani 1 1 d U
O90 O 0.3925(3) 0.1229(3) 0.3733(2) 0.065(3) Uani 1 1 d U
O91 O 0.4197(3) 0.0251(3) 0.36601(19) 0.065(3) Uani 1 1 d U
O92 O 0.4741(3) 0.0654(3) 0.36547(17) 0.051(2) Uani 1 1 d U
O93 O 0.4281(3) -0.0132(3) 0.42532(18) 0.062(3) Uani 1 1 d U
O94 O 0.4690(3) -0.0652(4) 0.4409(2) 0.074(3) Uani 1 1 d U
O95 O 0.2964(3) -0.0332(4) 0.3805(2) 0.072(3) Uani 1 1 d U
O96 O 0.3434(3) 0.0084(4) 0.3968(2) 0.072(3) Uani 1 1 d U
O97 O 0.3434(3) -0.1142(3) 0.3705(2) 0.069(3) Uani 1 1 d U
O98 O 0.3677(3) -0.0945(3) 0.4109(2) 0.068(3) Uani 1 1 d U
O99 O 0.3115(3) -0.0738(4) 0.3198(2) 0.077(3) Uani 1 1 d U
O100 O 0.3100(3) -0.0798(4) 0.2759(2) 0.080(3) Uani 1 1 d U
O101 O 0.2272(3) -0.0455(3) 0.2904(2) 0.068(3) Uani 1 1 d U
O102 O 0.2386(3) -0.0465(3) 0.3355(2) 0.068(3) Uani 1 1 d U
O103 O 0.2822(3) -0.1789(4) 0.2617(2) 0.077(3) Uani 1 1 d U
O104 O 0.3209(5) -0.2373(6) 0.2581(4) 0.148(6) Uani 1 1 d U
O105 O 0.2958(5) -0.2823(7) 0.1797(4) 0.185(8) Uani 1 1 d DU
O106 O 0.2986(6) -0.3012(7) 0.2257(4) 0.205(8) Uani 1 1 d DU
O107 O 0.2460(3) -0.0753(3) 0.1882(2) 0.067(3) Uani 1 1 d U
O108 O 0.2409(3) -0.1006(3) 0.2306(2) 0.066(3) Uani 1 1 d U
O109 O 0.2836(3) -0.1746(3) 0.1917(2) 0.071(3) Uani 1 1 d U
O110 O 0.3117(3) -0.1264(4) 0.1643(2) 0.079(3) Uani 1 1 d U
O111 O 0.3220(3) -0.0288(3) 0.1757(2) 0.077(3) Uani 1 1 d U
O112 O 0.3735(3) 0.0124(3) 0.1847(2) 0.070(3) Uani 1 1 d U
O113 O 0.4052(3) 0.0014(4) 0.1313(2) 0.080(3) Uani 1 1 d U
O114 O 0.4524(4) -0.0435(4) 0.1231(3) 0.095(4) Uani 1 1 d U
O115 O 0.2896(3) 0.0686(3) 0.1552(2) 0.067(3) Uani 1 1 d U
O116 O 0.2500(3) 0.0090(4) 0.1545(2) 0.066(3) Uani 1 1 d U
O117 O 0.3778(3) 0.1046(3) 0.1546(2) 0.060(3) Uani 1 1 d U
O118 O 0.4087(3) 0.1521(3) 0.1829(2) 0.067(3) Uani 1 1 d U
O119 O 0.5290(5) 0.0119(6) 0.1403(4) 0.151(6) Uani 1 1 d DU
O120 O 0.5227(5) 0.0260(5) 0.0970(4) 0.138(5) Uani 1 1 d DU
O121 O 0.4664(3) 0.0755(3) 0.1604(2) 0.069(3) Uani 1 1 d U
O122 O 0.4750(3) 0.0940(4) 0.2029(2) 0.066(3) Uani 1 1 d U
O123 O 0.4260(3) 0.1156(3) 0.24453(19) 0.060(3) Uani 1 1 d U
O124 O 0.4180(3) 0.0921(3) 0.2860(2) 0.062(3) Uani 1 1 d U
O125 O 0.4052(3) 0.2099(3) 0.2345(2) 0.057(2) Uani 1 1 d U
O126 O 0.3960(2) 0.1999(3) 0.2781(2) 0.058(3) Uani 1 1 d U
O127 O 0.4126(4) -0.1647(5) 0.4474(3) 0.125(5) Uani 1 1 d U
O128 O 0.4131(4) -0.1278(5) 0.4856(3) 0.102(4) Uani 1 1 d U
O129 O 0.2221(5) 0.5864(5) 0.2126(3) 0.139(5) Uani 1 1 d DU
O130 O 0.1855(4) 0.5647(5) 0.1772(4) 0.133(5) Uani 1 1 d DU

loop_
_atom_site_aniso_label
_atom_site_aniso_U_11
_atom_site_aniso_U_22
_atom_site_aniso_U_33
_atom_site_aniso_U_23
_atom_site_aniso_U_13
_atom_site_aniso_U_12
Nd1 0.0358(4) 0.0380(4) 0.0575(5) 0.0124(3) 0.0155(3) 0.0050(4)
Nd2 0.0403(5) 0.0467(5) 0.0741(6) 0.0038(4) 0.0077(4) -0.0057(4)
Nd3 0.0288(4) 0.0458(5) 0.0564(5) 0.0071(3) 0.0013(3) -0.0071(4)
Nd4 0.0340(5) 0.0471(5) 0.0803(6) 0.0056(4) -0.0007(4) -0.0072(4)
Nd5 0.0277(4) 0.0389(4) 0.0756(5) 0.0047(4) 0.0105(4) -0.0028(4)
Nd6 0.0392(5) 0.0370(5) 0.1019(7) -0.0205(4) 0.0066(4) 0.0006(4)
Cd1 0.0408(6) 0.0507(7) 0.0778(7) 0.0159(5) 0.0165(5) 0.0039(5)
Cd2 0.0466(7) 0.0493(7) 0.0882(8) 0.0090(6) 0.0126(6) -0.0011(6)
Cd3 0.0420(7) 0.0541(7) 0.0814(8) 0.0168(6) 0.0088(5) -0.0036(6)
Cd4 0.0808(10) 0.1198(12) 0.0918(10) 0.0196(9) 0.0333(8) 0.0204(9)
Cd5 0.106 0.114 0.123 -0.0176(10) 0.0091(10) 0.0014(10)
Cd6 0.0414(7) 0.0855(9) 0.0693(7) 0.0138(6) 0.0030(5) -0.0068(6)
Cd7 0.0447(7) 0.0697(8) 0.0674(7) 0.0130(6) 0.0023(5) -0.0030(6)
Cd8 0.0402(7) 0.0820(8) 0.0758(8) 0.0175(6) 0.0043(5) -0.0031(6)
Cd9 0.0409(6) 0.0548(7) 0.0655(7) 0.0092(5) 0.0031(5) -0.0098(6)
Cd10 0.0407(6) 0.0609(7) 0.0653(7) 0.0017(5) 0.0061(5) 0.0033(6)
Cd11 0.0545(7) 0.0718(8) 0.0663(7) 0.0099(6) 0.0087(5) 0.0192(6)
Cd12 0.0434(6) 0.0489(6) 0.0588(6) 0.0075(5) 0.0113(5) 0.0051(5)
Cd13 0.0445(7) 0.0730(8) 0.0755(8) 0.0078(6) 0.0097(5) 0.0026(6)
Cd14 0.0490(7) 0.0845(9) 0.0705(8) 0.0075(6) 0.0081(6) 0.0152(7)
Cd15 0.0369(6) 0.0681(7) 0.0695(7) 0.0027(6) 0.0030(5) 0.0025(6)
Cd16 0.0419(7) 0.0611(7) 0.0714(7) -0.0045(6) 0.0011(5) -0.0003(6)
Cd17 0.0379(7) 0.0667(8) 0.0822(8) -0.0009(6) 0.0036(5) 0.0008(6)
Cd18 0.0361(6) 0.0485(6) 0.0796(8) 0.0030(5) 0.0049(5) -0.0060(5)
Cd19 0.0455(7) 0.0618(7) 0.0831(8) 0.0050(6) 0.0167(6) 0.0056(6)
Cd20 0.0622(8) 0.0765(9) 0.1142(11) -0.0122(8) 0.0311(7) 0.0154(7)
Cd21 0.0447(7) 0.0488(7) 0.0900(8) -0.0101(6) 0.0130(6) 0.0040(6)
Cd22 0.0401(7) 0.0455(7) 0.1264(11) -0.0155(7) 0.0019(6) 0.0022(6)
Cd23 0.0443(7) 0.0596(8) 0.1384(12) -0.0036(7) -0.0010(7) -0.0013(6)
Cd24 0.0421(7) 0.0585(7) 0.0973(9) -0.0087(6) -0.0031(6) -0.0021(6)
N1 0.076(8) 0.112(8) 0.092(8) -0.014(7) 0.018(7) -0.008(7)
N2 0.060(7) 0.080(7) 0.076(7) -0.004(6) 0.004(6) 0.000(6)
N3 0.063(7) 0.094(8) 0.075(7) 0.004(6) 0.009(6) 0.007(6)
N4 0.059(7) 0.068(7) 0.085(7) 0.001(6) 0.006(6) 0.006(6)
N5 0.086(8) 0.080(7) 0.072(7) 0.005(6) 0.008(6) -0.005(7)
N6 0.059(7) 0.078(7) 0.071(7) 0.006(6) 0.003(6) 0.005(6)
N7 0.062(7) 0.049(6) 0.064(6) -0.001(5) 0.006(5) -0.010(6)
N8 0.063(7) 0.091(8) 0.090(7) 0.025(7) -0.002(6) -0.017(6)
N9 0.057(7) 0.060(6) 0.060(6) 0.003(5) -0.001(5) 0.002(6)
N10 0.068(7) 0.075(7) 0.076(7) 0.002(6) -0.011(6) -0.002(6)
N11 0.062(7) 0.059(7) 0.083(7) -0.002(6) 0.020(6) 0.006(6)
N12 0.062(7) 0.068(7) 0.076(7) 0.002(6) 0.007(6) 0.002(6)
N13 0.049(6) 0.066(6) 0.057(6) -0.001(5) 0.014(5) 0.011(5)
N14 0.061(7) 0.048(6) 0.076(7) -0.021(5) 0.008(5) 0.014(5)
N15 0.044(6) 0.051(6) 0.064(6) -0.002(5) 0.002(5) 0.020(5)
N16 0.057(7) 0.059(6) 0.073(7) -0.006(5) 0.012(5) 0.006(6)
N17 0.072(7) 0.079(7) 0.066(6) 0.002(6) 0.008(6) 0.009(6)
N18 0.062(7) 0.087(7) 0.097(8) 0.009(6) 0.009(6) -0.001(6)
N19 0.055(7) 0.069(7) 0.078(7) 0.001(6) 0.004(5) 0.001(6)
N20 0.053(6) 0.057(6) 0.077(7) 0.010(5) 0.002(5) -0.009(6)
N21 0.049(6) 0.063(6) 0.074(7) -0.016(5) 0.002(5) 0.010(6)
N22 0.063(7) 0.070(7) 0.084(7) 0.009(6) 0.005(6) 0.013(6)
O1 0.092(8) 0.159(9) 0.103(7) 0.023(7) 0.035(6) 0.007(7)
O2 0.110(8) 0.168(9) 0.130(8) 0.017(8) 0.032(7) -0.001(7)
O3 0.053(6) 0.059(6) 0.084(6) -0.009(5) 0.002(5) -0.001(5)
O4 0.056(6) 0.079(6) 0.108(7) 0.004(6) 0.018(5) 0.007(5)
O5 0.040(5) 0.070(6) 0.083(6) 0.024(5) 0.015(5) 0.005(5)
O6 0.050(5) 0.068(5) 0.055(5) 0.005(4) -0.001(4) 0.000(5)
O7 0.048(5) 0.072(6) 0.075(6) -0.003(5) 0.004(5) -0.004(5)
O8 0.048(6) 0.077(6) 0.068(6) -0.016(5) -0.017(5) 0.000(5)
O9 0.066(6) 0.094(7) 0.090(6) 0.013(6) -0.005(5) -0.021(6)
O10 0.062(6) 0.084(6) 0.088(6) 0.016(5) 0.016(5) -0.010(6)
O11 0.062(6) 0.081(6) 0.075(6) -0.010(5) 0.005(5) 0.004(5)
O12 0.048(5) 0.077(6) 0.070(6) 0.000(5) 0.013(5) 0.014(5)
O13 0.036(5) 0.070(6) 0.059(5) 0.004(4) 0.000(4) -0.007(5)
O14 0.045(5) 0.057(5) 0.063(5) 0.001(4) 0.001(4) -0.014(5)
O15 0.053(6) 0.060(5) 0.082(6) 0.026(5) 0.004(5) -0.001(5)
O16 0.076(7) 0.080(6) 0.083(6) 0.019(5) -0.002(5) -0.006(6)
O17 0.055(6) 0.086(6) 0.059(5) 0.011(5) 0.002(4) -0.003(5)
O18 0.045(5) 0.071(6) 0.067(5) -0.007(5) 0.012(4) -0.001(5)
O19 0.066(6) 0.063(6) 0.099(7) 0.008(5) -0.003(5) -0.010(5)
O20 0.100(7) 0.078(6) 0.111(7) 0.005(6) 0.004(6) -0.001(6)
O21 0.066(6) 0.071(6) 0.074(6) 0.013(5) 0.005(5) 0.008(5)
O22 0.040(5) 0.064(5) 0.057(5) -0.009(4) 0.014(4) 0.006(4)
O23 0.065(6) 0.058(6) 0.109(7) -0.013(5) 0.007(5) -0.006(5)
O24 0.089(7) 0.080(6) 0.146(8) 0.015(6) -0.002(6) -0.017(6)
O25 0.049(5) 0.053(5) 0.068(5) 0.020(4) 0.021(4) 0.015(4)
O26 0.043(5) 0.053(5) 0.061(5) 0.010(4) 0.019(4) 0.005(4)
O27 0.064(6) 0.063(5) 0.075(6) -0.022(5) -0.004(5) 0.009(5)
O28 0.064(6) 0.046(5) 0.104(7) -0.017(5) 0.014(5) -0.009(5)
O29 0.059(6) 0.040(5) 0.075(6) 0.009(4) 0.012(4) 0.001(4)
O30 0.056(5) 0.046(5) 0.073(5) 0.006(4) 0.026(4) -0.002(4)
O31 0.056(6) 0.062(5) 0.090(6) -0.017(5) 0.004(5) 0.003(5)
O32 0.087(7) 0.060(6) 0.110(7) -0.017(5) 0.019(6) 0.009(5)
O33 0.082(7) 0.084(6) 0.099(7) -0.006(6) 0.017(6) -0.013(6)
O34 0.053(6) 0.070(6) 0.081(6) 0.018(5) 0.006(5) -0.018(5)
O35 0.071(6) 0.080(6) 0.082(6) 0.005(5) 0.021(5) 0.001(5)
O36 0.091(7) 0.089(7) 0.106(7) -0.010(6) 0.028(6) 0.010(6)
O37 0.083(7) 0.072(6) 0.099(7) -0.012(5) 0.029(5) -0.004(5)
O38 0.056(6) 0.055(5) 0.087(6) -0.010(5) 0.009(5) -0.009(5)
O39 0.047(5) 0.062(5) 0.077(6) 0.013(5) 0.015(4) 0.015(5)
O40 0.058(6) 0.082(6) 0.081(6) -0.004(5) 0.027(5) 0.012(5)
O41 0.190(10) 0.170(10) 0.178(10) -0.032(8) 0.055(8) 0.026(8)
O42 0.087(7) 0.073(6) 0.071(6) -0.008(5) 0.006(5) 0.015(5)
O43 0.025(4) 0.043(5) 0.075(5) 0.013(4) 0.005(4) 0.000(4)
O44 0.036(5) 0.065(5) 0.082(6) 0.006(5) 0.012(4) 0.007(5)
O131 0.183 0.172 0.165 -0.015(8) 0.007(8) 0.002(8)
C1 0.117(11) 0.153(11) 0.132(11) -0.001(9) 0.037(9) -0.003(9)
C2 0.089(9) 0.115(10) 0.075(8) 0.008(8) -0.001(7) 0.006(8)
C3 0.114(11) 0.144(11) 0.119(10) 0.017(9) 0.017(8) 0.009(9)
C4 0.189(15) 0.203(15) 0.182(15) 0.015(10) 0.008(10) -0.003(10)
C5 0.115(11) 0.146(11) 0.115(10) 0.011(9) 0.013(8) 0.002(9)
C6 0.098(10) 0.098(9) 0.089(9) -0.006(8) 0.014(8) 0.002(8)
C7 0.064(8) 0.100(9) 0.072(8) 0.006(7) 0.003(7) -0.001(7)
C8 0.080(9) 0.090(9) 0.088(9) -0.012(7) -0.004(7) 0.013(8)
C9 0.112(10) 0.120(10) 0.115(10) -0.013(8) 0.024(8) -0.008(8)
C10 0.101(10) 0.105(9) 0.097(9) 0.004(8) 0.011(8) -0.001(8)
C11 0.109(10) 0.136(11) 0.122(10) 0.001(8) 0.017(8) 0.012(9)
C12 0.105(10) 0.111(10) 0.105(10) 0.004(8) 0.018(8) 0.005(8)
C13 0.081(9) 0.089(9) 0.086(8) -0.003(7) 0.026(7) 0.014(7)
C14 0.086(9) 0.074(8) 0.077(8) -0.014(7) 0.004(7) -0.008(7)
C15 0.067(8) 0.079(8) 0.071(8) -0.013(7) -0.007(7) 0.001(7)
C16 0.062(8) 0.075(8) 0.086(8) -0.012(7) -0.005(7) -0.003(7)
C17 0.084(9) 0.098(9) 0.105(9) -0.016(8) 0.006(8) -0.009(8)
C18 0.103(10) 0.105(10) 0.124(10) -0.015(8) -0.001(8) -0.003(8)
C19 0.081(9) 0.104(9) 0.115(10) -0.012(8) 0.007(8) 0.001(8)
C20 0.077(9) 0.066(8) 0.085(8) -0.005(7) 0.000(7) -0.007(7)
C21 0.062(8) 0.077(8) 0.083(8) -0.009(7) -0.005(7) -0.006(7)
C22 0.082(9) 0.102(9) 0.101(9) -0.003(8) 0.029(7) 0.000(8)
C23 0.084(9) 0.104(9) 0.099(9) 0.020(8) 0.012(7) -0.006(8)
C24 0.064(8) 0.073(8) 0.073(8) 0.003(7) 0.023(7) -0.005(7)
C25 0.072(8) 0.084(8) 0.081(8) 0.009(7) 0.019(7) 0.012(7)
C26 0.088(9) 0.098(9) 0.073(8) -0.012(7) 0.017(7) -0.011(8)
C27 0.074(9) 0.103(9) 0.078(8) -0.010(7) -0.005(7) -0.007(8)
C28 0.053(7) 0.065(7) 0.053(7) 0.006(6) 0.011(6) 0.004(6)
C29 0.060(8) 0.066(8) 0.047(7) -0.010(6) 0.002(6) -0.006(7)
C30 0.064(8) 0.083(8) 0.067(8) 0.009(7) -0.009(7) -0.008(7)
C31 0.060(8) 0.086(8) 0.087(8) 0.020(7) -0.003(7) 0.005(7)
C32 0.067(8) 0.089(9) 0.098(9) 0.013(7) 0.012(7) 0.016(7)
C33 0.152 0.153 0.154 -0.004(9) 0.033(9) -0.009(9)
C34 0.167 0.168 0.163 -0.002(9) 0.007(9) 0.001(9)
C35 0.077(9) 0.101(9) 0.094(9) -0.004(8) -0.015(7) 0.007(8)
C36 0.082(9) 0.090(9) 0.098(9) -0.003(7) 0.028(7) 0.006(8)
C37 0.065(8) 0.059(7) 0.070(8) 0.003(6) 0.009(7) 0.008(7)
C38 0.078(8) 0.057(7) 0.072(8) 0.005(6) 0.007(7) 0.010(7)
C39 0.084(9) 0.086(9) 0.083(8) -0.003(7) -0.007(7) -0.012(8)
C40 0.107(10) 0.106(9) 0.082(9) -0.002(8) -0.012(8) -0.001(8)
C41 0.073(8) 0.075(8) 0.080(8) 0.003(7) -0.013(7) 0.015(7)
C42 0.068(8) 0.053(7) 0.077(8) -0.016(6) -0.004(7) 0.001(7)
C43 0.065(8) 0.057(7) 0.063(7) 0.005(6) 0.012(6) 0.011(7)
C44 0.075(9) 0.076(8) 0.085(8) -0.012(7) 0.013(7) -0.003(7)
C45 0.075(9) 0.109(9) 0.109(9) -0.003(8) -0.010(8) 0.010(8)
C46 0.072(9) 0.080(8) 0.088(8) 0.009(7) 0.012(7) -0.013(8)
C47 0.091(9) 0.109(10) 0.110(10) 0.007(8) 0.017(8) -0.006(8)
C48 0.100(10) 0.096(9) 0.111(10) 0.019(8) 0.010(8) -0.003(8)
C49 0.085(9) 0.081(9) 0.082(8) 0.010(7) 0.014(7) -0.017(8)
C50 0.080(9) 0.083(9) 0.081(8) 0.017(7) 0.019(7) -0.007(8)
C51 0.055(8) 0.056(7) 0.071(7) 0.016(6) 0.012(6) -0.005(7)
C52 0.079(9) 0.077(8) 0.075(8) 0.019(7) 0.005(7) -0.005(8)
C53 0.088(9) 0.085(9) 0.087(9) 0.009(7) -0.011(7) 0.001(8)
C54 0.088(9) 0.077(8) 0.093(9) 0.010(7) -0.019(7) 0.004(7)
C55 0.120(10) 0.113(10) 0.115(10) 0.006(8) -0.016(8) -0.016(8)
C56 0.126(11) 0.147(12) 0.153(12) -0.008(9) -0.017(9) 0.003(9)
C57 0.140(12) 0.163(12) 0.147(12) 0.005(9) 0.012(9) -0.005(9)
C58 0.072(8) 0.076(8) 0.076(8) 0.013(7) 0.001(7) 0.006(7)
C59 0.039(7) 0.062(7) 0.064(7) 0.001(6) 0.008(6) 0.002(6)
C60 0.070(8) 0.064(8) 0.067(8) 0.014(6) 0.010(7) 0.010(7)
C61 0.077(9) 0.085(8) 0.081(8) 0.005(7) 0.017(7) 0.000(7)
C62 0.088(9) 0.094(9) 0.086(9) 0.006(7) 0.008(7) 0.000(8)
C63 0.068(8) 0.085(8) 0.075(8) -0.001(7) 0.009(7) 0.004(7)
C64 0.054(8) 0.066(8) 0.070(8) -0.002(6) 0.012(6) 0.002(7)
C65 0.067(8) 0.072(8) 0.058(7) 0.007(7) 0.012(6) 0.012(7)
C66 0.065(8) 0.078(8) 0.069(8) 0.017(7) 0.001(7) 0.000(7)
C67 0.065(8) 0.082(8) 0.078(8) 0.009(7) 0.007(7) 0.003(7)
C68 0.047(7) 0.057(7) 0.052(7) -0.001(6) 0.002(6) -0.012(6)
C69 0.059(8) 0.074(8) 0.067(7) -0.008(6) 0.003(6) -0.020(7)
C70 0.083(9) 0.090(9) 0.093(9) 0.010(7) 0.016(7) -0.009(8)
C71 0.067(8) 0.099(9) 0.078(8) 0.013(7) 0.000(7) -0.024(7)
C72 0.057(8) 0.062(8) 0.081(8) 0.009(7) 0.012(7) -0.012(7)
C73 0.053(7) 0.061(7) 0.060(7) -0.009(6) 0.002(6) -0.002(7)
C74 0.056(8) 0.065(8) 0.064(7) 0.012(6) 0.018(6) -0.008(7)
C75 0.065(8) 0.063(8) 0.066(7) 0.003(6) -0.001(6) -0.010(7)
C76 0.043(7) 0.058(7) 0.062(7) 0.013(6) 0.003(6) -0.011(6)
C77 0.071(8) 0.080(8) 0.070(8) 0.010(7) 0.002(7) -0.016(7)
C78 0.060(8) 0.086(8) 0.068(8) 0.010(7) 0.000(6) -0.005(7)
C79 0.075(8) 0.092(9) 0.074(8) 0.022(7) 0.011(7) -0.006(7)
C80 0.066(8) 0.094(9) 0.082(8) 0.016(7) 0.007(7) -0.007(7)
C81 0.075(9) 0.095(9) 0.104(9) 0.020(8) -0.004(8) -0.012(8)
C82 0.102(10) 0.109(10) 0.109(10) 0.014(8) 0.002(8) -0.015(8)
C83 0.123(11) 0.128(11) 0.126(11) 0.025(9) -0.009(8) -0.008(9)
C84 0.166(13) 0.172(13) 0.169(13) 0.013(9) 0.009(9) -0.015(9)
C85 0.123(11) 0.118(10) 0.120(10) 0.013(8) 0.007(8) -0.024(9)
C86 0.096(10) 0.094(9) 0.100(9) 0.023(8) 0.003(8) -0.009(8)
C87 0.071(8) 0.078(8) 0.089(9) 0.012(7) 0.000(7) -0.006(7)
C88 0.110(10) 0.126(10) 0.115(10) 0.009(8) -0.001(8) -0.002(8)
C89 0.078(9) 0.108(9) 0.094(9) 0.022(8) 0.012(7) -0.004(8)
C90 0.046(7) 0.055(7) 0.066(7) -0.001(6) 0.010(6) -0.001(6)
C91 0.066(8) 0.077(8) 0.067(8) 0.003(7) -0.004(6) 0.001(7)
C92 0.068(8) 0.083(8) 0.080(8) -0.013(7) -0.004(7) -0.011(7)
C93 0.076(8) 0.074(8) 0.071(8) 0.000(7) 0.010(7) -0.002(7)
C94 0.061(8) 0.054(7) 0.054(7) -0.016(6) -0.005(6) -0.012(6)
C95 0.060(8) 0.065(8) 0.072(8) 0.002(7) 0.003(6) 0.002(7)
C96 0.056(7) 0.050(7) 0.060(7) -0.006(6) -0.005(6) -0.007(6)
C97 0.050(7) 0.055(7) 0.060(7) 0.006(6) 0.005(6) -0.009(6)
C98 0.066(8) 0.066(8) 0.081(8) -0.001(7) 0.006(7) -0.004(7)
C99 0.065(8) 0.056(7) 0.054(7) 0.008(6) 0.010(6) 0.000(7)
C100 0.071(8) 0.076(8) 0.069(8) 0.006(7) 0.001(7) -0.004(7)
C101 0.055(7) 0.061(7) 0.076(8) 0.006(6) -0.002(6) 0.001(7)
C102 0.069(8) 0.073(8) 0.076(8) -0.006(7) 0.001(7) -0.002(7)
C103 0.093(9) 0.070(8) 0.104(9) 0.012(7) -0.007(8) -0.009(8)
C104 0.107(10) 0.102(10) 0.114(10) 0.003(8) -0.018(8) -0.020(8)
C105 0.148(12) 0.116(11) 0.145(11) 0.020(9) -0.003(9) -0.022(9)
C106 0.203(15) 0.187(15) 0.207(15) 0.002(10) -0.013(10) -0.013(10)
C107 0.143(12) 0.119(11) 0.152(12) 0.020(9) -0.010(9) 0.002(9)
C108 0.094(9) 0.086(9) 0.107(9) 0.004(8) -0.026(8) -0.009(8)
C109 0.077(9) 0.081(9) 0.086(8) 0.003(7) -0.013(7) -0.014(8)
C110 0.104(10) 0.104(9) 0.113(10) 0.014(8) -0.020(8) 0.018(8)
C111 0.100(10) 0.099(9) 0.105(9) 0.008(8) 0.009(8) -0.002(8)
C112 0.052(7) 0.075(8) 0.061(7) 0.005(7) 0.009(6) -0.003(7)
C113 0.090(9) 0.087(9) 0.084(9) 0.008(7) 0.020(7) 0.008(8)
C114 0.116(11) 0.119(10) 0.119(10) 0.000(9) 0.005(8) -0.018(9)
C115 0.108(10) 0.107(10) 0.101(10) -0.003(8) 0.010(8) 0.003(8)
C116 0.072(8) 0.067(8) 0.066(8) -0.007(7) 0.023(6) -0.003(7)
C117 0.047(7) 0.052(7) 0.070(8) 0.002(6) 0.007(6) -0.001(6)
C118 0.083(9) 0.078(8) 0.087(9) -0.016(7) 0.020(7) -0.007(7)
C119 0.097(9) 0.099(9) 0.090(9) 0.005(8) 0.020(7) 0.004(8)
C120 0.093(9) 0.087(9) 0.102(9) -0.001(7) 0.027(8) 0.006(8)
C121 0.112(10) 0.126(10) 0.116(10) 0.013(8) 0.016(8) 0.000(8)
C122 0.113(10) 0.119(10) 0.106(10) 0.017(8) 0.009(8) 0.014(8)
C123 0.100(9) 0.097(9) 0.093(9) 0.002(8) 0.007(8) 0.018(8)
C124 0.083(9) 0.098(9) 0.092(9) 0.005(7) 0.002(7) 0.002(8)
C125 0.071(8) 0.091(9) 0.085(8) -0.010(7) 0.003(7) 0.009(7)
C126 0.051(8) 0.071(8) 0.082(8) -0.008(7) 0.005(7) -0.005(7)
C127 0.079(9) 0.080(9) 0.093(9) 0.001(7) 0.007(7) -0.004(8)
C128 0.082(9) 0.093(9) 0.102(9) -0.002(8) 0.013(8) -0.008(8)
C129 0.109(10) 0.108(10) 0.132(10) -0.004(8) 0.004(8) 0.002(9)
C130 0.071(8) 0.064(8) 0.095(8) 0.003(7) -0.009(7) -0.006(7)
C131 0.078(9) 0.081(9) 0.101(9) -0.005(7) 0.017(7) -0.007(8)
C132 0.128(11) 0.117(10) 0.140(11) 0.008(8) 0.004(9) 0.001(9)
C133 0.061(8) 0.064(8) 0.078(8) 0.011(6) 0.005(6) 0.012(7)
C134 0.056(7) 0.056(7) 0.055(7) 0.001(6) 0.003(6) 0.006(6)
C135 0.065(8) 0.069(8) 0.077(8) 0.014(7) 0.009(7) -0.011(7)
C136 0.099(9) 0.093(9) 0.086(9) 0.012(8) 0.002(8) -0.001(8)
C137 0.090(9) 0.082(9) 0.069(8) -0.003(7) 0.008(7) 0.006(7)
C138 0.047(7) 0.066(8) 0.054(7) 0.003(6) 0.028(6) 0.009(6)
C139 0.044(7) 0.043(7) 0.043(6) 0.011(5) 0.001(5) 0.013(6)
C140 0.062(8) 0.059(7) 0.050(7) -0.006(6) 0.005(6) 0.015(6)
C141 0.043(7) 0.063(7) 0.054(7) -0.006(6) 0.011(5) 0.006(6)
C142 0.058(8) 0.069(8) 0.076(8) -0.009(6) 0.015(6) -0.002(7)
C143 0.050(7) 0.055(7) 0.076(8) -0.013(6) 0.003(6) 0.003(6)
C144 0.059(8) 0.081(8) 0.074(8) -0.023(7) -0.001(6) 0.002(7)
C145 0.057(8) 0.060(8) 0.085(8) -0.017(6) 0.012(6) 0.013(7)
C146 0.057(8) 0.072(8) 0.081(8) 0.000(7) 0.007(6) 0.014(7)
C147 0.081(9) 0.081(9) 0.092(9) -0.001(7) 0.005(7) 0.019(7)
C148 0.064(8) 0.068(8) 0.074(8) -0.027(7) 0.014(7) -0.014(7)
C149 0.082(9) 0.093(9) 0.096(9) -0.006(8) 0.016(7) 0.004(8)
C150 0.096(9) 0.082(9) 0.110(9) -0.016(8) 0.015(8) -0.010(8)
C151 0.091(9) 0.077(8) 0.095(9) -0.032(8) 0.007(7) 0.003(7)
C152 0.059(8) 0.071(8) 0.076(8) -0.017(7) 0.011(6) 0.005(7)
C153 0.053(8) 0.061(8) 0.088(8) -0.014(7) 0.019(7) 0.011(7)
C154 0.086(9) 0.076(8) 0.109(9) -0.003(7) 0.012(7) 0.000(7)
C155 0.076(8) 0.066(8) 0.075(8) 0.007(6) 0.019(7) -0.006(7)
C156 0.058(8) 0.050(7) 0.076(8) 0.014(6) 0.004(6) 0.005(6)
C157 0.061(8) 0.062(8) 0.082(8) 0.006(7) 0.014(7) -0.012(7)
C158 0.080(8) 0.074(8) 0.076(8) 0.006(7) 0.018(7) -0.016(7)
C159 0.082(9) 0.075(8) 0.081(8) 0.017(7) 0.017(7) -0.006(7)
C160 0.051(7) 0.068(8) 0.050(7) 0.008(6) 0.017(6) 0.008(6)
C161 0.046(7) 0.057(7) 0.056(7) 0.006(6) 0.012(6) 0.000(6)
C162 0.051(7) 0.045(7) 0.064(7) 0.012(6) 0.013(6) 0.013(6)
C163 0.043(7) 0.060(7) 0.061(7) 0.002(6) 0.011(6) -0.007(6)
C164 0.044(7) 0.059(7) 0.060(7) 0.000(6) 0.011(6) 0.013(6)
C165 0.052(7) 0.062(7) 0.059(7) 0.006(6) 0.004(6) 0.000(6)
C166 0.047(7) 0.060(8) 0.082(8) -0.001(6) 0.012(6) -0.001(7)
C167 0.061(8) 0.060(8) 0.071(7) -0.004(6) 0.012(6) -0.003(7)
C168 0.055(8) 0.070(8) 0.076(8) 0.005(6) 0.009(6) 0.022(7)
C169 0.069(8) 0.081(8) 0.079(8) -0.022(7) 0.009(7) 0.005(7)
C170 0.094(9) 0.087(9) 0.088(9) -0.010(8) 0.021(7) 0.009(8)
C171 0.126(11) 0.121(10) 0.114(10) -0.009(8) 0.027(8) -0.012(9)
C172 0.144(11) 0.128(11) 0.131(11) -0.023(9) 0.041(9) 0.006(9)
C173 0.127(11) 0.118(10) 0.127(11) -0.011(9) 0.015(9) 0.014(9)
C174 0.088(9) 0.074(8) 0.090(9) -0.014(7) 0.013(7) 0.007(7)
C175 0.066(8) 0.059(8) 0.083(8) -0.013(7) 0.013(7) 0.005(7)
C176 0.084(9) 0.072(8) 0.100(9) -0.022(7) 0.013(7) 0.009(7)
C177 0.123(11) 0.120(11) 0.145(11) -0.003(8) 0.015(9) -0.001(9)
C178 0.070(8) 0.078(8) 0.101(9) 0.009(7) 0.011(7) 0.002(7)
C179 0.093(10) 0.091(9) 0.118(10) -0.007(8) 0.010(8) -0.014(8)
C180 0.083(9) 0.091(9) 0.115(10) 0.009(8) 0.001(8) -0.015(8)
C181 0.077(9) 0.087(9) 0.093(9) 0.026(7) 0.010(7) -0.008(8)
C182 0.058(8) 0.075(8) 0.074(8) 0.015(7) 0.012(7) -0.013(7)
C183 0.067(8) 0.069(8) 0.075(8) 0.018(7) -0.005(7) -0.006(7)
C184 0.068(8) 0.092(9) 0.081(8) 0.017(7) 0.020(7) -0.004(7)
C185 0.084(9) 0.104(9) 0.096(9) -0.005(8) 0.006(7) 0.003(8)
C186 0.116(10) 0.110(10) 0.108(10) -0.013(8) 0.002(8) 0.021(8)
C187 0.195(15) 0.200(15) 0.193(15) -0.009(10) -0.003(10) 0.013(10)
C188 0.192(15) 0.188(15) 0.200(15) -0.018(10) 0.000(10) 0.014(10)
C189 0.121(11) 0.123(11) 0.128(11) -0.010(8) -0.012(8) 0.008(9)
C190 0.096(9) 0.098(9) 0.099(9) 0.008(8) -0.014(8) -0.006(8)
C191 0.080(9) 0.096(9) 0.085(8) 0.016(7) 0.007(7) -0.009(8)
C192 0.090(9) 0.102(9) 0.085(9) 0.004(8) 0.022(7) -0.002(8)
C193 0.151(12) 0.144(12) 0.146(12) 0.009(9) 0.006(9) 0.001(9)
C194 0.131(11) 0.125(11) 0.112(10) 0.011(9) 0.009(8) 0.002(9)
C195 0.119(11) 0.133(11) 0.116(10) -0.010(9) 0.005(8) -0.005(9)
C196 0.086(9) 0.106(9) 0.087(9) -0.003(8) 0.018(7) 0.000(8)
C197 0.078(9) 0.089(9) 0.076(8) -0.010(7) 0.016(7) 0.003(8)
C198 0.139(12) 0.145(12) 0.144(12) -0.016(9) 0.025(9) 0.009(9)
C199 0.094(9) 0.090(9) 0.103(9) -0.025(7) 0.021(8) 0.013(8)
C200 0.081(9) 0.072(8) 0.099(9) -0.012(7) 0.021(7) -0.010(7)
C201 0.121(11) 0.102(10) 0.133(10) -0.012(8) 0.029(8) -0.005(8)
C202 0.143(12) 0.139(12) 0.142(12) -0.012(9) 0.030(9) -0.006(9)
C203 0.135(12) 0.130(11) 0.152(12) 0.003(9) 0.025(9) -0.014(9)
C204 0.083(9) 0.072(8) 0.098(9) -0.014(7) 0.023(7) -0.017(7)
C205 0.073(8) 0.064(8) 0.086(8) -0.002(7) 0.019(7) 0.000(7)
C206 0.072(8) 0.074(8) 0.092(8) 0.003(7) 0.017(7) -0.003(7)
C207 0.069(8) 0.072(8) 0.085(8) 0.014(7) 0.012(7) -0.009(7)
C208 0.060(8) 0.065(8) 0.070(8) 0.005(6) 0.002(6) -0.003(7)
C209 0.059(8) 0.052(7) 0.084(8) 0.015(6) 0.009(6) 0.005(7)
C210 0.071(8) 0.056(7) 0.072(8) 0.006(6) 0.011(6) -0.004(7)
C211 0.058(8) 0.062(7) 0.075(8) 0.001(6) 0.005(6) 0.011(7)
C212 0.062(8) 0.064(8) 0.071(8) -0.002(6) 0.004(6) -0.015(7)
C213 0.053(7) 0.057(7) 0.082(8) 0.007(6) -0.007(6) -0.009(6)
C214 0.048(7) 0.049(7) 0.078(8) 0.013(6) 0.003(6) -0.014(6)
C215 0.064(8) 0.066(8) 0.080(8) 0.016(7) -0.011(7) -0.006(7)
C216 0.080(9) 0.079(9) 0.110(9) 0.014(8) 0.007(8) -0.010(8)
C217 0.083(9) 0.104(9) 0.096(9) 0.006(8) 0.023(7) -0.002(8)
C218 0.070(8) 0.086(9) 0.088(8) 0.007(7) 0.007(7) -0.003(7)
C219 0.054(7) 0.066(8) 0.076(8) 0.012(7) 0.012(6) -0.002(7)
C220 0.099(10) 0.129(10) 0.126(10) -0.008(8) 0.017(8) -0.002(8)
C221 0.217 0.209 0.210 -0.007(10) 0.035(10) -0.001(10)
C222 0.159(13) 0.151(12) 0.152(12) -0.028(9) 0.018(9) -0.001(9)
C223 0.208 0.202 0.207 -0.012(10) 0.019(10) 0.006(10)
C224 0.202 0.195 0.192 -0.016(10) 0.019(10) -0.015(10)
C225 0.186(15) 0.192(14) 0.186(14) -0.018(10) 0.016(10) 0.004(10)
C226 0.131(11) 0.124(11) 0.127(11) -0.021(9) 0.002(9) -0.009(9)
C227 0.105(10) 0.112(10) 0.099(9) -0.010(8) 0.029(8) 0.013(8)
C228 0.100(10) 0.107(10) 0.109(10) -0.020(8) -0.005(8) -0.013(8)
C229 0.060(8) 0.055(7) 0.083(8) -0.019(6) 0.013(6) -0.008(7)
C230 0.062(8) 0.076(8) 0.068(8) 0.002(7) 0.003(6) -0.007(7)
C231 0.064(8) 0.056(7) 0.078(8) -0.003(6) 0.002(6) -0.005(7)
C232 0.067(8) 0.072(8) 0.079(8) 0.001(7) 0.003(7) -0.005(7)
C233 0.048(7) 0.064(7) 0.071(7) -0.001(6) 0.005(6) -0.002(6)
C234 0.079(8) 0.052(7) 0.072(8) -0.001(6) 0.006(7) -0.004(7)
C235 0.064(8) 0.059(7) 0.075(8) -0.009(6) -0.010(7) -0.007(7)
C236 0.050(7) 0.058(7) 0.082(8) 0.003(7) 0.001(6) -0.009(7)
C237 0.067(8) 0.069(8) 0.086(8) -0.005(7) -0.001(7) -0.014(7)
C238 0.071(9) 0.078(8) 0.105(9) 0.010(7) 0.005(8) -0.009(7)
C239 0.062(8) 0.077(8) 0.080(8) 0.003(7) 0.016(7) 0.002(7)
C240 0.039(7) 0.050(7) 0.065(7) -0.001(6) 0.001(6) -0.006(6)
C241 0.049(7) 0.048(7) 0.079(8) 0.012(6) 0.006(6) 0.006(6)
C242 0.051(7) 0.061(7) 0.073(7) 0.003(6) 0.009(6) 0.002(6)
C243 0.105(10) 0.119(10) 0.123(10) -0.010(8) 0.004(8) -0.011(8)
C244 0.195(15) 0.184(14) 0.179(14) -0.005(9) 0.006(10) 0.002(10)
C245 0.055(7) 0.060(7) 0.061(7) 0.000(6) 0.000(6) -0.001(6)
C246 0.050(7) 0.069(8) 0.056(7) 0.008(6) 0.008(6) -0.004(7)
C247 0.069(8) 0.048(7) 0.066(7) 0.009(6) 0.021(6) -0.001(6)
C248 0.044(7) 0.048(7) 0.058(7) -0.001(6) 0.010(6) 0.004(6)
C249 0.114(10) 0.120(10) 0.108(10) -0.001(8) 0.020(8) 0.019(8)
C250 0.074(9) 0.093(9) 0.087(9) 0.002(8) 0.016(7) 0.002(8)
C251 0.055(8) 0.074(8) 0.073(8) 0.002(7) 0.003(6) 0.004(7)
C252 0.052(8) 0.061(8) 0.064(7) -0.003(6) 0.012(6) -0.002(7)
C253 0.069(8) 0.086(8) 0.075(8) 0.018(7) 0.014(7) 0.000(7)
C254 0.045(7) 0.065(8) 0.062(7) 0.003(6) -0.006(6) -0.008(7)
C255 0.048(7) 0.055(7) 0.063(7) 0.007(6) 0.001(6) 0.006(6)
C256 0.039(7) 0.044(7) 0.056(7) 0.023(6) -0.002(6) -0.006(6)
C257 0.065(8) 0.054(7) 0.066(7) 0.002(6) 0.011(6) 0.007(6)
C258 0.040(7) 0.056(7) 0.058(7) 0.015(6) -0.005(6) 0.001(6)
C259 0.055(7) 0.073(8) 0.061(7) 0.011(6) 0.004(6) -0.015(7)
C260 0.049(7) 0.054(7) 0.046(7) 0.004(6) 0.005(6) -0.001(6)
C261 0.138(12) 0.164(12) 0.164(13) -0.008(9) 0.012(9) 0.011(9)
C262 0.107(11) 0.128(11) 0.123(11) -0.004(9) -0.004(9) 0.004(9)
C263 0.066(8) 0.072(8) 0.079(8) 0.002(7) 0.018(7) 0.011(7)
C264 0.057(8) 0.061(8) 0.060(7) 0.001(6) 0.020(6) 0.010(7)
C265 0.064(8) 0.062(8) 0.087(8) 0.002(7) 0.008(7) 0.008(7)
C266 0.065(8) 0.057(8) 0.056(7) -0.003(6) 0.001(6) -0.007(7)
C267 0.072(8) 0.074(8) 0.080(8) -0.002(7) 0.021(7) -0.002(7)
C268 0.056(8) 0.048(7) 0.055(7) -0.002(6) 0.006(6) -0.007(7)
C269 0.065(8) 0.044(7) 0.066(7) 0.019(6) 0.006(6) 0.001(6)
C270 0.045(7) 0.068(8) 0.076(8) -0.002(7) 0.013(6) 0.004(7)
C271 0.063(8) 0.053(7) 0.080(8) -0.013(6) 0.014(6) 0.004(7)
C272 0.053(8) 0.048(7) 0.059(7) 0.003(6) 0.015(6) 0.011(7)
C273 0.074(8) 0.075(8) 0.079(8) 0.015(7) 0.027(7) -0.003(7)
C274 0.066(8) 0.076(8) 0.076(8) 0.016(7) 0.011(7) -0.005(7)
C275 0.077(8) 0.069(8) 0.068(7) 0.010(6) 0.016(6) 0.010(7)
C276 0.041(7) 0.039(7) 0.064(7) 0.010(6) -0.007(6) -0.001(6)
C277 0.076(9) 0.099(9) 0.102(9) -0.007(8) 0.015(7) -0.021(8)
C278 0.058(8) 0.070(8) 0.069(8) 0.003(7) -0.010(7) 0.004(7)
C279 0.095(10) 0.097(9) 0.112(10) 0.021(8) -0.007(8) -0.010(8)
C280 0.086(9) 0.095(9) 0.107(9) 0.002(8) 0.011(8) 0.012(8)
C281 0.084(9) 0.088(9) 0.097(9) 0.005(7) 0.018(7) -0.012(7)
C282 0.053(8) 0.075(8) 0.081(8) 0.021(7) 0.011(7) -0.004(7)
C283 0.066(8) 0.061(8) 0.079(8) 0.009(6) 0.004(6) 0.002(7)
C284 0.044(7) 0.055(7) 0.063(7) 0.014(6) 0.017(6) -0.012(6)
C285 0.104(10) 0.105(10) 0.125(10) 0.001(8) -0.007(8) 0.012(8)
C286 0.063(8) 0.077(9) 0.081(8) 0.002(7) -0.005(7) 0.006(8)
C287 0.067(8) 0.050(7) 0.061(7) -0.014(6) 0.012(6) -0.001(6)
C288 0.045(7) 0.053(7) 0.071(7) 0.007(6) -0.001(6) 0.001(7)
C289 0.049(7) 0.068(8) 0.076(8) 0.000(6) 0.007(6) 0.004(7)
C290 0.049(7) 0.047(7) 0.070(8) -0.005(6) 0.008(6) 0.003(6)
C291 0.061(8) 0.077(8) 0.060(7) 0.002(6) 0.004(6) -0.002(7)
C292 0.062(8) 0.065(8) 0.075(8) 0.008(7) 0.017(7) 0.004(7)
C293 0.067(8) 0.069(8) 0.084(8) 0.001(7) 0.011(7) -0.012(7)
C294 0.047(7) 0.063(8) 0.060(7) 0.004(6) -0.002(6) 0.010(7)
C295 0.155(12) 0.143(12) 0.155(12) -0.005(9) 0.002(9) -0.004(9)
C296 0.061(8) 0.062(8) 0.067(8) 0.000(7) -0.007(6) -0.002(7)
C297 0.063(8) 0.097(9) 0.092(9) -0.009(7) 0.003(7) -0.006(7)
C298 0.054(8) 0.063(8) 0.076(8) -0.007(7) 0.006(7) 0.015(7)
C299 0.071(9) 0.098(9) 0.094(9) -0.001(7) -0.007(7) -0.018(8)
C300 0.068(8) 0.067(8) 0.079(8) -0.016(7) 0.015(7) -0.022(7)
C301 0.072(8) 0.049(7) 0.070(7) -0.004(6) -0.004(6) 0.008(7)
C302 0.069(8) 0.073(8) 0.063(8) 0.003(7) 0.016(7) -0.017(7)
C303 0.112(10) 0.122(10) 0.126(10) -0.006(8) -0.007(8) 0.011(8)
C304 0.121(11) 0.122(11) 0.133(11) -0.023(9) -0.006(9) -0.009(9)
C305 0.175(14) 0.164(13) 0.176(14) -0.004(9) 0.019(9) -0.001(9)
C306 0.088(9) 0.100(10) 0.116(10) -0.021(8) -0.005(8) -0.024(8)
C307 0.073(9) 0.089(9) 0.111(9) 0.005(8) 0.009(7) 0.007(8)
C308 0.066(8) 0.079(9) 0.093(9) 0.007(7) 0.004(7) 0.018(8)
C309 0.077(8) 0.049(7) 0.067(7) -0.013(6) 0.005(6) 0.009(7)
C310 0.040(7) 0.058(8) 0.081(8) -0.004(7) 0.001(6) 0.000(6)
C311 0.088(9) 0.071(8) 0.097(9) -0.004(7) 0.004(7) -0.008(7)
C312 0.049(7) 0.067(8) 0.069(8) 0.005(7) -0.002(6) -0.002(7)
C313 0.070(8) 0.062(7) 0.073(8) -0.003(6) 0.007(7) 0.001(7)
C314 0.043(7) 0.043(7) 0.073(7) -0.008(6) 0.015(6) -0.006(6)
C315 0.081(9) 0.082(9) 0.105(9) -0.003(7) 0.004(7) 0.004(8)
C316 0.076(9) 0.076(9) 0.096(9) 0.008(7) 0.006(7) 0.006(8)
C317 0.178(15) 0.199(15) 0.205(15) -0.001(10) 0.016(10) 0.014(10)
C318 0.167(15) 0.177(14) 0.172(14) 0.008(10) 0.016(10) 0.001(9)
C319 0.077(8) 0.062(8) 0.080(8) -0.001(7) 0.009(7) 0.014(7)
C320 0.053(8) 0.070(8) 0.079(8) -0.006(7) 0.012(7) 0.001(7)
C321 0.048(7) 0.050(7) 0.061(7) -0.004(6) 0.010(6) -0.005(6)
C322 0.045(7) 0.048(7) 0.071(8) 0.005(6) 0.011(6) 0.006(6)
C323 0.066(8) 0.070(8) 0.067(7) 0.006(6) 0.000(6) -0.014(7)
C324 0.037(7) 0.049(7) 0.060(7) 0.001(6) -0.004(6) -0.008(6)
C325 0.040(7) 0.065(7) 0.077(8) 0.002(6) 0.005(6) 0.009(6)
C326 0.057(8) 0.056(7) 0.057(7) -0.008(6) 0.009(6) -0.002(6)
C327 0.169(14) 0.177(14) 0.181(14) -0.001(9) 0.001(9) 0.009(9)
C328 0.058(8) 0.071(8) 0.070(8) -0.029(7) -0.017(6) 0.042(7)
O45 0.164 0.171 0.172 0.003(8) 0.015(8) 0.023(8)
O46 0.069(6) 0.096(7) 0.089(6) 0.004(6) 0.008(5) 0.006(6)
O47 0.051(6) 0.081(6) 0.069(6) 0.024(5) 0.017(5) -0.006(5)
O48 0.040(5) 0.067(6) 0.063(5) 0.009(4) 0.009(4) -0.011(5)
O49 0.099(8) 0.118(8) 0.117(8) -0.004(7) 0.024(7) 0.006(7)
O50 0.090(7) 0.093(7) 0.093(7) 0.011(6) 0.017(6) 0.006(6)
O51 0.056(6) 0.064(6) 0.068(6) 0.005(5) 0.005(5) 0.003(5)
O52 0.060(6) 0.066(6) 0.066(6) -0.004(5) 0.011(5) 0.000(5)
O53 0.056(6) 0.061(6) 0.071(6) 0.007(5) 0.004(5) -0.003(5)
O54 0.038(5) 0.078(6) 0.065(5) 0.006(5) 0.003(4) 0.009(5)
O55 0.057(6) 0.064(5) 0.052(5) 0.009(5) 0.015(4) 0.001(5)
O56 0.063(6) 0.065(6) 0.055(5) 0.008(4) 0.001(4) -0.004(5)
O57 0.036(5) 0.055(5) 0.065(5) 0.017(4) 0.005(4) -0.003(4)
O58 0.040(5) 0.054(5) 0.064(6) 0.009(4) 0.003(4) -0.006(4)
O59 0.042(5) 0.062(5) 0.055(5) 0.003(4) 0.003(4) -0.008(4)
O60 0.050(5) 0.059(5) 0.052(5) 0.011(4) 0.004(4) 0.012(4)
O61 0.037(5) 0.062(5) 0.068(6) -0.002(5) 0.006(4) 0.001(4)
O62 0.046(5) 0.053(5) 0.066(5) 0.007(4) 0.010(4) -0.005(5)
O63 0.097(8) 0.111(8) 0.120(8) 0.011(7) 0.014(7) 0.013(6)
O64 0.106(8) 0.150(9) 0.128(8) 0.006(7) 0.010(7) 0.024(7)
O65 0.052(5) 0.069(6) 0.067(5) 0.009(5) 0.016(4) 0.010(5)
O66 0.074(7) 0.073(6) 0.088(6) -0.002(5) -0.002(5) 0.011(6)
O67 0.056(6) 0.061(5) 0.067(5) -0.004(5) 0.013(5) -0.003(5)
O68 0.056(6) 0.048(5) 0.064(5) 0.006(4) 0.012(4) -0.006(5)
O69 0.046(5) 0.051(5) 0.062(5) 0.009(4) 0.016(4) -0.003(4)
O70 0.048(5) 0.042(5) 0.063(5) 0.002(4) 0.011(4) 0.005(5)
O71 0.035(5) 0.055(5) 0.079(6) 0.008(4) 0.004(4) -0.009(5)
O72 0.054(6) 0.065(6) 0.069(6) 0.005(5) 0.021(5) 0.001(5)
O73 0.061(6) 0.054(5) 0.057(5) 0.012(4) 0.006(4) 0.001(5)
O74 0.050(5) 0.053(5) 0.062(5) 0.017(5) 0.005(4) 0.010(5)
O75 0.056(6) 0.061(6) 0.094(6) 0.017(5) 0.002(5) 0.005(5)
O76 0.054(6) 0.072(6) 0.083(6) 0.004(5) 0.012(5) -0.001(5)
O77 0.050(5) 0.072(6) 0.068(6) 0.019(5) 0.001(5) -0.005(5)
O78 0.083(7) 0.064(6) 0.067(6) 0.011(5) 0.004(5) -0.011(5)
O79 0.050(5) 0.052(5) 0.073(6) 0.000(5) 0.008(4) -0.004(5)
O80 0.061(6) 0.064(6) 0.074(6) -0.005(5) 0.013(5) -0.005(5)
O81 0.108(8) 0.144(8) 0.140(9) 0.036(7) 0.024(7) 0.032(7)
O82 0.065(6) 0.083(7) 0.104(7) 0.009(6) 0.025(6) -0.012(6)
O83 0.053(6) 0.055(5) 0.078(6) 0.011(5) 0.011(5) -0.008(5)
O84 0.060(6) 0.096(7) 0.083(6) 0.020(5) -0.005(5) -0.017(5)
O85 0.052(6) 0.066(6) 0.077(6) -0.008(5) 0.008(5) -0.009(5)
O86 0.047(5) 0.063(5) 0.068(5) 0.002(5) 0.003(4) -0.003(5)
O87 0.082(7) 0.096(7) 0.091(7) -0.006(6) -0.002(5) 0.017(6)
O88 0.063(6) 0.091(7) 0.094(7) 0.015(6) 0.008(5) 0.006(6)
O89 0.050(6) 0.060(5) 0.077(6) 0.001(5) 0.004(5) -0.003(5)
O90 0.048(5) 0.077(6) 0.071(6) 0.009(5) 0.007(4) 0.008(5)
O91 0.059(6) 0.071(6) 0.066(5) 0.004(5) 0.018(5) -0.003(5)
O92 0.042(5) 0.051(5) 0.061(5) -0.004(4) 0.001(4) 0.002(5)
O93 0.055(6) 0.070(6) 0.063(5) 0.007(5) 0.007(4) 0.004(5)
O94 0.063(6) 0.083(6) 0.079(6) 0.015(5) 0.018(5) 0.014(5)
O95 0.059(6) 0.070(6) 0.088(6) 0.004(5) 0.013(5) -0.008(5)
O96 0.060(6) 0.079(6) 0.079(6) 0.005(5) 0.008(5) -0.002(5)
O97 0.062(6) 0.072(6) 0.074(6) -0.005(5) 0.001(5) 0.010(5)
O98 0.062(6) 0.075(6) 0.068(6) -0.004(5) 0.001(5) 0.006(5)
O99 0.078(6) 0.075(6) 0.077(6) -0.003(5) 0.006(5) -0.018(5)
O100 0.059(6) 0.093(7) 0.088(7) -0.017(6) 0.000(5) -0.005(5)
O101 0.065(6) 0.060(6) 0.079(6) 0.008(5) 0.006(5) -0.008(5)
O102 0.058(6) 0.065(6) 0.081(6) 0.008(5) 0.008(5) -0.010(5)
O103 0.045(6) 0.082(6) 0.101(7) -0.010(5) -0.020(5) 0.001(5)
O104 0.118(9) 0.156(9) 0.170(9) -0.026(8) -0.003(7) 0.017(8)
O105 0.186(11) 0.163(10) 0.200(11) -0.015(9) -0.032(9) -0.010(8)
O106 0.205(12) 0.202(11) 0.210(11) -0.010(9) 0.042(9) 0.004(9)
O107 0.056(6) 0.064(6) 0.081(6) -0.012(5) -0.002(5) 0.006(5)
O108 0.055(6) 0.058(6) 0.084(6) -0.012(5) 0.004(5) 0.003(5)
O109 0.053(6) 0.047(5) 0.113(7) -0.013(5) 0.011(5) 0.007(5)
O110 0.064(6) 0.070(6) 0.105(7) -0.007(6) 0.015(5) -0.015(5)
O111 0.077(7) 0.055(6) 0.097(7) -0.007(5) -0.005(6) 0.010(5)
O112 0.067(6) 0.058(6) 0.087(6) -0.007(5) 0.008(5) -0.004(5)
O113 0.069(6) 0.075(6) 0.098(7) 0.000(5) 0.011(5) 0.002(6)
O114 0.084(7) 0.084(7) 0.121(7) -0.005(6) 0.034(6) 0.013(6)
O115 0.058(6) 0.056(5) 0.089(6) -0.006(5) 0.019(5) 0.007(5)
O116 0.048(5) 0.066(6) 0.083(6) -0.014(5) 0.007(5) -0.004(5)
O117 0.051(5) 0.057(5) 0.073(6) -0.001(5) 0.012(4) -0.005(5)
O118 0.065(6) 0.062(6) 0.074(6) -0.006(5) 0.011(5) 0.011(5)
O119 0.135(9) 0.162(9) 0.159(9) -0.011(8) 0.029(8) 0.036(8)
O120 0.120(9) 0.142(9) 0.158(9) 0.017(7) 0.039(7) 0.020(7)
O121 0.064(6) 0.070(6) 0.075(6) -0.002(5) 0.011(5) 0.012(5)
O122 0.055(6) 0.069(6) 0.076(6) 0.002(5) 0.011(5) 0.011(5)
O123 0.056(6) 0.062(6) 0.062(5) 0.004(5) 0.001(4) 0.000(5)
O124 0.062(6) 0.056(5) 0.068(6) 0.004(5) 0.004(5) -0.006(5)
O125 0.054(5) 0.041(5) 0.077(6) -0.012(4) 0.002(5) 0.004(4)
O126 0.040(5) 0.058(5) 0.076(6) 0.009(5) 0.003(4) 0.003(4)
O127 0.130(9) 0.118(8) 0.126(8) 0.011(7) 0.005(7) 0.016(7)
O128 0.094(8) 0.109(8) 0.104(7) 0.015(7) 0.008(6) 0.011(7)
O129 0.154(9) 0.121(8) 0.145(9) 0.013(7) 0.024(8) 0.015(7)
O130 0.121(9) 0.101(8) 0.179(9) 0.015(7) 0.015(8) 0.012(7)

loop_
_atom_type_symbol
_atom_type_description
_atom_type_scat_dispersion_real
_atom_type_scat_dispersion_imag
_atom_type_scat_source
C C 0.0033 0.0016 'International Tables Vol C Tables 4.2.6.8 and 6.1.1.4'
H H 0.0000 0.0000 'International Tables Vol C Tables 4.2.6.8 and 6.1.1.4'
N N 0.0061 0.0033 'International Tables Vol C Tables 4.2.6.8 and 6.1.1.4'
O O 0.0106 0.0060 'International Tables Vol C Tables 4.2.6.8 and 6.1.1.4'
Cd Cd -0.8075 1.2024 'International Tables Vol C Tables 4.2.6.8 and 6.1.1.4'
Nd Nd -0.1943 3.0179 'International Tables Vol C Tables 4.2.6.8 and 6.1.1.4'

loop_
_geom_angle_atom_site_label_1
_geom_angle_atom_site_label_2
_geom_angle_atom_site_label_3
_geom_angle
O30 Nd1 O69 115.1(2)
O30 Nd1 O67 148.0(2)
O69 Nd1 O67 76.5(3)
O30 Nd1 O26 132.6(3)
O69 Nd1 O26 85.9(2)
O67 Nd1 O26 75.5(2)
O30 Nd1 O72 82.0(2)
O69 Nd1 O72 146.1(3)
O67 Nd1 O72 75.0(3)
O26 Nd1 O72 104.1(2)
O30 Nd1 O73 70.9(2)
O69 Nd1 O73 80.1(3)
O67 Nd1 O73 82.8(3)
O26 Nd1 O73 156.4(2)
O72 Nd1 O73 78.5(3)
O30 Nd1 O25 77.3(3)
O69 Nd1 O25 141.0(2)
O67 Nd1 O25 113.4(2)
O26 Nd1 O25 62.5(3)
O72 Nd1 O25 68.9(2)
O73 Nd1 O25 137.0(2)
O30 Nd1 N15 71.2(3)
O69 Nd1 N15 74.9(2)
O67 Nd1 N15 139.8(2)
O26 Nd1 N15 74.8(3)
O72 Nd1 N15 138.9(2)
O73 Nd1 N15 118.8(2)
O25 Nd1 N15 75.1(3)
O30 Nd1 Cd1 38.4(2)
O69 Nd1 Cd1 110.5(2)
O67 Nd1 Cd1 110.2(2)
O26 Nd1 Cd1 163.4(2)
O72 Nd1 Cd1 63.9(2)
O73 Nd1 Cd1 37.3(2)
O25 Nd1 Cd1 101.4(2)
N15 Nd1 Cd1 106.0(2)
O80 Nd2 O42 113.3(3)
O80 Nd2 O78 77.6(4)
O42 Nd2 O78 149.8(3)
O80 Nd2 O82 144.9(4)
O42 Nd2 O82 81.7(3)
O78 Nd2 O82 75.4(4)
O80 Nd2 O38 85.9(2)
O42 Nd2 O38 131.1(3)
O78 Nd2 O38 75.7(2)
O82 Nd2 O38 108.5(3)
O80 Nd2 O83 78.1(3)
O42 Nd2 O83 70.2(3)
O78 Nd2 O83 85.8(3)
O82 Nd2 O83 77.8(3)
O38 Nd2 O83 157.8(2)
O80 Nd2 O37 142.4(2)
O42 Nd2 O37 78.5(4)
O78 Nd2 O37 110.7(3)
O82 Nd2 O37 69.6(3)
O38 Nd2 O37 62.5(3)
O83 Nd2 O37 137.5(2)
O80 Nd2 N21 74.4(2)
O42 Nd2 N21 68.4(4)
O78 Nd2 N21 140.7(3)
O82 Nd2 N21 139.6(3)
O38 Nd2 N21 75.3(4)
O83 Nd2 N21 114.3(3)
O37 Nd2 N21 78.0(4)
O80 Nd2 Cd4 108.8(2)
O42 Nd2 Cd4 36.4(3)
O78 Nd2 Cd4 114.1(2)
O82 Nd2 Cd4 63.8(3)
O38 Nd2 Cd4 163.4(2)
O83 Nd2 Cd4 38.3(2)
O37 Nd2 Cd4 101.0(2)
N21 Nd2 Cd4 100.8(3)
O14 Nd3 O18 128.4(3)
O14 Nd3 O57 87.0(2)
O18 Nd3 O57 118.7(2)
O14 Nd3 O59 107.3(2)
O18 Nd3 O59 81.5(2)
O57 Nd3 O59 140.3(3)
O14 Nd3 O55 77.2(2)
O18 Nd3 O55 149.4(2)
O57 Nd3 O55 73.8(3)
O59 Nd3 O55 73.8(3)
O14 Nd3 O62 161.1(2)
O18 Nd3 O62 70.5(2)
O57 Nd3 O62 80.5(3)
O59 Nd3 O62 74.8(3)
O55 Nd3 O62 85.6(3)
O14 Nd3 N9 73.7(3)
O18 Nd3 N9 70.6(4)
O57 Nd3 N9 76.9(3)
O59 Nd3 N9 142.3(3)
O55 Nd3 N9 139.3(3)
O62 Nd3 N9 116.6(3)
O14 Nd3 O13 63.5(3)
O18 Nd3 O13 73.3(3)
O57 Nd3 O13 145.5(2)
O59 Nd3 O13 70.0(2)
O55 Nd3 O13 113.3(2)
O62 Nd3 O13 132.3(2)
N9 Nd3 O13 77.8(3)
O14 Nd3 Cd10 158.5(2)
O18 Nd3 Cd10 37.6(2)
O57 Nd3 Cd10 113.9(2)
O59 Nd3 Cd10 60.2(2)
O55 Nd3 Cd10 112.4(2)
O62 Nd3 Cd10 38.5(2)
N9 Nd3 Cd10 105.0(3)
O13 Nd3 Cd10 95.0(2)
O102 Nd4 O19 85.5(3)
O102 Nd4 O99 75.7(4)
O19 Nd4 O99 76.2(3)
O102 Nd4 O15 115.2(3)
O19 Nd4 O15 129.5(3)
O99 Nd4 O15 150.8(3)
O102 Nd4 O95 77.4(3)
O19 Nd4 O95 159.3(3)
O99 Nd4 O95 88.2(3)
O15 Nd4 O95 69.4(2)
O102 Nd4 O97 140.8(3)
O19 Nd4 O97 113.3(3)
O99 Nd4 O97 76.1(4)
O15 Nd4 O97 80.0(2)
O95 Nd4 O97 75.0(3)
O102 Nd4 O20 146.1(3)
O19 Nd4 O20 63.9(4)
O99 Nd4 O20 108.2(3)
O15 Nd4 O20 78.3(4)
O95 Nd4 O20 135.3(3)
O97 Nd4 O20 69.6(3)
O102 Nd4 N8 77.1(3)
O19 Nd4 N8 72.6(4)
O99 Nd4 N8 139.7(3)
O15 Nd4 N8 68.8(4)
O95 Nd4 N8 114.0(3)
O97 Nd4 N8 140.2(3)
O20 Nd4 N8 80.0(4)
O102 Nd4 Cd13 109.5(3)
O19 Nd4 Cd13 162.4(3)
O99 Nd4 Cd13 115.4(3)
O15 Nd4 Cd13 36.2(2)
O95 Nd4 Cd13 38.2(2)
O97 Nd4 Cd13 60.5(2)
O20 Nd4 Cd13 99.1(3)
N8 Nd4 Cd13 101.4(3)
O43 Nd5 O123 77.1(2)
O43 Nd5 O39 128.7(3)
O123 Nd5 O39 149.3(2)
O43 Nd5 O125 85.8(2)
O123 Nd5 O125 75.3(3)
O39 Nd5 O125 117.8(2)
O43 Nd5 O122 108.2(2)
O123 Nd5 O122 73.4(3)
O39 Nd5 O122 81.6(2)
O125 Nd5 O122 141.5(3)
O43 Nd5 O118 160.0(2)
O123 Nd5 O118 85.9(3)
O39 Nd5 O118 70.8(2)
O125 Nd5 O118 79.7(3)
O122 Nd5 O118 76.2(3)
O43 Nd5 N20 72.7(3)
O123 Nd5 N20 139.6(3)
O39 Nd5 N20 70.6(4)
O125 Nd5 N20 76.3(3)
O122 Nd5 N20 141.8(3)
O118 Nd5 N20 116.4(3)
O43 Nd5 O44 62.5(3)
O123 Nd5 O44 112.7(2)
O39 Nd5 O44 74.6(3)
O125 Nd5 O44 142.7(2)
O122 Nd5 O44 71.8(2)
O118 Nd5 O44 135.5(2)
N20 Nd5 O44 75.8(3)
O43 Nd5 Cd19 160.4(2)
O123 Nd5 Cd19 112.7(2)
O39 Nd5 Cd19 37.5(2)
O125 Nd5 Cd19 112.7(2)
O122 Nd5 Cd19 61.4(2)
O118 Nd5 Cd19 38.6(2)
N20 Nd5 Cd19 104.6(3)
O44 Nd5 Cd19 97.9(2)
O116 Nd6 O27 113.8(2)
O116 Nd6 O31 87.6(2)
O27 Nd6 O31 134.4(3)
O116 Nd6 O111 77.4(3)
O27 Nd6 O111 146.7(3)
O31 Nd6 O111 74.7(3)
O116 Nd6 O110 146.5(4)
O27 Nd6 O110 80.7(2)
O31 Nd6 O110 103.7(3)
O111 Nd6 O110 75.5(3)
O116 Nd6 O107 78.2(3)
O27 Nd6 O107 71.4(2)
O31 Nd6 O107 154.2(2)
O111 Nd6 O107 81.3(4)
O110 Nd6 O107 78.6(3)
O116 Nd6 N14 74.9(2)
O27 Nd6 N14 72.5(4)
O31 Nd6 N14 75.4(4)
O111 Nd6 N14 139.7(3)
O110 Nd6 N14 138.2(3)
O107 Nd6 N14 120.2(3)
O116 Nd6 O32 140.8(3)
O27 Nd6 O32 78.3(3)
O31 Nd6 O32 62.0(3)
O111 Nd6 O32 113.7(3)
O110 Nd6 O32 69.6(3)
O107 Nd6 O32 138.9(2)
N14 Nd6 O32 73.9(3)
O116 Nd6 Cd22 108.5(2)
O27 Nd6 Cd22 37.4(2)
O31 Nd6 Cd22 163.8(2)
O111 Nd6 Cd22 109.9(3)
O110 Nd6 Cd22 63.9(3)
O107 Nd6 Cd22 38.2(2)
N14 Nd6 Cd22 106.3(3)
O32 Nd6 Cd22 102.6(2)
O116 Nd6 Cd21 66.3(2)
O27 Nd6 Cd21 169.2(3)
O31 Nd6 Cd21 35.9(2)
O111 Nd6 Cd21 43.9(3)
O110 Nd6 Cd21 105.1(2)
O107 Nd6 Cd21 118.4(2)
N14 Nd6 Cd21 97.5(3)
O32 Nd6 Cd21 95.1(2)
Cd22 Nd6 Cd21 153.39(4)
O34 Cd1 N17 84.5(4)
O34 Cd1 O73 133.4(2)
N17 Cd1 O73 111.2(3)
O34 Cd1 O71 75.7(2)
N17 Cd1 O71 157.8(3)
O73 Cd1 O71 90.0(3)
O34 Cd1 O30 151.8(3)
N17 Cd1 O30 95.2(4)
O73 Cd1 O30 72.9(2)
O71 Cd1 O30 97.4(2)
O34 Cd1 O29 85.8(3)
N17 Cd1 O29 81.7(4)
O73 Cd1 O29 138.3(2)
O71 Cd1 O29 86.7(2)
O30 Cd1 O29 66.4(3)
O34 Cd1 Nd1 155.4(2)
N17 Cd1 Nd1 120.0(3)
O73 Cd1 Nd1 40.4(2)
O71 Cd1 Nd1 80.3(2)
O30 Cd1 Nd1 37.4(2)
O29 Cd1 Nd1 98.3(2)
O129 Cd2 O34 106.9(4)
O129 Cd2 O71 117.2(5)
O34 Cd2 O71 74.7(3)
O129 Cd2 O75 94.5(5)
O34 Cd2 O75 147.2(2)
O71 Cd2 O75 117.2(3)
O129 Cd2 O33 79.4(5)
O34 Cd2 O33 66.6(4)
O71 Cd2 O33 141.0(3)
O75 Cd2 O33 94.4(3)
O129 Cd2 O76 148.1(5)
O34 Cd2 O76 95.7(2)
O71 Cd2 O76 90.0(3)
O75 Cd2 O76 56.2(3)
O33 Cd2 O76 89.6(3)
O77 Cd3 O38 106.8(3)
O77 Cd3 O79 92.3(3)
O38 Cd3 O79 98.6(2)
O77 Cd3 N19 168.7(3)
O38 Cd3 N19 79.1(4)
O79 Cd3 N19 96.4(3)
O77 Cd3 O76 83.5(3)
O38 Cd3 O76 84.9(3)
O79 Cd3 O76 175.2(3)
N19 Cd3 O76 87.5(3)
O77 Cd3 O74 87.4(3)
O38 Cd3 O74 161.3(2)
O79 Cd3 O74 92.8(3)
N19 Cd3 O74 85.0(3)
O76 Cd3 O74 84.7(3)
O2 Cd4 N1 82.7(6)
O2 Cd4 O81 82.3(4)
N1 Cd4 O81 165.0(4)
O2 Cd4 O42 151.1(5)
N1 Cd4 O42 95.8(5)
O81 Cd4 O42 96.9(4)
O2 Cd4 O83 136.5(4)
N1 Cd4 O83 105.1(4)
O81 Cd4 O83 86.6(5)
O42 Cd4 O83 71.9(2)
O2 Cd4 O41 82.3(6)
N1 Cd4 O41 94.5(6)
O81 Cd4 O41 82.5(5)
O42 Cd4 O41 69.0(5)
O83 Cd4 O41 137.7(4)
O2 Cd4 Nd2 160.5(4)
N1 Cd4 Nd2 116.6(4)
O81 Cd4 Nd2 78.4(4)
O42 Cd4 Nd2 36.7(3)
O83 Cd4 Nd2 39.8(2)
O41 Cd4 Nd2 97.9(4)
O45 Cd5 O2 132.7(5)
O45 Cd5 O131 96.0(5)
O2 Cd5 O131 126.3(6)
O45 Cd5 O46 62.8(6)
O2 Cd5 O46 76.8(4)
O131 Cd5 O46 156.9(4)
O45 Cd5 O81 113.0(6)
O2 Cd5 O81 75.4(4)
O131 Cd5 O81 109.1(5)
O46 Cd5 O81 74.1(5)
O45 Cd5 O1 81.5(5)
O2 Cd5 O1 62.4(5)
O131 Cd5 O1 116.5(5)
O46 Cd5 O1 71.8(3)
O81 Cd5 O1 130.3(3)
O6 Cd6 O47 101.2(2)
O6 Cd6 N3 79.8(4)
O47 Cd6 N3 170.2(3)
O6 Cd6 O84 166.8(3)
O47 Cd6 O84 91.9(4)
N3 Cd6 O84 87.6(3)
O6 Cd6 O46 89.8(3)
O47 Cd6 O46 85.0(4)
N3 Cd6 O46 104.8(3)
O84 Cd6 O46 89.7(4)
O6 Cd6 O52 78.2(2)
O47 Cd6 O52 79.6(3)
N3 Cd6 O52 91.1(3)
O84 Cd6 O52 106.1(4)
O46 Cd6 O52 158.1(4)
O6 Cd6 Cd7 39.2(2)
O47 Cd6 Cd7 75.4(3)
N3 Cd6 Cd7 100.3(3)
O84 Cd6 Cd7 149.5(3)
O46 Cd6 Cd7 116.0(3)
O52 Cd6 Cd7 44.9(2)
O10 Cd7 O6 124.6(4)
O10 Cd7 N5 83.1(5)
O6 Cd7 N5 98.1(4)
O10 Cd7 O48 79.5(3)
O6 Cd7 O48 83.5(2)
N5 Cd7 O48 159.7(4)
O10 Cd7 O51 98.2(3)
O6 Cd7 O51 131.2(2)
N5 Cd7 O51 110.3(3)
O48 Cd7 O51 82.6(3)
O10 Cd7 O52 151.9(3)
O6 Cd7 O52 80.3(2)
N5 Cd7 O52 108.2(4)
O48 Cd7 O52 92.1(3)
O51 Cd7 O52 53.9(3)
O10 Cd7 Cd6 144.9(3)
O6 Cd7 Cd6 38.2(2)
N5 Cd7 Cd6 123.5(4)
O48 Cd7 Cd6 69.3(2)
O51 Cd7 Cd6 93.3(2)
O52 Cd7 Cd6 48.1(2)
O54 Cd8 O10 139.6(3)
O54 Cd8 O50 110.9(4)
O10 Cd8 O50 98.7(3)
O54 Cd8 O48 108.0(3)
O10 Cd8 O48 78.8(3)
O50 Cd8 O48 118.9(4)
O54 Cd8 O49 84.3(4)
O10 Cd8 O49 136.2(3)
O50 Cd8 O49 52.9(4)
O48 Cd8 O49 87.4(4)
O54 Cd8 O9 91.7(3)
O10 Cd8 O9 67.7(4)
O50 Cd8 O9 77.9(3)
O48 Cd8 O9 144.8(3)
O49 Cd8 O9 124.3(3)
O54 Cd8 O53 54.7(3)
O10 Cd8 O53 88.2(3)
O50 Cd8 O53 158.1(4)
O48 Cd8 O53 82.7(3)
O49 Cd8 O53 131.3(4)
O9 Cd8 O53 85.7(3)
O54 Cd8 C254 27.6(4)
O10 Cd8 C254 114.1(4)
O50 Cd8 C254 136.7(5)
O48 Cd8 C254 95.5(4)
O49 Cd8 C254 108.4(5)
O9 Cd8 C254 88.9(3)
O53 Cd8 C254 27.1(4)
O54 Cd8 C250 98.5(5)
O10 Cd8 C250 118.8(4)
O50 Cd8 C250 26.0(4)
O48 Cd8 C250 104.4(5)
O49 Cd8 C250 26.9(5)
O9 Cd8 C250 101.0(4)
O53 Cd8 C250 152.8(5)
C254 Cd8 C250 126.0(5)
O56 Cd9 O14 110.5(2)
O56 Cd9 O58 90.3(3)
O14 Cd9 O58 93.8(2)
O56 Cd9 N7 165.7(3)
O14 Cd9 N7 81.1(4)
O58 Cd9 N7 97.3(3)
O56 Cd9 O53 82.8(3)
O14 Cd9 O53 82.9(2)
O58 Cd9 O53 170.8(3)
N7 Cd9 O53 90.7(3)
O56 Cd9 O51 84.2(3)
O14 Cd9 O51 160.6(2)
O58 Cd9 O51 98.8(3)
N7 Cd9 O51 82.8(3)
O53 Cd9 O51 86.7(3)
N11 Cd10 O60 157.2(3)
N11 Cd10 O22 83.5(4)
O60 Cd10 O22 75.3(2)
N11 Cd10 O18 94.2(4)
O60 Cd10 O18 100.9(2)
O22 Cd10 O18 152.8(3)
N11 Cd10 O62 108.4(3)
O60 Cd10 O62 92.7(3)
O22 Cd10 O62 134.6(2)
O18 Cd10 O62 71.9(2)
N11 Cd10 O17 82.8(4)
O60 Cd10 O17 87.5(2)
O22 Cd10 O17 86.1(3)
O18 Cd10 O17 66.7(3)
O62 Cd10 O17 137.8(2)
N11 Cd10 Nd3 118.8(3)
O60 Cd10 Nd3 82.9(2)
O22 Cd10 Nd3 157.6(2)
O18 Cd10 Nd3 37.1(2)
O62 Cd10 Nd3 40.6(2)
O17 Cd10 Nd3 97.9(2)
O22 Cd11 O60 74.2(2)
O22 Cd11 O66 143.7(3)
O60 Cd11 O66 123.9(4)
O22 Cd11 O63 100.2(4)
O60 Cd11 O63 109.5(4)
O66 Cd11 O63 101.5(4)
O22 Cd11 O65 97.7(2)
O60 Cd11 O65 87.8(3)
O66 Cd11 O65 56.6(4)
O63 Cd11 O65 157.9(4)
O22 Cd11 O21 67.1(3)
O60 Cd11 O21 141.3(2)
O66 Cd11 O21 90.1(3)
O63 Cd11 O21 76.9(4)
O65 Cd11 O21 98.4(2)
O22 Cd11 O64 133.7(4)
O60 Cd11 O64 81.2(4)
O66 Cd11 O64 82.3(5)
O63 Cd11 O64 52.5(5)
O65 Cd11 O64 120.2(4)
O21 Cd11 O64 125.5(4)
O22 Cd11 C264 123.8(3)
O60 Cd11 C264 105.1(4)
O66 Cd11 C264 28.3(4)
O63 Cd11 C264 129.8(5)
O65 Cd11 C264 28.5(4)
O21 Cd11 C264 97.6(3)
O64 Cd11 C264 100.0(5)
O22 Cd11 C262 116.7(5)
O60 Cd11 C262 94.6(6)
O66 Cd11 C262 94.4(6)
O63 Cd11 C262 25.3(6)
O65 Cd11 C262 144.9(6)
O21 Cd11 C262 101.2(6)
O64 Cd11 C262 27.3(5)
C264 Cd11 C262 119.2(6)
O68 Cd12 N13 157.0(3)
O68 Cd12 O70 102.5(3)
N13 Cd12 O70 98.8(3)
O68 Cd12 O26 108.0(2)
N13 Cd12 O26 78.0(4)
O70 Cd12 O26 96.0(2)
O68 Cd12 O61 86.1(3)
N13 Cd12 O61 84.9(3)
O70 Cd12 O61 91.4(3)
O26 Cd12 O61 162.2(2)
O68 Cd12 O65 78.2(3)
N13 Cd12 O65 80.3(3)
O70 Cd12 O65 178.2(3)
O26 Cd12 O65 85.2(2)
O61 Cd12 O65 87.0(3)
N6 Cd13 O11 83.0(4)
N6 Cd13 O15 97.7(4)
O11 Cd13 O15 150.4(4)
N6 Cd13 O98 160.4(3)
O11 Cd13 O98 77.3(3)
O15 Cd13 O98 98.9(3)
N6 Cd13 O95 101.1(3)
O11 Cd13 O95 135.6(3)
O15 Cd13 O95 73.5(3)
O98 Cd13 O95 93.6(4)
N6 Cd13 O16 90.0(4)
O11 Cd13 O16 82.8(4)
O15 Cd13 O16 67.6(4)
O98 Cd13 O16 86.7(3)
O95 Cd13 O16 140.7(3)
N6 Cd13 Nd4 117.2(3)
O11 Cd13 Nd4 159.0(3)
O15 Cd13 Nd4 39.0(2)
O98 Cd13 Nd4 82.4(3)
O95 Cd13 Nd4 39.9(3)
O16 Cd13 Nd4 101.6(3)
O11 Cd14 O94 139.6(3)
O11 Cd14 O128 98.6(3)
O94 Cd14 O128 103.3(4)
O11 Cd14 O98 76.5(3)
O94 Cd14 O98 115.5(4)
O128 Cd14 O98 124.8(4)
O11 Cd14 O93 89.4(3)
O94 Cd14 O93 55.5(3)
O128 Cd14 O93 149.2(4)
O98 Cd14 O93 86.0(3)
O11 Cd14 O127 122.9(4)
O94 Cd14 O127 97.4(4)
O128 Cd14 O127 54.9(5)
O98 Cd14 O127 81.5(4)
O93 Cd14 O127 140.8(4)
O11 Cd14 O12 66.4(3)
O94 Cd14 O12 85.6(3)
O128 Cd14 O12 77.7(4)
O98 Cd14 O12 139.6(2)
O93 Cd14 O12 78.4(2)
O127 Cd14 O12 132.1(4)
O11 Cd14 C296 113.5(4)
O94 Cd14 C296 100.3(4)
O128 Cd14 C296 25.5(4)
O98 Cd14 C296 106.4(4)
O93 Cd14 C296 155.8(4)
O127 Cd14 C296 29.6(4)
O12 Cd14 C296 102.7(4)
O11 Cd14 C292 115.5(4)
O94 Cd14 C292 27.3(4)
O128 Cd14 C292 127.6(5)
O98 Cd14 C292 102.1(4)
O93 Cd14 C292 28.2(4)
O127 Cd14 C292 120.4(5)
O12 Cd14 C292 81.0(3)
C296 Cd14 C292 127.6(5)
O7 Cd15 O91 103.1(3)
O7 Cd15 O96 165.5(3)
O91 Cd15 O96 91.1(4)
O7 Cd15 N4 77.8(4)
O91 Cd15 N4 168.1(3)
O96 Cd15 N4 87.7(3)
O7 Cd15 O93 92.2(3)
O91 Cd15 O93 88.0(3)
O96 Cd15 O93 91.5(4)
N4 Cd15 O93 103.8(3)
O3 Cd16 O7 126.3(4)
O3 Cd16 N2 83.6(4)
O7 Cd16 N2 96.0(4)
O3 Cd16 O92 78.0(3)
O7 Cd16 O92 86.6(3)
N2 Cd16 O92 158.8(3)
O3 Cd16 O89 96.4(3)
O7 Cd16 O89 132.3(3)
N2 Cd16 O89 110.4(3)
O92 Cd16 O89 82.4(3)
O3 Cd16 O90 150.4(3)
O7 Cd16 O90 79.2(2)
N2 Cd16 O90 110.8(3)
O92 Cd16 O90 90.3(3)
O89 Cd16 O90 54.8(3)
O86 Cd17 O3 139.8(3)
O86 Cd17 O92 110.2(3)
O3 Cd17 O92 77.9(3)
O86 Cd17 O87 109.6(4)
O3 Cd17 O87 99.0(3)
O92 Cd17 O87 118.5(4)
O86 Cd17 O4 90.2(3)
O3 Cd17 O4 67.8(4)
O92 Cd17 O4 144.0(3)
O87 Cd17 O4 78.8(3)
O86 Cd17 O85 55.3(3)
O3 Cd17 O85 88.2(3)
O92 Cd17 O85 83.9(3)
O87 Cd17 O85 157.4(4)
O4 Cd17 O85 84.2(3)
O86 Cd17 O88 83.7(4)
O3 Cd17 O88 136.5(3)
O92 Cd17 O88 87.8(3)
O87 Cd17 O88 52.8(4)
O4 Cd17 O88 124.8(3)
O85 Cd17 O88 131.3(4)
O86 Cd17 C284 28.3(4)
O3 Cd17 C284 113.6(3)
O92 Cd17 C284 97.9(4)
O87 Cd17 C284 135.6(4)
O4 Cd17 C284 86.2(3)
O85 Cd17 C284 27.0(3)
O88 Cd17 C284 109.0(4)
O86 Cd17 C286 97.4(5)
O3 Cd17 C286 119.0(4)
O92 Cd17 C286 104.8(5)
O87 Cd17 C286 25.6(4)
O4 Cd17 C286 101.4(4)
O85 Cd17 C286 152.4(5)
O88 Cd17 C286 27.2(4)
C284 Cd17 C286 125.7(5)
O124 Cd18 N22 167.1(3)
O124 Cd18 O126 90.7(3)
N22 Cd18 O126 96.7(3)
O124 Cd18 O43 110.2(3)
N22 Cd18 O43 79.8(4)
O126 Cd18 O43 93.9(2)
O124 Cd18 O85 82.9(3)
N22 Cd18 O85 90.4(3)
O126 Cd18 O85 172.3(3)
O43 Cd18 O85 84.5(2)
O124 Cd18 O89 85.5(3)
N22 Cd18 O89 83.0(3)
O126 Cd18 O89 98.4(3)
O43 Cd18 O89 159.9(2)
O85 Cd18 O89 85.3(3)
O121 Cd19 N18 157.2(4)
O121 Cd19 O35 75.1(3)
N18 Cd19 O35 82.8(4)
O121 Cd19 O39 99.9(3)
N18 Cd19 O39 96.3(4)
O35 Cd19 O39 150.5(3)
O121 Cd19 O118 90.6(3)
N18 Cd19 O118 109.5(3)
O35 Cd19 O118 134.9(3)
O39 Cd19 O118 73.2(3)
O121 Cd19 O40 88.2(3)
N18 Cd19 O40 84.3(4)
O35 Cd19 O40 85.6(3)
O39 Cd19 O40 65.0(3)
O118 Cd19 O40 137.3(3)
O121 Cd19 Nd5 81.1(3)
N18 Cd19 Nd5 121.2(4)
O35 Cd19 Nd5 156.0(3)
O39 Cd19 Nd5 38.2(2)
O118 Cd19 Nd5 40.6(3)
O40 Cd19 Nd5 97.3(2)
O35 Cd20 O114 143.2(3)
O35 Cd20 O121 75.4(3)
O114 Cd20 O121 118.6(4)
O35 Cd20 O120 102.7(4)
O114 Cd20 O120 97.7(5)
O121 Cd20 O120 121.2(5)
O35 Cd20 O119 130.1(4)
O114 Cd20 O119 86.5(5)
O121 Cd20 O119 82.0(5)
O120 Cd20 O119 54.1(6)
O35 Cd20 O113 94.7(3)
O114 Cd20 O113 54.9(4)
O121 Cd20 O113 88.7(4)
O120 Cd20 O113 148.3(5)
O119 Cd20 O113 128.9(5)
O35 Cd20 O36 67.0(4)
O114 Cd20 O36 88.9(3)
O121 Cd20 O36 141.5(3)
O120 Cd20 O36 76.4(5)
O119 Cd20 O36 129.0(4)
O113 Cd20 O36 86.5(3)
O35 Cd20 C318 117.4(5)
O114 Cd20 C318 94.4(5)
O121 Cd20 C318 100.3(7)
O120 Cd20 C318 27.7(7)
O119 Cd20 C318 26.6(8)
O113 Cd20 C318 147.9(6)
O36 Cd20 C318 103.8(8)
O35 Cd20 C316 120.8(4)
O114 Cd20 C316 26.9(4)
O121 Cd20 C316 104.3(5)
O120 Cd20 C316 123.5(6)
O119 Cd20 C316 107.5(6)
O113 Cd20 C316 28.0(4)
O36 Cd20 C316 88.5(4)
C318 Cd20 C316 120.6(6)
N16 Cd21 O115 95.9(3)
N16 Cd21 O112 158.1(3)
O115 Cd21 O112 101.3(4)
N16 Cd21 O117 84.6(3)
O115 Cd21 O117 89.3(3)
O112 Cd21 O117 82.2(3)
N16 Cd21 O31 79.3(4)
O115 Cd21 O31 94.9(3)
O112 Cd21 O31 112.2(3)
O117 Cd21 O31 163.7(3)
N16 Cd21 O113 85.5(3)
O115 Cd21 O113 178.5(4)
O112 Cd21 O113 77.1(4)
O117 Cd21 O113 90.3(3)
O31 Cd21 O113 85.9(3)
N16 Cd21 Nd6 109.2(3)
O115 Cd21 Nd6 73.7(2)
O112 Cd21 Nd6 88.8(3)
O117 Cd21 Nd6 158.8(2)
O31 Cd21 Nd6 35.3(2)
O113 Cd21 Nd6 106.3(3)
O23 Cd22 N12 84.1(4)
O23 Cd22 O27 151.8(3)
N12 Cd22 O27 94.9(4)
O23 Cd22 O107 132.3(3)
N12 Cd22 O107 111.5(3)
O27 Cd22 O107 74.2(3)
O23 Cd22 O109 76.1(3)
N12 Cd22 O109 158.8(3)
O27 Cd22 O109 99.2(3)
O107 Cd22 O109 87.7(3)
O23 Cd22 O28 87.3(3)
N12 Cd22 O28 81.9(4)
O27 Cd22 O28 64.8(3)
O107 Cd22 O28 138.0(3)
O109 Cd22 O28 89.8(2)
O23 Cd22 Nd6 156.3(3)
N12 Cd22 Nd6 119.6(3)
O27 Cd22 Nd6 37.8(2)
O107 Cd22 Nd6 40.8(3)
O109 Cd22 Nd6 80.7(3)
O28 Cd22 Nd6 97.4(2)
O106 Cd23 O23 129.3(6)
O106 Cd23 O109 127.5(6)
O23 Cd23 O109 75.2(3)
O106 Cd23 O104 68.1(7)
O23 Cd23 O104 148.8(4)
O109 Cd23 O104 117.1(5)
O106 Cd23 O103 120.6(6)
O23 Cd23 O103 96.4(3)
O109 Cd23 O103 95.8(4)
O104 Cd23 O103 55.6(5)
O106 Cd23 O24 78.1(5)
O23 Cd23 O24 66.2(4)
O109 Cd23 O24 141.1(3)
O104 Cd23 O24 98.8(4)
O103 Cd23 O24 92.5(3)
O106 Cd23 C306 29.2(5)
O23 Cd23 C306 114.2(4)
O109 Cd23 C306 102.3(5)
O104 Cd23 C306 92.0(6)
O103 Cd23 C306 147.5(5)
O24 Cd23 C306 90.1(4)
O106 Cd23 C304 97.1(8)
O23 Cd23 C304 122.3(6)
O109 Cd23 C304 104.8(6)
O104 Cd23 C304 29.8(6)
O103 Cd23 C304 26.2(6)
O24 Cd23 C304 99.2(5)
C306 Cd23 C304 121.7(7)
O100 Cd24 N10 172.5(3)
O100 Cd24 O19 102.8(3)
N10 Cd24 O19 79.2(4)
O100 Cd24 O101 90.2(4)
N10 Cd24 O101 96.8(3)
O19 Cd24 O101 96.9(3)
O100 Cd24 O103 86.3(4)
N10 Cd24 O103 86.6(3)
O19 Cd24 O103 87.0(3)
O101 Cd24 O103 175.2(4)
O100 Cd24 O108 90.2(4)
N10 Cd24 O108 86.5(3)
O19 Cd24 O108 162.4(3)
O101 Cd24 O108 94.9(3)
O103 Cd24 O108 81.9(4)
C8 N1 C9 114.7(16)
C8 N1 Cd4 126.6(13)
C9 N1 Cd4 118.6(12)
C15 N2 C14 118.5(13)
C15 N2 Cd16 125.0(11)
C14 N2 Cd16 116.2(10)
C30 N3 C31 118.8(13)
C30 N3 Cd6 122.5(11)
C31 N3 Cd6 118.3(9)
C37 N4 C36 117.5(14)
C37 N4 Cd15 124.5(12)
C36 N4 Cd15 117.0(10)
C52 N5 C53 116.7(14)
C52 N5 Cd7 123.5(11)
C53 N5 Cd7 119.7(11)
C59 N6 C58 117.3(13)
C59 N6 Cd13 125.7(11)
C58 N6 Cd13 116.9(10)
C74 N7 C75 121.8(12)
C74 N7 Cd9 120.3(10)
C75 N7 Cd9 117.2(9)
C81 N8 C80 115.6(15)
C81 N8 Nd4 125.6(13)
C80 N8 Nd4 117.5(10)
C96 N9 C97 115.4(12)
C96 N9 Nd3 126.9(9)
C97 N9 Nd3 117.2(8)
C103 N10 C102 112.2(14)
C103 N10 Cd24 127.0(12)
C102 N10 Cd24 120.2(10)
C118 N11 C119 116.6(14)
C118 N11 Cd10 122.9(11)
C119 N11 Cd10 119.3(11)
C125 N12 C124 118.5(11)
C125 N12 Cd22 122.9(8)
C124 N12 Cd22 118.2(7)
C140 N13 C141 120.8(8)
C140 N13 Cd12 122.1(7)
C141 N13 Cd12 116.4(6)
C147 N14 C146 114.7(9)
C147 N14 Nd6 127.1(7)
C146 N14 Nd6 117.7(6)
C162 N15 C163 114.5(8)
C162 N15 Nd1 127.9(6)
C163 N15 Nd1 117.1(6)
C169 N16 C168 115.6(10)
C169 N16 Cd21 125.1(8)
C168 N16 Cd21 118.9(6)
C184 N17 C185 117.9(11)
C184 N17 Cd1 123.1(8)
C185 N17 Cd1 118.7(8)
C191 N18 C190 118.6(11)
C191 N18 Cd19 125.5(8)
C190 N18 Cd19 115.7(8)
C206 N19 C207 116.9(10)
C206 N19 Cd3 123.2(8)
C207 N19 Cd3 119.8(7)
C213 N20 C212 116.5(9)
C213 N20 Nd5 125.6(7)
C212 N20 Nd5 117.5(6)
C228 N21 C229 112.6(11)
C228 N21 Nd2 126.7(10)
C229 N21 Nd2 118.0(6)
C235 N22 C234 115.8(9)
C235 N22 Cd18 123.9(8)
C234 N22 Cd18 120.1(7)
C2 O1 C1 117.0(17)
C2 O1 Cd5 108.8(12)
C1 O1 Cd5 123.2(13)
C7 O2 Cd4 132.0(14)
C7 O2 Cd5 120.9(13)
Cd4 O2 Cd5 102.1(7)
C21 O3 Cd16 129.4(10)
C21 O3 Cd17 125.0(10)
Cd16 O3 Cd17 105.5(4)
C20 O4 C22 118.3(14)
C20 O4 Cd17 113.1(10)
C22 O4 Cd17 124.5(10)
C24 O5 C23 117.8(12)
C29 O6 Cd6 130.1(8)
C29 O6 Cd7 122.4(8)
Cd6 O6 Cd7 102.6(4)
C43 O7 Cd15 124.1(9)
C43 O7 Cd16 130.5(9)
Cd15 O7 Cd16 104.8(4)
C42 O8 C44 117.4(11)
C46 O9 C45 121.6(13)
C46 O9 Cd8 114.1(10)
C45 O9 Cd8 121.3(10)
C51 O10 Cd7 133.9(10)
C51 O10 Cd8 121.2(9)
Cd7 O10 Cd8 104.6(4)
C65 O11 Cd13 130.2(10)
C65 O11 Cd14 125.7(10)
Cd13 O11 Cd14 104.1(4)
C64 O12 C66 117.6(12)
C64 O12 Cd14 116.3(9)
C66 O12 Cd14 124.9(8)
C68 O13 C67 114.7(10)
C68 O13 Nd3 114.7(8)
C67 O13 Nd3 130.4(8)
C73 O14 Nd3 122.6(8)
C73 O14 Cd9 122.6(8)
Nd3 O14 Cd9 114.7(4)
C87 O15 Cd13 120.7(10)
C87 O15 Nd4 130.9(10)
Cd13 O15 Nd4 104.8(4)
C88 O16 C86 119.6(14)
C88 O16 Cd13 125.9(11)
C86 O16 Cd13 111.4(10)
C90 O17 C89 116.2(12)
C90 O17 Cd10 113.0(8)
C89 O17 Cd10 126.6(9)
C95 O18 Nd3 134.4(8)
C95 O18 Cd10 118.2(8)
Nd3 O18 Cd10 105.2(4)
C109 O19 Cd24 124.2(10)
C109 O19 Nd4 119.2(10)
Cd24 O19 Nd4 116.5(4)
C108 O20 C110 117.4(12)
C108 O20 Nd4 112.0(10)
C110 O20 Nd4 127.8(9)
C112 O21 C111 116.7(12)
C112 O21 Cd11 113.9(8)
C111 O21 Cd11 119.4(9)
C117 O22 Cd10 129.8(8)
C117 O22 Cd11 118.6(8)
Cd10 O22 Cd11 105.1(3)
C131 O23 Cd22 129.6(9)
C131 O23 Cd23 123.8(9)
Cd22 O23 Cd23 106.1(4)
C130 O24 C132 118.4(11)
C130 O24 Cd23 118.2(7)
C132 O24 Cd23 121.9(9)
C134 O25 C133 116.7(9)
C134 O25 Nd1 116.0(6)
C133 O25 Nd1 127.3(6)
C139 O26 Nd1 124.1(6)
C139 O26 Cd12 125.4(6)
Nd1 O26 Cd12 109.6(3)
C153 O27 Cd22 122.5(7)
C153 O27 Nd6 131.9(7)
Cd22 O27 Nd6 104.8(4)
C152 O28 C154 114.3(10)
C152 O28 Cd22 116.9(7)
C154 O28 Cd22 123.8(7)
C156 O29 C155 118.7(9)
C156 O29 Cd1 111.9(6)
C155 O29 Cd1 124.1(6)
C161 O30 Nd1 135.4(6)
C161 O30 Cd1 119.1(6)
Nd1 O30 Cd1 104.3(3)
C175 O31 Nd6 128.0(7)
C175 O31 Cd21 123.1(7)
Nd6 O31 Cd21 108.8(4)
C174 O32 C176 118.1(10)
C174 O32 Nd6 116.0(7)
C176 O32 Nd6 125.8(7)
C178 O33 C177 117.1(12)
C178 O33 Cd2 114.3(8)
C177 O33 Cd2 120.9(9)
C183 O34 Cd1 130.8(8)
C183 O34 Cd2 119.9(8)
Cd1 O34 Cd2 106.4(4)
C197 O35 Cd20 126.5(7)
C197 O35 Cd19 126.4(7)
Cd20 O35 Cd19 105.7(4)
C198 O36 C196 114.7(13)
C198 O36 Cd20 125.3(11)
C196 O36 Cd20 112.5(7)
C200 O37 C199 115.9(10)
C200 O37 Nd2 112.8(7)
C199 O37 Nd2 130.4(7)
C205 O38 Cd3 128.2(7)
C205 O38 Nd2 118.4(7)
Cd3 O38 Nd2 113.0(4)
C219 O39 Cd19 119.9(7)
C219 O39 Nd5 133.7(7)
Cd19 O39 Nd5 104.2(4)
C218 O40 C220 118.1(11)
C218 O40 Cd19 112.6(7)
C220 O40 Cd19 126.7(8)
C222 O41 C221 111.2(15)
C222 O41 Cd4 113.5(9)
C221 O41 Cd4 127.6(12)
C227 O42 Cd4 117.3(8)
C227 O42 Nd2 132.5(9)
Cd4 O42 Nd2 106.9(4)
C241 O43 Nd5 124.8(6)
C241 O43 Cd18 120.5(6)
Nd5 O43 Cd18 114.3(3)
C240 O44 C242 118.6(8)
C240 O44 Nd5 115.6(6)
C242 O44 Nd5 125.4(6)
Cd5 O131 H13A 109.5
O1 C1 H1A 109.5
O1 C1 H1B 109.5
H1A C1 H1B 109.5
O1 C1 H1C 109.5
H1A C1 H1C 109.5
H1B C1 H1C 109.5
O1 C2 C3 121(2)
O1 C2 C7 112.1(16)
C3 C2 C7 124(2)
C4 C3 C2 114(3)
C4 C3 H3A 122.8
C2 C3 H3A 122.8
C5 C4 C3 127(3)
C5 C4 H4A 116.3
C3 C4 H4A 116.3
C4 C5 C6 116(3)
C4 C5 H5A 121.8
C6 C5 H5A 121.8
C7 C6 C5 123.6(18)
C7 C6 C8 124.1(18)
C5 C6 C8 112.1(19)
O2 C7 C6 126.8(18)
O2 C7 C2 120.0(18)
C6 C7 C2 113.1(17)
N1 C8 C6 127.3(18)
N1 C8 H8A 116.3
C6 C8 H8A 116.3
C10 C9 N1 108.9(16)
C10 C9 H9A 109.9
N1 C9 H9A 109.9
C10 C9 H9B 109.9
N1 C9 H9B 109.9
H9A C9 H9B 108.3
C9 C10 C11 118.0(18)
C9 C10 H10A 107.8
C11 C10 H10A 107.8
C9 C10 H10B 107.8
C11 C10 H10B 107.8
H10A C10 H10B 107.2
C10 C11 C12 118.0(17)
C10 C11 H11A 107.8
C12 C11 H11A 107.8
C10 C11 H11B 107.8
C12 C11 H11B 107.8
H11A C11 H11B 107.1
C13 C12 C11 111.5(16)
C13 C12 H12A 109.3
C11 C12 H12A 109.3
C13 C12 H12B 109.3
C11 C12 H12B 109.3
H12A C12 H12B 108.0
C14 C13 C12 115.1(15)
C14 C13 H13B 108.5
C12 C13 H13B 108.5
C14 C13 H13C 108.5
C12 C13 H13C 108.5
H13B C13 H13C 107.5
C13 C14 N2 110.4(13)
C13 C14 H14A 109.6
N2 C14 H14A 109.6
C13 C14 H14B 109.6
N2 C14 H14B 109.6
H14A C14 H14B 108.1
N2 C15 C16 125.9(15)
N2 C15 H15A 117.1
C16 C15 H15A 117.1
C21 C16 C15 129.8(17)
C21 C16 C17 117.9(17)
C15 C16 C17 112.3(16)
C18 C17 C16 122.4(18)
C18 C17 H17A 118.8
C16 C17 H17A 118.8
C17 C18 C19 116(2)
C17 C18 H18A 122.1
C19 C18 H18A 122.1
C20 C19 C18 122.0(19)
C20 C19 H19A 119.0
C18 C19 H19A 119.0
C19 C20 O4 121.0(16)
C19 C20 C21 121.1(17)
O4 C20 C21 117.9(15)
O3 C21 C16 124.9(16)
O3 C21 C20 114.3(15)
C16 C21 C20 120.8(17)
O4 C22 H22A 109.5
O4 C22 H22B 109.5
H22A C22 H22B 109.5
O4 C22 H22C 109.5
H22A C22 H22C 109.5
H22B C22 H22C 109.5
O5 C23 H23A 109.5
O5 C23 H23B 109.5
H23A C23 H23B 109.5
O5 C23 H23C 109.5
H23A C23 H23C 109.5
H23B C23 H23C 109.5
C25 C24 O5 125.3(15)
C25 C24 C29 122.6(16)
O5 C24 C29 112.0(13)
C24 C25 C26 116.9(17)
C24 C25 H25A 121.5
C26 C25 H25A 121.5
C27 C26 C25 122.6(17)
C27 C26 H26A 118.7
C25 C26 H26A 118.7
C26 C27 C28 118.7(17)
C26 C27 H27A 120.7
C28 C27 H27A 120.7
C29 C28 C27 121.3(15)
C29 C28 C30 122.8(14)
C27 C28 C30 115.2(14)
O6 C29 C28 123.0(13)
O6 C29 C24 119.6(13)
C28 C29 C24 117.4(14)
N3 C30 C28 131.6(15)
N3 C30 H30A 114.2
C28 C30 H30A 114.2
N3 C31 C32 103.2(12)
N3 C31 H31A 111.1
C32 C31 H31A 111.1
N3 C31 H31B 111.1
C32 C31 H31B 111.1
H31A C31 H31B 109.1
C33 C32 C31 107.9(15)
C33 C32 H32O 110.1
C31 C32 H32O 110.1
C33 C32 H32A 110.1
C31 C32 H32A 110.1
H32O C32 H32A 108.4
C34 C33 C32 145(2)
C34 C33 H33A 100.5
C32 C33 H33A 100.5
C34 C33 H33B 100.5
C32 C33 H33B 100.5
H33A C33 H33B 104.3
C33 C34 C35 103.7(17)
C33 C34 H34C 111.0
C35 C34 H34C 111.0
C33 C34 H34D 111.0
C35 C34 H34D 111.0
H34C C34 H34D 109.0
C36 C35 C34 143.2(17)
C36 C35 H35A 101.1
C34 C35 H35A 101.1
C36 C35 H35B 101.1
C34 C35 H35B 101.1
H35A C35 H35B 104.5
C35 C36 N4 109.6(14)
C35 C36 H36A 109.8
N4 C36 H36A 109.8
C35 C36 H36B 109.8
N4 C36 H36B 109.8
H36A C36 H36B 108.2
N4 C37 C38 128.7(16)
N4 C37 H37A 115.7
C38 C37 H37A 115.7
C43 C38 C39 122.4(17)
C43 C38 C37 120.5(15)
C39 C38 C37 117.0(15)
C40 C39 C38 117.6(18)
C40 C39 H39A 121.2
C38 C39 H39A 121.2
C39 C40 C41 125.2(18)
C39 C40 H40A 117.4
C41 C40 H40A 117.4
C40 C41 C42 115.8(17)
C40 C41 H41A 122.1
C42 C41 H41A 122.1
O8 C42 C41 124.1(15)
O8 C42 C43 113.4(13)
C41 C42 C43 122.3(16)
O7 C43 C38 125.1(15)
O7 C43 C42 118.0(14)
C38 C43 C42 116.1(15)
O8 C44 H44A 109.5
O8 C44 H44B 109.5
H44A C44 H44B 109.5
O8 C44 H44C 109.5
H44A C44 H44C 109.5
H44B C44 H44C 109.5
O9 C45 H45A 109.5
O9 C45 H45B 109.5
H45A C45 H45B 109.5
O9 C45 H45C 109.5
H45A C45 H45C 109.5
H45B C45 H45C 109.5
C51 C46 O9 115.1(15)
C51 C46 C47 119.8(17)
O9 C46 C47 124.8(16)
C48 C47 C46 119(2)
C48 C47 H47A 120.3
C46 C47 H47A 120.3
C47 C48 C49 125(2)
C47 C48 H48A 117.6
C49 C48 H48A 117.6
C48 C49 C50 120.0(19)
C48 C49 H49A 120.0
C50 C49 H49A 120.0
C52 C50 C49 116.9(16)
C52 C50 C51 123.8(16)
C49 C50 C51 119.3(17)
O10 C51 C46 121.2(15)
O10 C51 C50 122.2(15)
C46 C51 C50 116.6(16)
N5 C52 C50 131.4(16)
N5 C52 H52A 114.3
C50 C52 H52A 114.3
N5 C53 C54 110.1(15)
N5 C53 H53B 109.6
C54 C53 H53B 109.6
N5 C53 H53A 109.6
C54 C53 H53A 109.6
H53B C53 H53A 108.1
C53 C54 C55 119.9(16)
C53 C54 H54B 107.3
C55 C54 H54B 107.3
C53 C54 H54A 107.3
C55 C54 H54A 107.3
H54B C54 H54A 106.9
C56 C55 C54 111.4(17)
C56 C55 H55A 109.4
C54 C55 H55A 109.4
C56 C55 H55B 109.4
C54 C55 H55B 109.4
H55A C55 H55B 108.0
C55 C56 C57 122(2)
C55 C56 H56B 106.8
C57 C56 H56B 106.8
C55 C56 H56A 106.8
C57 C56 H56A 106.8
H56B C56 H56A 106.6
C58 C57 C56 109.5(17)
C58 C57 H57A 109.8
C56 C57 H57A 109.8
C58 C57 H57B 109.8
C56 C57 H57B 109.8
H57A C57 H57B 108.2
N6 C58 C57 110.0(14)
N6 C58 H58A 109.7
C57 C58 H58A 109.7
N6 C58 H58B 109.7
C57 C58 H58B 109.7
H58A C58 H58B 108.2
N6 C59 C60 131.7(14)
N6 C59 H59A 114.1
C60 C59 H59A 114.1
C61 C60 C65 120.3(15)
C61 C60 C59 117.0(14)
C65 C60 C59 122.7(14)
C60 C61 C62 121.3(16)
C60 C61 H61A 119.4
C62 C61 H61A 119.4
C63 C62 C61 117.1(17)
C63 C62 H62A 121.4
C61 C62 H62A 121.4
C64 C63 C62 122.1(17)
C64 C63 H63A 118.9
C62 C63 H63A 118.9
C63 C64 O12 124.9(15)
C63 C64 C65 122.7(15)
O12 C64 C65 112.4(13)
O11 C65 C60 125.9(15)
O11 C65 C64 117.8(14)
C60 C65 C64 116.3(14)
O12 C66 H66A 109.5
O12 C66 H66B 109.5
H66A C66 H66B 109.5
O12 C66 H66C 109.5
H66A C66 H66C 109.5
H66B C66 H66C 109.5
O13 C67 H67A 109.5
O13 C67 H67B 109.5
H67A C67 H67B 109.5
O13 C67 H67C 109.5
H67A C67 H67C 109.5
H67B C67 H67C 109.5
C69 C68 C73 122.9(14)
C69 C68 O13 124.6(13)
C73 C68 O13 112.5(12)
C68 C69 C70 121.8(16)
C68 C69 H69A 119.1
C70 C69 H69A 119.1
C69 C70 C71 117.0(16)
C69 C70 H70A 121.5
C71 C70 H70A 121.5
C70 C71 C72 120.7(16)
C70 C71 H71A 119.6
C72 C71 H71A 119.6
C73 C72 C71 117.7(15)
C73 C72 C74 126.6(14)
C71 C72 C74 115.5(14)
O14 C73 C68 118.3(13)
O14 C73 C72 122.4(13)
C68 C73 C72 119.2(14)
N7 C74 C72 131.0(14)
N7 C74 H74A 114.5
C72 C74 H74A 114.5
N7 C75 C76 111.4(12)
N7 C75 H75A 109.3
C76 C75 H75A 109.3
N7 C75 H75B 109.3
C76 C75 H75B 109.3
H75A C75 H75B 108.0
C75 C76 C77 114.0(13)
C75 C76 H76A 108.7
C77 C76 H76A 108.7
C75 C76 H76B 108.7
C77 C76 H76B 108.7
H76A C76 H76B 107.6
C78 C77 C76 115.0(13)
C78 C77 H77A 108.5
C76 C77 H77A 108.5
C78 C77 H77B 108.5
C76 C77 H77B 108.5
H77A C77 H77B 107.5
C77 C78 C79 112.5(13)
C77 C78 H78A 109.1
C79 C78 H78A 109.1
C77 C78 H78B 109.1
C79 C78 H78B 109.1
H78A C78 H78B 107.8
C80 C79 C78 109.9(14)
C80 C79 H79A 109.7
C78 C79 H79A 109.7
C80 C79 H79B 109.7
C78 C79 H79B 109.7
H79A C79 H79B 108.2
C79 C80 N8 107.4(14)
C79 C80 H80A 110.2
N8 C80 H80A 110.2
C79 C80 H80B 110.2
N8 C80 H80B 110.2
H80A C80 H80B 108.5
N8 C81 C82 127.5(19)
N8 C81 H81A 116.2
C82 C81 H81A 116.2
C87 C82 C83 117.3(19)
C87 C82 C81 126.0(17)
C83 C82 C81 116(2)
C82 C83 C84 122(2)
C82 C83 H83A 119.2
C84 C83 H83A 119.2
C85 C84 C83 114(3)
C85 C84 H84A 122.8
C83 C84 H84A 122.8
C86 C85 C84 122(2)
C86 C85 H85A 119.0
C84 C85 H85A 119.0
C87 C86 C85 123(2)
C87 C86 O16 117.6(17)
C85 C86 O16 119.0(19)
C86 C87 O15 120.9(17)
C86 C87 C82 120.5(18)
O15 C87 C82 118.6(16)
O16 C88 H88A 109.5
O16 C88 H88B 109.5
H88A C88 H88B 109.5
O16 C88 H88C 109.5
H88A C88 H88C 109.5
H88B C88 H88C 109.5
O17 C89 H89A 109.5
O17 C89 H89B 109.5
H89A C89 H89B 109.5
O17 C89 H89C 109.5
H89A C89 H89C 109.5
H89B C89 H89C 109.5
O17 C90 C91 123.6(14)
O17 C90 C95 116.3(13)
C91 C90 C95 120.1(14)
C92 C91 C90 120.8(15)
C92 C91 H91A 119.6
C90 C91 H91A 119.6
C91 C92 C93 119.1(16)
C91 C92 H92A 120.5
C93 C92 H92A 120.5
C94 C93 C92 120.5(15)
C94 C93 H93A 119.7
C92 C93 H93A 119.7
C95 C94 C96 126.8(14)
C95 C94 C93 117.4(14)
C96 C94 C93 115.8(14)
C94 C95 O18 118.8(13)
C94 C95 C90 122.0(15)
O18 C95 C90 119.2(13)
N9 C96 C94 127.6(14)
N9 C96 H96A 116.2
C94 C96 H96A 116.2
N9 C97 C98 113.1(11)
N9 C97 H97A 109.0
C98 C97 H97A 109.0
N9 C97 H97B 109.0
C98 C97 H97B 109.0
H97A C97 H97B 107.8
C99 C98 C97 111.3(12)
C99 C98 H98A 109.4
C97 C98 H98A 109.4
C99 C98 H98B 109.4
C97 C98 H98B 109.4
H98A C98 H98B 108.0
C100 C99 C98 111.9(12)
C100 C99 H99A 109.2
C98 C99 H99A 109.2
C100 C99 H99B 109.2
C98 C99 H99B 109.2
H99A C99 H99B 107.9
C99 C100 C101 115.9(13)
C99 C100 H10C 108.3
C101 C100 H10C 108.3
C99 C100 H10D 108.3
C101 C100 H10D 108.3
H10C C100 H10D 107.4
C102 C101 C100 110.1(13)
C102 C101 H10E 109.6
C100 C101 H10E 109.6
C102 C101 H10F 109.6
C100 C101 H10F 109.6
H10E C101 H10F 108.1
C101 C102 N10 109.1(12)
C101 C102 H10G 109.9
N10 C102 H10G 109.9
C101 C102 H10H 109.9
N10 C102 H10H 109.9
H10G C102 H10H 108.3
N10 C103 C104 125.1(18)
N10 C103 H10I 117.4
C104 C103 H10I 117.4
C103 C104 C109 129.7(19)
C103 C104 C105 109.7(19)
C109 C104 C105 119(2)
C106 C105 C104 117(2)
C106 C105 H10J 121.6
C104 C105 H10J 121.6
C105 C106 C107 121(3)
C105 C106 H10K 119.5
C107 C106 H10K 119.5
C108 C107 C106 112(2)
C108 C107 H10L 124.0
C106 C107 H10L 124.0
C107 C108 C109 129.3(17)
C107 C108 O20 122.8(16)
C109 C108 O20 107.3(15)
O19 C109 C108 123.2(15)
O19 C109 C104 119.9(16)
C108 C109 C104 114.7(17)
O20 C110 H11C 109.5
O20 C110 H11D 109.5
H11C C110 H11D 109.5
O20 C110 H11E 109.5
H11C C110 H11E 109.5
H11D C110 H11E 109.5
O21 C111 H11F 109.5
O21 C111 H11G 109.5
H11F C111 H11G 109.5
O21 C111 H11H 109.5
H11F C111 H11H 109.5
H11G C111 H11H 109.5
O21 C112 C113 128.1(15)
O21 C112 C117 114.1(13)
C113 C112 C117 117.5(16)
C114 C113 C112 120.1(19)
C114 C113 H11I 119.9
C112 C113 H11I 119.9
C115 C114 C113 125(2)
C115 C114 H11J 117.5
C113 C114 H11J 117.5
C114 C115 C116 117(2)
C114 C115 H11K 121.3
C116 C115 H11K 121.3
C117 C116 C115 121.9(17)
C117 C116 C118 125.3(15)
C115 C116 C118 112.7(15)
O22 C117 C116 123.9(13)
O22 C117 C112 118.5(13)
C116 C117 C112 117.5(15)
N11 C118 C116 130.8(15)
N11 C118 H11L 114.6
C116 C118 H11L 114.6
N11 C119 C120 111.2(14)
N11 C119 H11M 109.4
C120 C119 H11M 109.4
N11 C119 H11N 109.4
C120 C119 H11N 109.4
H11M C119 H11N 108.0
C119 C120 C121 108.3(12)
C119 C120 H12C 110.0
C121 C120 H12C 110.0
C119 C120 H12D 110.0
C121 C120 H12D 110.0
H12C C120 H12D 108.4
C122 C121 C120 107.9(13)
C122 C121 H12E 110.1
C120 C121 H12E 110.1
C122 C121 H12F 110.1
C120 C121 H12F 110.1
H12E C121 H12F 108.4
C121 C122 C123 108.9(15)
C121 C122 H12G 109.9
C123 C122 H12G 109.9
C121 C122 H12H 109.9
C123 C122 H12H 109.9
H12G C122 H12H 108.3
C124 C123 C122 118.7(16)
C124 C123 H12I 107.6
C122 C123 H12I 107.6
C124 C123 H12J 107.6
C122 C123 H12J 107.6
H12I C123 H12J 107.1
N12 C124 C123 110.7(13)
N12 C124 H12K 109.5
C123 C124 H12K 109.5
N12 C124 H12L 109.5
C123 C124 H12L 109.5
H12K C124 H12L 108.1
N12 C125 C126 132.9(16)
N12 C125 H12M 113.5
C126 C125 H12M 113.5
C127 C126 C131 119.5(17)
C127 C126 C125 116.1(16)
C131 C126 C125 124.3(16)
C128 C127 C126 120.6(19)
C128 C127 H12N 119.7
C126 C127 H12N 119.7
C127 C128 C129 127(2)
C127 C128 H12O 116.5
C129 C128 H12O 116.5
C128 C129 C130 110.1(19)
C128 C129 H12P 125.0
C130 C129 H12P 125.0
O24 C130 C131 113.0(15)
O24 C130 C129 122.5(16)
C131 C130 C129 124.5(17)
O23 C131 C126 125.3(16)
O23 C131 C130 117.6(16)
C126 C131 C130 117.1(16)
O24 C132 H13D 109.5
O24 C132 H13E 109.5
H13D C132 H13E 109.5
O24 C132 H13F 109.5
H13D C132 H13F 109.5
H13E C132 H13F 109.5
O25 C133 H13G 109.5
O25 C133 H13H 109.5
H13G C133 H13H 109.5
O25 C133 H13I 109.5
H13G C133 H13I 109.5
H13H C133 H13I 109.5
C139 C134 O25 114.8(12)
C139 C134 C135 124.7(14)
O25 C134 C135 120.4(13)
C136 C135 C134 116.0(15)
C136 C135 H13J 122.0
C134 C135 H13J 122.0
C135 C136 C137 122.0(17)
C135 C136 H13K 119.0
C137 C136 H13K 119.0
C136 C137 C138 118.3(16)
C136 C137 H13L 120.9
C138 C137 H13L 120.9
C139 C138 C140 125.1(13)
C139 C138 C137 119.5(14)
C140 C138 C137 115.1(14)
O26 C139 C134 119.4(12)
O26 C139 C138 121.2(11)
C134 C139 C138 119.3(12)
N13 C140 C138 130.6(13)
N13 C140 H14C 114.7
C138 C140 H14C 114.7
C142 C141 N13 111.5(11)
C142 C141 H14D 109.3
N13 C141 H14D 109.3
C142 C141 H14E 109.3
N13 C141 H14E 109.3
H14D C141 H14E 108.0
C141 C142 C143 110.1(12)
C141 C142 H14F 109.6
C143 C142 H14F 109.6
C141 C142 H14G 109.6
C143 C142 H14G 109.6
H14F C142 H14G 108.1
C144 C143 C142 114.3(12)
C144 C143 H14H 108.7
C142 C143 H14H 108.7
C144 C143 H14I 108.7
C142 C143 H14I 108.7
H14H C143 H14I 107.6
C143 C144 C145 111.1(12)
C143 C144 H14J 109.4
C145 C144 H14J 109.4
C143 C144 H14K 109.4
C145 C144 H14K 109.4
H14J C144 H14K 108.0
C144 C145 C146 110.8(12)
C144 C145 H14L 109.5
C146 C145 H14L 109.5
C144 C145 H14M 109.5
C146 C145 H14M 109.5
H14L C145 H14M 108.1
N14 C146 C145 106.6(11)
N14 C146 H14N 110.4
C145 C146 H14N 110.4
N14 C146 H14O 110.4
C145 C146 H14O 110.4
H14N C146 H14O 108.6
N14 C147 C148 126.4(14)
N14 C147 H14P 116.8
C148 C147 H14P 116.8
C153 C148 C149 123.4(15)
C153 C148 C147 122.6(15)
C149 C148 C147 114.0(16)
C148 C149 C150 118.1(18)
C148 C149 H14Q 121.0
C150 C149 H14Q 121.0
C151 C150 C149 120.9(19)
C151 C150 H15B 119.6
C149 C150 H15B 119.6
C150 C151 C152 122.5(19)
C150 C151 H15C 118.8
C152 C151 H15C 118.8
O28 C152 C151 128.6(16)
O28 C152 C153 111.7(13)
C151 C152 C153 119.6(16)
O27 C153 C148 128.1(14)
O27 C153 C152 116.4(14)
C148 C153 C152 115.4(14)
O28 C154 H15D 109.5
O28 C154 H15E 109.5
H15D C154 H15E 109.5
O28 C154 H15F 109.5
H15D C154 H15F 109.5
H15E C154 H15F 109.5
O29 C155 H15G 109.5
O29 C155 H15H 109.5
H15G C155 H15H 109.5
O29 C155 H15I 109.5
H15G C155 H15I 109.5
H15H C155 H15I 109.5
O29 C156 C157 123.4(13)
O29 C156 C161 117.7(12)
C157 C156 C161 118.9(14)
C158 C157 C156 117.6(15)
C158 C157 H15J 121.2
C156 C157 H15J 121.2
C159 C158 C157 123.7(16)
C159 C158 H15K 118.2
C157 C158 H15K 118.2
C158 C159 C160 122.5(17)
C158 C159 H15L 118.7
C160 C159 H15L 118.7
C161 C160 C162 127.6(13)
C161 C160 C159 115.1(14)
C162 C160 C159 117.2(13)
O30 C161 C160 120.8(12)
O30 C161 C156 117.0(12)
C160 C161 C156 122.2(13)
N15 C162 C160 125.3(12)
N15 C162 H16A 117.4
C160 C162 H16A 117.4
N15 C163 C164 109.5(10)
N15 C163 H16B 109.8
C164 C163 H16B 109.8
N15 C163 H16C 109.8
C164 C163 H16C 109.8
H16B C163 H16C 108.2
C165 C164 C163 112.5(11)
C165 C164 H16D 109.1
C163 C164 H16D 109.1
C165 C164 H16E 109.1
C163 C164 H16E 109.1
H16D C164 H16E 107.8
C164 C165 C166 110.3(11)
C164 C165 H16F 109.6
C166 C165 H16F 109.6
C164 C165 H16G 109.6
C166 C165 H16G 109.6
H16F C165 H16G 108.1
C167 C166 C165 113.6(12)
C167 C166 H16H 108.8
C165 C166 H16H 108.8
C167 C166 H16I 108.8
C165 C166 H16I 108.8
H16H C166 H16I 107.7
C166 C167 C168 109.4(12)
C166 C167 H16J 109.8
C168 C167 H16J 109.8
C166 C167 H16K 109.8
C168 C167 H16K 109.8
H16J C167 H16K 108.2
N16 C168 C167 108.4(11)
N16 C168 H16L 110.0
C167 C168 H16L 110.0
N16 C168 H16M 110.0
C167 C168 H16M 110.0
H16L C168 H16M 108.4
N16 C169 C170 126.4(15)
N16 C169 H16N 116.8
C170 C169 H16N 116.8
C175 C170 C171 119.7(18)
C175 C170 C169 127.1(16)
C171 C170 C169 112.5(18)
C172 C171 C170 121(2)
C172 C171 H17B 119.4
C170 C171 H17B 119.4
C171 C172 C173 119(2)
C171 C172 H17C 120.5
C173 C172 H17C 120.5
C174 C173 C172 119(2)
C174 C173 H17E 120.3
C172 C173 H17E 120.3
O32 C174 C173 125.0(16)
O32 C174 C175 115.3(14)
C173 C174 C175 119.7(17)
C170 C175 O31 126.1(14)
C170 C175 C174 120.8(16)
O31 C175 C174 113.1(14)
O32 C176 H17F 109.5
O32 C176 H17G 109.5
H17F C176 H17G 109.5
O32 C176 H17H 109.5
H17F C176 H17H 109.5
H17G C176 H17H 109.5
O33 C177 H17I 109.5
O33 C177 H17J 109.5
H17I C177 H17J 109.5
O33 C177 H17K 109.5
H17I C177 H17K 109.5
H17J C177 H17K 109.5
C183 C178 O33 115.7(16)
C183 C178 C179 124.4(17)
O33 C178 C179 120.0(17)
C180 C179 C178 114.7(19)
C180 C179 H17L 122.6
C178 C179 H17L 122.6
C181 C180 C179 123(2)
C181 C180 H18B 118.4
C179 C180 H18B 118.4
C180 C181 C182 121.0(18)
C180 C181 H18C 119.5
C182 C181 H18C 119.5
C184 C182 C183 126.4(16)
C184 C182 C181 117.4(16)
C183 C182 C181 115.8(16)
O34 C183 C178 117.0(15)
O34 C183 C182 122.3(15)
C178 C183 C182 120.7(16)
N17 C184 C182 131.9(15)
N17 C184 H18D 114.1
C182 C184 H18D 114.1
N17 C185 C186 108.0(14)
N17 C185 H18E 110.1
C186 C185 H18E 110.1
N17 C185 H18F 110.1
C186 C185 H18F 110.1
H18E C185 H18F 108.4
C185 C186 C187 104.0(18)
C185 C186 H18G 110.9
C187 C186 H18G 111.1
C185 C186 H18H 110.9
C187 C186 H18H 110.9
H18G C186 H18H 109.0
C188 C187 C186 114(2)
C188 C187 H18I 108.5
C186 C187 H18I 108.5
C188 C187 H18J 108.9
C186 C187 H18J 108.8
H18I C187 H18J 107.6
C187 C188 C189 116(2)
C187 C188 H18K 108.5
C189 C188 H18K 108.4
C187 C188 H18L 108.0
C189 C188 H18L 108.1
H18K C188 H18L 107.4
C188 C189 C190 111(2)
C188 C189 H18M 109.4
C190 C189 H18M 109.4
C188 C189 H18N 109.3
C190 C189 H18N 109.4
H18M C189 H18N 108.0
N18 C190 C189 107.2(14)
N18 C190 H19B 110.3
C189 C190 H19B 110.3
N18 C190 H19C 110.3
C189 C190 H19C 110.3
H19B C190 H19C 108.5
N18 C191 C192 128.1(16)
N18 C191 H19D 115.9
C192 C191 H19D 115.9
C197 C192 C191 129.9(19)
C197 C192 C193 122(2)
C191 C192 C193 108(2)
C194 C193 C192 114(2)
C194 C193 H19E 122.8
C192 C193 H19E 122.8
C195 C194 C193 124(2)
C195 C194 H19G 118.1
C193 C194 H19G 118.1
C194 C195 C196 121(2)
C194 C195 H19H 119.4
C196 C195 H19H 119.4
O36 C196 C195 124.7(17)
O36 C196 C197 119.5(15)
C195 C196 C197 115.7(18)
C192 C197 O35 126.8(15)
C192 C197 C196 122.3(17)
O35 C197 C196 110.7(14)
O36 C198 H19J 109.5
O36 C198 H19K 109.5
H19J C198 H19K 109.5
O36 C198 H19L 109.5
H19J C198 H19L 109.5
H19K C198 H19L 109.5
O37 C199 H19M 109.5
O37 C199 H19N 109.5
H19M C199 H19N 109.5
O37 C199 H19O 109.5
H19M C199 H19O 109.5
H19N C199 H19O 109.5
C201 C200 O37 120.7(16)
C201 C200 C205 128.2(17)
O37 C200 C205 111.0(14)
C200 C201 C202 117(2)
C200 C201 H20A 121.4
C202 C201 H20A 121.4
C203 C202 C201 117(2)
C203 C202 H20C 121.5
C201 C202 H20C 121.5
C202 C203 C204 123(2)
C202 C203 H20D 118.6
C204 C203 H20D 118.6
C205 C204 C206 120.9(15)
C205 C204 C203 120.2(18)
C206 C204 C203 118.9(18)
O38 C205 C200 121.1(14)
O38 C205 C204 124.8(14)
C200 C205 C204 113.9(15)
N19 C206 C204 133.5(15)
N19 C206 H20E 113.2
C204 C206 H20E 113.2
N19 C207 C208 113.3(12)
N19 C207 H20F 108.9
C208 C207 H20F 108.9
N19 C207 H20G 108.9
C208 C207 H20G 108.9
H20F C207 H20G 107.7
C207 C208 C209 111.2(12)
C207 C208 H20H 109.4
C209 C208 H20H 109.4
C207 C208 H20I 109.4
C209 C208 H20I 109.4
H20H C208 H20I 108.0
C210 C209 C208 110.6(12)
C210 C209 H20J 109.5
C208 C209 H20J 109.5
C210 C209 H20K 109.5
C208 C209 H20K 109.5
H20J C209 H20K 108.1
C209 C210 C211 108.5(12)
C209 C210 H21A 110.0
C211 C210 H21A 110.0
C209 C210 H21B 110.0
C211 C210 H21B 110.0
H21A C210 H21B 108.4
C210 C211 C212 107.4(12)
C210 C211 H21C 110.2
C212 C211 H21C 110.2
C210 C211 H21D 110.2
C212 C211 H21D 110.2
H21C C211 H21D 108.5
N20 C212 C211 107.4(10)
N20 C212 H21E 110.2
C211 C212 H21E 110.2
N20 C212 H21F 110.2
C211 C212 H21F 110.2
H21E C212 H21F 108.5
N20 C213 C214 130.1(13)
N20 C213 H21G 114.9
C214 C213 H21G 114.9
C213 C214 C219 125.8(14)
C213 C214 C215 113.6(14)
C219 C214 C215 120.5(14)
C216 C215 C214 116.3(15)
C216 C215 H21H 121.8
C214 C215 H21H 121.8
C217 C216 C215 121.9(17)
C217 C216 H21I 119.1
C215 C216 H21I 119.1
C216 C217 C218 120.6(18)
C216 C217 H21J 119.7
C218 C217 H21J 119.7
C219 C218 O40 116.0(15)
C219 C218 C217 120.0(16)
O40 C218 C217 124.0(16)
O39 C219 C218 120.0(15)
O39 C219 C214 119.5(13)
C218 C219 C214 120.4(15)
O40 C220 H22D 109.5
O40 C220 H22E 109.5
H22D C220 H22E 109.5
O40 C220 H22F 109.5
H22D C220 H22F 109.5
H22E C220 H22F 109.5
O41 C221 H22G 109.5
O41 C221 H22H 109.5
H22G C221 H22H 109.5
O41 C221 H22I 109.5
H22G C221 H22I 109.5
H22H C221 H22I 109.5
O41 C222 C227 114(2)
O41 C222 C223 135(2)
C227 C222 C223 107(2)
C224 C223 C222 128(3)
C224 C223 H22K 116.0
C222 C223 H22K 116.0
C223 C224 C225 120(3)
C223 C224 H22L 119.9
C225 C224 H22L 119.9
C224 C225 C226 102(3)
C224 C225 H22M 128.8
C226 C225 H22M 128.8
C227 C226 C228 122.1(19)
C227 C226 C225 133(2)
C228 C226 C225 104(2)
O42 C227 C226 122.8(16)
O42 C227 C222 117.3(19)
C226 C227 C222 120(2)
N21 C228 C226 124.7(18)
N21 C228 H22N 117.7
C226 C228 H22N 117.7
N21 C229 C230 108.5(11)
N21 C229 H22O 110.0
C230 C229 H22O 110.0
N21 C229 H22P 110.0
C230 C229 H22P 110.0
H22O C229 H22P 108.4
C229 C230 C231 114.8(13)
C229 C230 H23D 108.6
C231 C230 H23D 108.6
C229 C230 H23E 108.6
C231 C230 H23E 108.6
H23D C230 H23E 107.5
C232 C231 C230 111.7(13)
C232 C231 H23F 109.3
C230 C231 H23F 109.3
C232 C231 H23G 109.3
C230 C231 H23G 109.3
H23F C231 H23G 107.9
C233 C232 C231 113.4(13)
C233 C232 H23H 108.9
C231 C232 H23H 108.9
C233 C232 H23I 108.9
C231 C232 H23I 108.9
H23H C232 H23I 107.7
C232 C233 C234 110.7(12)
C232 C233 H23J 109.5
C234 C233 H23J 109.5
C232 C233 H23K 109.5
C234 C233 H23K 109.5
H23J C233 H23K 108.1
N22 C234 C233 109.4(11)
N22 C234 H23L 109.8
C233 C234 H23L 109.8
N22 C234 H23M 109.8
C233 C234 H23M 109.8
H23L C234 H23M 108.2
N22 C235 C236 130.8(13)
N22 C235 H23N 114.6
C236 C235 H23N 114.6
C237 C236 C235 118.9(15)
C237 C236 C241 118.5(15)
C235 C236 C241 122.6(14)
C238 C237 C236 121.1(17)
C238 C237 H23O 119.4
C236 C237 H23O 119.4
C237 C238 C239 123.8(18)
C237 C238 H23P 118.1
C239 C238 H23P 118.1
C238 C239 C240 116.9(16)
C238 C239 H23Q 121.5
C240 C239 H23Q 121.5
O44 C240 C239 123.7(13)
O44 C240 C241 115.0(12)
C239 C240 C241 121.3(14)
O43 C241 C240 115.2(12)
O43 C241 C236 126.2(13)
C240 C241 C236 118.1(13)
O44 C242 H24A 109.5
O44 C242 H24B 109.5
H24A C242 H24B 109.5
O44 C242 H24C 109.5
H24A C242 H24C 109.5
H24B C242 H24C 109.5
C244 C243 H24D 109.5
C244 C243 H24E 109.5
H24D C243 H24E 109.5
C244 C243 H24F 109.5
H24D C243 H24F 109.5
H24E C243 H24F 109.5
O46 C244 C243 136(3)
O46 C244 O45 109.7(18)
C243 C244 O45 114(3)
C246 C245 H24G 109.5
C246 C245 H24H 109.5
H24G C245 H24H 109.5
C246 C245 H24I 109.5
H24G C245 H24I 109.5
H24H C245 H24I 109.5
O48 C246 O47 120.1(12)
O48 C246 C245 122.6(14)
O47 C246 C245 117.0(13)
C248 C247 H24J 109.5
C248 C247 H24K 109.5
H24J C247 H24K 109.5
C248 C247 H24L 109.5
H24J C247 H24L 109.5
H24K C247 H24L 109.5
O55 C248 O56 122.7(13)
O55 C248 C247 120.4(13)
O56 C248 C247 116.8(13)
C250 C249 H24M 109.5
C250 C249 H24N 109.5
H24M C249 H24N 109.5
C250 C249 H24O 109.5
H24M C249 H24O 109.5
H24N C249 H24O 109.5
O50 C250 O49 115.2(18)
O50 C250 C249 122.2(19)
O49 C250 C249 123(2)
O50 C250 Cd8 55.2(10)
O49 C250 Cd8 60.0(10)
C249 C250 Cd8 177.0(16)
C252 C251 H25B 109.5
C252 C251 H25C 109.5
H25B C251 H25C 109.5
C252 C251 H25D 109.5
H25B C251 H25D 109.5
H25C C251 H25D 109.5
O52 C252 O51 121.8(13)
O52 C252 C251 118.1(14)
O51 C252 C251 120.1(14)
C254 C253 H25E 109.5
C254 C253 H25F 109.5
H25E C253 H25F 109.5
C254 C253 H25G 109.5
H25E C253 H25G 109.5
H25F C253 H25G 109.5
O53 C254 O54 122.9(14)
O53 C254 C253 122.6(15)
O54 C254 C253 114.2(14)
O53 C254 Cd8 68.5(8)
O54 C254 Cd8 54.4(7)
C253 C254 Cd8 167.2(12)
C256 C255 H25H 109.5
C256 C255 H25I 109.5
H25H C255 H25I 109.5
C256 C255 H25J 109.5
H25H C255 H25J 109.5
H25I C255 H25J 109.5
O58 C256 O57 127.3(13)
O58 C256 C255 120.2(12)
O57 C256 C255 112.4(13)
C258 C257 H25K 109.5
C258 C257 H25L 109.5
H25K C257 H25L 109.5
C258 C257 H25M 109.5
H25K C257 H25M 109.5
H25L C257 H25M 109.5
O59 C258 O60 118.2(13)
O59 C258 C257 119.8(13)
O60 C258 C257 122.0(12)
C260 C259 H25N 109.5
C260 C259 H25O 109.5
H25N C259 H25O 109.5
C260 C259 H25P 109.5
H25N C259 H25P 109.5
H25O C259 H25P 109.5
O61 C260 O62 119.0(12)
O61 C260 C259 125.2(13)
O62 C260 C259 115.4(12)
C262 C261 H26B 109.5
C262 C261 H26C 109.5
H26B C261 H26C 109.5
C262 C261 H26D 109.5
H26B C261 H26D 109.5
H26C C261 H26D 109.5
O63 C262 O64 122(2)
O63 C262 C261 121(2)
O64 C262 C261 116(2)
O63 C262 Cd11 56.4(12)
O64 C262 Cd11 66.0(12)
C261 C262 Cd11 175.9(19)
C264 C263 H26E 109.5
C264 C263 H26F 109.5
H26E C263 H26F 109.5
C264 C263 H26G 109.5
H26E C263 H26G 109.5
H26F C263 H26G 109.5
O66 C264 O65 118.3(15)
O66 C264 C263 120.3(14)
O65 C264 C263 121.4(14)
O66 C264 Cd11 56.5(8)
O65 C264 Cd11 62.6(8)
C263 C264 Cd11 170.8(10)
C266 C265 H26H 109.5
C266 C265 H26I 109.5
H26H C265 H26I 109.5
C266 C265 H26J 109.5
H26H C265 H26J 109.5
H26I C265 H26J 109.5
O69 C266 O70 125.1(14)
O69 C266 C265 117.9(14)
O70 C266 C265 116.9(13)
C268 C267 H26K 109.5
C268 C267 H26L 109.5
H26K C267 H26L 109.5
C268 C267 H26M 109.5
H26K C267 H26M 109.5
H26L C267 H26M 109.5
O68 C268 O67 118.0(13)
O68 C268 C267 122.2(14)
O67 C268 C267 119.6(14)
C270 C269 H26N 109.5
C270 C269 H26O 109.5
H26N C269 H26O 109.5
C270 C269 H26P 109.5
H26N C269 H26P 109.5
H26O C269 H26P 109.5
O74 C270 O73 120.3(14)
O74 C270 C269 120.2(14)
O73 C270 C269 119.5(14)
C272 C271 H27B 109.5
C272 C271 H27C 109.5
H27B C271 H27C 109.5
C272 C271 H27D 109.5
H27B C271 H27D 109.5
H27C C271 H27D 109.5
O71 C272 O72 125.2(13)
O71 C272 C271 118.3(13)
O72 C272 C271 116.5(14)
C274 C273 H27E 109.5
C274 C273 H27F 109.5
H27E C273 H27F 109.5
C274 C273 H27G 109.5
H27E C273 H27G 109.5
H27F C273 H27G 109.5
O75 C274 O76 115.7(14)
O75 C274 C273 124.1(16)
O76 C274 C273 120.2(15)
C276 C275 H27H 109.5
C276 C275 H27I 109.5
H27H C275 H27I 109.5
C276 C275 H27J 109.5
H27H C275 H27J 109.5
H27I C275 H27J 109.5
O79 C276 O80 128.4(13)
O79 C276 C275 115.2(13)
O80 C276 C275 116.4(12)
C278 C277 H27K 109.5
C278 C277 H27L 109.5
H27K C277 H27L 109.5
C278 C277 H27M 109.5
H27K C277 H27M 109.5
H27L C277 H27M 109.5
O78 C278 O77 126.2(16)
O78 C278 C277 117.5(16)
O77 C278 C277 116.2(14)
C280 C279 H27N 109.5
C280 C279 H27O 109.5
H27N C279 H27O 109.5
C280 C279 H27P 109.5
H27N C279 H27P 109.5
H27O C279 H27P 109.5
O82 C280 O81 122(2)
O82 C280 C279 123(2)
O81 C280 C279 113.8(19)
C282 C281 H28A 109.5
C282 C281 H28B 109.5
H28A C281 H28B 109.5
C282 C281 H28C 109.5
H28A C281 H28C 109.5
H28B C281 H28C 109.5
O84 C282 O83 123.0(17)
O84 C282 C281 116.7(16)
O83 C282 C281 120.3(15)
C284 C283 H28D 109.5
C284 C283 H28E 109.5
H28D C283 H28E 109.5
C284 C283 H28F 109.5
H28D C283 H28F 109.5
H28E C283 H28F 109.5
O85 C284 O86 121.2(14)
O85 C284 C283 121.8(14)
O86 C284 C283 116.6(13)
O85 C284 Cd17 68.3(8)
O86 C284 Cd17 52.9(7)
C283 C284 Cd17 168.7(11)
C286 C285 H28G 109.5
C286 C285 H28H 109.5
H28G C285 H28H 109.5
C286 C285 H28I 109.5
H28G C285 H28I 109.5
H28H C285 H28I 109.5
O87 C286 O88 127.6(18)
O87 C286 C285 117.2(18)
O88 C286 C285 115.1(17)
O87 C286 Cd17 58.3(10)
O88 C286 Cd17 69.4(9)
C285 C286 Cd17 174.2(14)
C288 C287 H28J 109.5
C288 C287 H28K 109.5
H28J C287 H28K 109.5
C288 C287 H28L 109.5
H28J C287 H28L 109.5
H28K C287 H28L 109.5
O92 C288 O91 123.7(14)
O92 C288 C287 120.0(13)
O91 C288 C287 116.3(13)
C290 C289 H28M 109.5
C290 C289 H28N 109.5
H28M C289 H28N 109.5
C290 C289 H28O 109.5
H28M C289 H28O 109.5
H28N C289 H28O 109.5
O90 C290 O89 117.4(13)
O90 C290 C289 121.6(14)
O89 C290 C289 120.9(14)
O94 C292 O93 116.7(14)
O94 C292 C291 119.3(15)
O93 C292 C291 123.9(15)
O94 C292 Cd14 54.8(8)
O93 C292 Cd14 61.9(8)
C291 C292 Cd14 174.0(13)
C294 C293 H29A 109.5
C294 C293 H29B 109.5
H29A C293 H29B 109.5
C294 C293 H29C 109.5
H29A C293 H29C 109.5
H29B C293 H29C 109.5
O96 C294 O95 118.7(14)
O96 C294 C293 117.9(15)
O95 C294 C293 123.4(14)
C296 C295 H29D 109.5
C296 C295 H29E 109.5
H29D C295 H29E 109.5
C296 C295 H29F 109.5
H29D C295 H29F 109.5
H29E C295 H29F 109.5
O128 C296 O127 128.8(17)
O128 C296 C295 122.0(18)
O127 C296 C295 108.8(17)
O128 C296 Cd14 60.9(10)
O127 C296 Cd14 68.2(9)
C295 C296 Cd14 177.0(14)
C298 C297 H29G 109.5
C298 C297 H29H 109.5
H29G C297 H29H 109.5
C298 C297 H29I 109.5
H29G C297 H29I 109.5
H29H C297 H29I 109.5
O98 C298 O97 121.8(14)
O98 C298 C297 118.6(15)
O97 C298 C297 119.4(15)
C300 C299 H29J 109.5
C300 C299 H29K 109.5
H29J C299 H29K 109.5
C300 C299 H29L 109.5
H29J C299 H29L 109.5
H29K C299 H29L 109.5
O99 C300 O100 122.9(16)
O99 C300 C299 115.7(16)
O100 C300 C299 121.2(15)
C302 C301 H30B 109.5
C302 C301 H30C 109.5
H30B C301 H30C 109.5
C302 C301 H30D 109.5
H30B C301 H30D 109.5
H30C C301 H30D 109.5
O101 C302 O102 122.9(14)
O101 C302 C301 120.7(15)
O102 C302 C301 116.4(14)
C304 C303 H30E 109.5
C304 C303 H30F 109.5
H30E C303 H30F 109.5
C304 C303 H30G 109.5
H30E C303 H30G 109.5
H30F C303 H30G 109.5
O103 C304 O104 120(2)
O103 C304 C303 128(2)
O104 C304 C303 111(2)
O103 C304 Cd23 63.0(12)
O104 C304 Cd23 58.5(12)
C303 C304 Cd23 169.1(19)
C306 C305 H30H 109.5
C306 C305 H30I 109.5
H30H C305 H30I 109.5
C306 C305 H30J 109.5
H30H C305 H30J 109.5
H30I C305 H30J 109.5
O105 C306 O106 139(2)
O105 C306 C305 108(2)
O106 C306 C305 113(2)
O105 C306 Cd23 84.0(15)
O106 C306 Cd23 57.3(12)
C305 C306 Cd23 161.8(14)
C308 C307 H30K 109.5
C308 C307 H30L 109.5
H30K C307 H30L 109.5
C308 C307 H30M 109.5
H30K C307 H30M 109.5
H30L C307 H30M 109.5
O110 C308 O109 128.4(17)
O110 C308 C307 116.5(17)
O109 C308 C307 115.0(16)
C310 C309 H30N 109.5
C310 C309 H30O 109.5
H30N C309 H30O 109.5
C310 C309 H30P 109.5
H30N C309 H30P 109.5
H30O C309 H30P 109.5
O108 C310 O107 124.4(14)
O108 C310 C309 116.6(14)
O107 C310 C309 119.0(14)
C312 C311 H31C 109.5
C312 C311 H31D 109.5
H31C C311 H31D 109.5
C312 C311 H31E 109.5
H31C C311 H31E 109.5
H31D C311 H31E 109.5
O112 C312 O111 120.9(15)
O112 C312 C311 124.1(15)
O111 C312 C311 114.9(15)
C314 C313 H31F 109.5
C314 C313 H31G 109.5
H31F C313 H31G 109.5
C314 C313 H31H 109.5
H31F C313 H31H 109.5
H31G C313 H31H 109.5
O115 C314 O116 125.8(13)
O115 C314 C313 116.1(13)
O116 C314 C313 118.0(13)
C316 C315 H31I 109.5
C316 C315 H31J 109.5
H31I C315 H31J 109.5
C316 C315 H31K 109.5
H31I C315 H31K 109.5
H31J C315 H31K 109.5
O114 C316 O113 117.3(15)
O114 C316 C315 119.9(17)
O113 C316 C315 122.8(17)
O114 C316 Cd20 55.1(9)
O113 C316 Cd20 62.3(8)
C315 C316 Cd20 174.4(14)
C318 C317 H31L 109.5
C318 C317 H31M 109.5
H31L C317 H31M 109.5
C318 C317 H31N 109.5
H31L C317 H31N 109.5
H31M C317 H31N 109.5
O119 C318 O120 127(3)
O119 C318 C317 119(3)
O120 C318 C317 114(3)
O119 C318 Cd20 64.2(17)
O120 C318 Cd20 63.2(15)
C317 C318 Cd20 177(2)
C320 C319 H31O 109.5
C320 C319 H31P 109.5
H31O C319 H31P 109.5
C320 C319 H31Q 109.5
H31O C319 H31Q 109.5
H31P C319 H31Q 109.5
O122 C320 O121 122.6(16)
O122 C320 C319 121.3(16)
O121 C320 C319 115.8(15)
C322 C321 H32B 109.5
C322 C321 H32C 109.5
H32B C321 H32C 109.5
C322 C321 H32D 109.5
H32B C321 H32D 109.5
H32C C321 H32D 109.5
O118 C322 O117 117.5(13)
O118 C322 C321 118.7(14)
O117 C322 C321 123.4(14)
C324 C323 H32E 109.5
C324 C323 H32F 109.5
H32E C323 H32F 109.5
C324 C323 H32G 109.5
H32E C323 H32G 109.5
H32F C323 H32G 109.5
O124 C324 O123 126.0(13)
O124 C324 C323 118.4(13)
O123 C324 C323 115.6(13)
C326 C325 H32H 109.5
C326 C325 H32I 109.5
H32H C325 H32I 109.5
C326 C325 H32J 109.5
H32H C325 H32J 109.5
H32I C325 H32J 109.5
O126 C326 O125 128.4(15)
O126 C326 C325 117.3(13)
O125 C326 C325 114.1(14)
C328 C327 H32K 109.5
C328 C327 H32L 109.5
H32K C327 H32L 109.5
C328 C327 H32M 109.5
H32K C327 H32M 109.5
H32L C327 H32M 109.5
O130 C328 O129 137.1(18)
O130 C328 C327 106.0(17)
O129 C328 C327 108.4(18)
C244 O45 Cd5 98.3(14)
C244 O46 Cd6 126.7(15)
C244 O46 Cd5 89.2(13)
Cd6 O46 Cd5 143.6(5)
C246 O47 Cd6 129.4(8)
C246 O48 Cd8 128.3(9)
C246 O48 Cd7 130.3(9)
Cd8 O48 Cd7 97.2(3)
C250 O49 Cd8 93.1(12)
C250 O50 Cd8 98.8(12)
C252 O51 Cd7 92.8(9)
C252 O51 Cd9 131.5(9)
Cd7 O51 Cd9 133.4(4)
C252 O52 Cd7 91.5(9)
C252 O52 Cd6 137.5(9)
Cd7 O52 Cd6 86.9(3)
C254 O53 Cd9 135.6(10)
C254 O53 Cd8 84.4(9)
Cd9 O53 Cd8 138.9(4)
C254 O54 Cd8 98.0(9)
C248 O55 Nd3 165.1(9)
C248 O56 Cd9 110.1(9)
C256 O57 Nd3 139.4(9)
C256 O58 Cd9 133.1(9)
C258 O59 Nd3 150.6(9)
C258 O60 Cd10 121.7(8)
C258 O60 Cd11 130.8(8)
Cd10 O60 Cd11 105.4(4)
C260 O61 Cd12 128.6(9)
C260 O62 Cd10 104.9(8)
C260 O62 Nd3 139.0(8)
Cd10 O62 Nd3 100.9(3)
C262 O63 Cd11 98.2(15)
C262 O64 Cd11 86.7(14)
C264 O65 Cd11 88.9(9)
C264 O65 Cd12 136.6(10)
Cd11 O65 Cd12 134.4(4)
C264 O66 Cd11 95.2(9)
C268 O67 Nd1 157.7(9)
C268 O68 Cd12 107.8(8)
C266 O69 Nd1 143.6(10)
C266 O70 Cd12 129.0(9)
C272 O71 Cd1 125.6(9)
C272 O71 Cd2 131.3(9)
Cd1 O71 Cd2 103.1(4)
C272 O72 Nd1 144.2(10)
C270 O73 Cd1 105.3(9)
C270 O73 Nd1 141.0(9)
Cd1 O73 Nd1 102.4(3)
C270 O74 Cd3 134.1(9)
C274 O75 Cd2 97.8(10)
C274 O76 Cd3 135.2(9)
C274 O76 Cd2 90.2(8)
Cd3 O76 Cd2 134.5(4)
C278 O77 Cd3 108.8(10)
C278 O78 Nd2 164.4(11)
C276 O79 Cd3 128.6(9)
C276 O80 Nd2 141.0(9)
C280 O81 Cd4 124.8(13)
C280 O81 Cd5 137.8(13)
Cd4 O81 Cd5 95.0(6)
C280 O82 Nd2 147.6(14)
C282 O83 Cd4 100.3(9)
C282 O83 Nd2 145.2(10)
Cd4 O83 Nd2 101.8(4)
C282 O84 Cd6 141.4(11)
C284 O85 Cd18 136.0(10)
C284 O85 Cd17 84.7(9)
Cd18 O85 Cd17 138.9(5)
C284 O86 Cd17 98.7(8)
C286 O87 Cd17 96.1(12)
C286 O88 Cd17 83.4(10)
C290 O89 Cd16 94.2(9)
C290 O89 Cd18 128.8(9)
Cd16 O89 Cd18 135.1(4)
C290 O90 Cd16 93.6(9)
C288 O91 Cd15 128.1(10)
C288 O92 Cd17 128.7(9)
C288 O92 Cd16 127.8(9)
Cd17 O92 Cd16 98.5(3)
C292 O93 Cd15 134.6(10)
C292 O93 Cd14 89.9(9)
Cd15 O93 Cd14 135.5(4)
C292 O94 Cd14 97.9(10)
C294 O95 Cd13 104.6(9)
C294 O95 Nd4 134.9(9)
Cd13 O95 Nd4 101.9(4)
C294 O96 Cd15 138.7(11)
C298 O97 Nd4 150.5(10)
C298 O98 Cd13 122.1(10)
C298 O98 Cd14 135.3(10)
Cd13 O98 Cd14 101.5(4)
C300 O99 Nd4 165.0(11)
C300 O100 Cd24 116.4(11)
C302 O101 Cd24 131.7(10)
C302 O102 Nd4 146.7(10)
C304 O103 Cd24 131.0(14)
C304 O103 Cd23 90.9(14)
Cd24 O103 Cd23 137.7(5)
C304 O104 Cd23 91.7(14)
C306 O106 Cd23 93.5(15)
C310 O107 Cd22 105.0(9)
C310 O107 Nd6 146.5(10)
Cd22 O107 Nd6 101.0(4)
C310 O108 Cd24 137.0(10)
C308 O109 Cd23 136.1(11)
C308 O109 Cd22 121.7(11)
Cd23 O109 Cd22 102.2(4)
C308 O110 Nd6 143.1(12)
C312 O111 Nd6 163.6(10)
C312 O112 Cd21 101.2(9)
C316 O113 Cd21 136.6(11)
C316 O113 Cd20 89.6(10)
Cd21 O113 Cd20 133.5(5)
C316 O114 Cd20 98.0(10)
C314 O115 Cd21 129.9(9)
C314 O116 Nd6 142.9(9)
C322 O117 Cd21 128.0(9)
C322 O118 Cd19 105.3(9)
C322 O118 Nd5 140.5(9)
Cd19 O118 Nd5 100.8(4)
C318 O119 Cd20 89.2(19)
C318 O120 Cd20 89.2(18)
C320 O121 Cd19 122.4(10)
C320 O121 Cd20 133.7(10)
Cd19 O121 Cd20 103.5(4)
C320 O122 Nd5 148.3(11)
C324 O123 Nd5 168.6(9)
C324 O124 Cd18 108.1(9)
C326 O125 Nd5 138.7(10)
C326 O126 Cd18 131.3(10)
C296 O127 Cd14 82.2(10)
C296 O128 Cd14 93.6(12)
C328 O129 Cd2 110.2(13)

loop_
_geom_bond_atom_site_label_1
_geom_bond_atom_site_label_2
_geom_bond_distance
Nd1 O30 2.281(8)
Nd1 O69 2.299(9)
Nd1 O67 2.320(9)
Nd1 O26 2.339(9)
Nd1 O72 2.414(10)
Nd1 O73 2.416(9)
Nd1 O25 2.589(8)
Nd1 N15 2.590(11)
Nd1 Cd1 3.6437(15)
Nd2 O80 2.290(10)
Nd2 O42 2.302(10)
Nd2 O78 2.333(11)
Nd2 O82 2.360(11)
Nd2 O38 2.371(10)
Nd2 O83 2.410(9)
Nd2 O37 2.590(10)
Nd2 N21 2.605(12)
Nd2 Cd4 3.6823(17)
Nd3 O14 2.290(9)
Nd3 O18 2.296(10)
Nd3 O57 2.321(9)
Nd3 O59 2.375(9)
Nd3 O55 2.385(10)
Nd3 O62 2.432(9)
Nd3 N9 2.544(12)
Nd3 O13 2.575(9)
Nd3 Cd10 3.6718(15)
Nd4 O102 2.298(10)
Nd4 O19 2.329(11)
Nd4 O99 2.344(11)
Nd4 O15 2.399(10)
Nd4 O95 2.416(11)
Nd4 O97 2.418(10)
Nd4 O20 2.577(11)
Nd4 N8 2.591(13)
Nd4 Cd13 3.6851(17)
Nd5 O43 2.299(9)
Nd5 O123 2.344(10)
Nd5 O39 2.352(9)
Nd5 O125 2.358(9)
Nd5 O122 2.425(10)
Nd5 O118 2.439(11)
Nd5 N20 2.544(11)
Nd5 O44 2.600(9)
Nd5 Cd19 3.6827(16)
Nd6 O116 2.299(10)
Nd6 O27 2.303(10)
Nd6 O31 2.318(10)
Nd6 O111 2.343(11)
Nd6 O110 2.410(12)
Nd6 O107 2.420(11)
Nd6 N14 2.559(12)
Nd6 O32 2.590(10)
Nd6 Cd22 3.6333(16)
Nd6 Cd21 3.7973(14)
Cd1 O34 2.200(10)
Cd1 N17 2.246(13)
Cd1 O73 2.259(9)
Cd1 O71 2.273(9)
Cd1 O30 2.334(9)
Cd1 O29 2.534(8)
Cd2 O129 2.108(15)
Cd2 O34 2.249(10)
Cd2 O71 2.276(10)
Cd2 O75 2.301(10)
Cd2 O33 2.397(11)
Cd2 O76 2.421(10)
Cd3 O77 2.257(9)
Cd3 O38 2.268(10)
Cd3 O79 2.274(9)
Cd3 N19 2.312(12)
Cd3 O76 2.357(10)
Cd3 O74 2.374(9)
Cd4 O2 2.169(15)
Cd4 N1 2.238(16)
Cd4 O81 2.277(14)
Cd4 O42 2.283(11)
Cd4 O83 2.333(10)
Cd4 O41 2.375(16)
Cd5 O45 2.129(19)
Cd5 O2 2.321(16)
Cd5 O131 2.401(13)
Cd5 O46 2.422(11)
Cd5 O81 2.460(15)
Cd5 O1 2.614(13)
Cd6 O6 2.192(9)
Cd6 O47 2.213(10)
Cd6 N3 2.265(13)
Cd6 O84 2.282(11)
Cd6 O46 2.320(11)
Cd6 O52 2.578(10)
Cd6 Cd7 3.4571(17)
Cd7 O10 2.178(11)
Cd7 O6 2.238(9)
Cd7 N5 2.279(13)
Cd7 O48 2.366(9)
Cd7 O51 2.412(9)
Cd7 O52 2.446(9)
Cd8 O54 2.230(9)
Cd8 O10 2.264(11)
Cd8 O50 2.291(12)
Cd8 O48 2.318(9)
Cd8 O49 2.393(13)
Cd8 O9 2.459(11)
Cd8 O53 2.539(10)
Cd8 C254 2.716(15)
Cd8 C250 2.76(2)
Cd9 O56 2.216(9)
Cd9 O14 2.298(9)
Cd9 O58 2.305(9)
Cd9 N7 2.322(11)
Cd9 O53 2.388(10)
Cd9 O51 2.416(10)
Cd10 N11 2.218(12)
Cd10 O60 2.229(9)
Cd10 O22 2.244(9)
Cd10 O18 2.325(9)
Cd10 O62 2.328(9)
Cd10 O17 2.568(10)
Cd11 O22 2.261(8)
Cd11 O60 2.267(8)
Cd11 O66 2.273(10)
Cd11 O63 2.322(13)
Cd11 O65 2.411(10)
Cd11 O21 2.438(10)
Cd11 O64 2.523(14)
Cd11 C264 2.715(16)
Cd11 C262 2.76(2)
Cd12 O68 2.264(9)
Cd12 N13 2.291(11)
Cd12 O70 2.293(9)
Cd12 O26 2.346(8)
Cd12 O61 2.381(9)
Cd12 O65 2.436(10)
Cd13 N6 2.244(13)
Cd13 O11 2.246(10)
Cd13 O15 2.251(10)
Cd13 O98 2.277(10)
Cd13 O95 2.330(10)
Cd13 O16 2.516(10)
Cd14 O11 2.255(10)
Cd14 O94 2.272(10)
Cd14 O128 2.275(12)
Cd14 O98 2.308(10)
Cd14 O93 2.429(9)
Cd14 O127 2.435(14)
Cd14 O12 2.486(10)
Cd14 C296 2.598(16)
Cd14 C292 2.754(16)
Cd15 O7 2.197(10)
Cd15 O91 2.228(9)
Cd15 O96 2.284(10)
Cd15 N4 2.296(13)
Cd15 O93 2.297(10)
Cd16 O3 2.194(10)
Cd16 O7 2.226(10)
Cd16 N2 2.287(13)
Cd16 O92 2.352(9)
Cd16 O89 2.375(10)
Cd16 O90 2.403(9)
Cd17 O86 2.198(9)
Cd17 O3 2.242(9)
Cd17 O92 2.308(9)
Cd17 O87 2.332(11)
Cd17 O4 2.447(11)
Cd17 O85 2.540(10)
Cd17 O88 2.569(11)
Cd17 C284 2.723(15)
Cd17 C286 2.726(18)
Cd18 O124 2.264(9)
Cd18 N22 2.279(13)
Cd18 O126 2.298(9)
Cd18 O43 2.314(8)
Cd18 O85 2.361(10)
Cd18 O89 2.447(10)
Cd19 O121 2.250(10)
Cd19 N18 2.260(13)
Cd19 O35 2.280(10)
Cd19 O39 2.315(10)
Cd19 O118 2.340(10)
Cd19 O40 2.556(10)
Cd20 O35 2.209(10)
Cd20 O114 2.276(12)
Cd20 O121 2.306(10)
Cd20 O120 2.391(15)
Cd20 O119 2.412(17)
Cd20 O113 2.434(11)
Cd20 O36 2.459(12)
Cd20 C318 2.68(3)
Cd20 C316 2.748(17)
Cd21 N16 2.312(12)
Cd21 O115 2.326(9)
Cd21 O112 2.337(10)
Cd21 O117 2.348(9)
Cd21 O31 2.353(9)
Cd21 O113 2.419(11)
Cd22 O23 2.209(11)
Cd22 N12 2.282(12)
Cd22 O27 2.283(10)
Cd22 O107 2.287(9)
Cd22 O109 2.296(10)
Cd22 O28 2.526(9)
Cd23 O106 2.25(2)
Cd23 O23 2.259(10)
Cd23 O109 2.292(11)
Cd23 O104 2.301(16)
Cd23 O103 2.402(11)
Cd23 O24 2.416(12)
Cd23 C306 2.664(19)
Cd23 C304 2.70(2)
Cd24 O100 2.238(11)
Cd24 N10 2.280(13)
Cd24 O19 2.293(11)
Cd24 O101 2.299(10)
Cd24 O103 2.308(11)
Cd24 O108 2.364(11)
N1 C8 1.25(2)
N1 C9 1.54(2)
N2 C15 1.315(18)
N2 C14 1.493(19)
N3 C30 1.297(18)
N3 C31 1.525(19)
N4 C37 1.222(18)
N4 C36 1.53(2)
N5 C52 1.329(19)
N5 C53 1.465(19)
N6 C59 1.253(16)
N6 C58 1.474(18)
N7 C74 1.254(17)
N7 C75 1.448(17)
N8 C81 1.212(19)
N8 C80 1.526(19)
N9 C96 1.307(16)
N9 C97 1.482(16)
N10 C103 1.305(19)
N10 C102 1.523(18)
N11 C118 1.375(14)
N11 C119 1.418(19)
N12 C125 1.246(18)
N12 C124 1.476(17)
N13 C140 1.265(14)
N13 C141 1.456(13)
N14 C147 1.321(17)
N14 C146 1.505(15)
N15 C162 1.294(13)
N15 C163 1.444(13)
N16 C169 1.306(15)
N16 C168 1.481(14)
N17 C184 1.312(17)
N17 C185 1.426(17)
N18 C191 1.308(17)
N18 C190 1.485(18)
N19 C206 1.260(17)
N19 C207 1.428(15)
N20 C213 1.314(15)
N20 C212 1.531(14)
N21 C228 1.302(19)
N21 C229 1.457(14)
N22 C235 1.323(16)
N22 C234 1.500(14)
O1 C2 1.34(2)
O1 C1 1.42(2)
O2 C7 1.209(19)
O3 C21 1.324(18)
O4 C20 1.387(18)
O4 C22 1.408(18)
O5 C24 1.381(18)
O5 C23 1.435(18)
O6 C29 1.335(15)
O7 C43 1.295(17)
O8 C42 1.362(18)
O8 C44 1.438(17)
O9 C46 1.392(19)
O9 C45 1.435(18)
O10 C51 1.311(16)
O11 C65 1.286(17)
O12 C64 1.388(16)
O12 C66 1.422(16)
O13 C68 1.408(15)
O13 C67 1.452(16)
O14 C73 1.366(16)
O15 C87 1.343(18)
O16 C88 1.38(2)
O16 C86 1.39(2)
O17 C90 1.363(16)
O17 C89 1.425(18)
O18 C95 1.409(17)
O19 C109 1.340(18)
O20 C108 1.490(14)
O20 C110 1.540(12)
O21 C112 1.356(17)
O21 C111 1.489(19)
O22 C117 1.343(16)
O23 C131 1.321(18)
O24 C130 1.372(17)
O24 C132 1.47(2)
O25 C134 1.356(14)
O25 C133 1.450(14)
O26 C139 1.312(12)
O27 C153 1.337(16)
O28 C152 1.332(16)
O28 C154 1.482(16)
O29 C156 1.353(15)
O29 C155 1.408(14)
O30 C161 1.360(13)
O31 C175 1.335(16)
O32 C174 1.361(18)
O32 C176 1.528(15)
O33 C178 1.369(18)
O33 C177 1.41(2)
O34 C183 1.344(16)
O35 C197 1.329(18)
O36 C198 1.30(2)
O36 C196 1.335(18)
O37 C200 1.394(17)
O37 C199 1.452(16)
O38 C205 1.286(16)
O39 C219 1.345(15)
O40 C218 1.360(18)
O40 C220 1.44(2)
O41 C222 1.39(3)
O41 C221 1.565(17)
O42 C227 1.36(2)
O43 C241 1.362(15)
O44 C240 1.324(14)
O44 C242 1.459(13)
O131 H13A 0.8200
C1 H1A 0.9600
C1 H1B 0.9600
C1 H1C 0.9600
C2 C3 1.40(3)
C2 C7 1.45(2)
C3 C4 1.35(3)
C3 H3A 0.9300
C4 C5 1.33(3)
C4 H4A 0.9300
C5 C6 1.42(3)
C5 H5A 0.9300
C6 C7 1.39(2)
C6 C8 1.466(16)
C8 H8A 0.9300
C9 C10 1.460(16)
C9 H9A 0.9700
C9 H9B 0.9700
C10 C11 1.52(2)
C10 H10A 0.9700
C10 H10B 0.9700
C11 C12 1.579(16)
C11 H11A 0.9700
C11 H11B 0.9700
C12 C13 1.49(2)
C12 H12A 0.9700
C12 H12B 0.9700
C13 C14 1.46(2)
C13 H13B 0.9700
C13 H13C 0.9700
C14 H14A 0.9700
C14 H14B 0.9700
C15 C16 1.43(2)
C15 H15A 0.9300
C16 C21 1.33(2)
C16 C17 1.50(2)
C17 C18 1.40(3)
C17 H17A 0.9300
C18 C19 1.420(16)
C18 H18A 0.9300
C19 C20 1.38(2)
C19 H19A 0.9300
C20 C21 1.43(2)
C22 H22A 0.9600
C22 H22B 0.9600
C22 H22C 0.9600
C23 H23A 0.9600
C23 H23B 0.9600
C23 H23C 0.9600
C24 C25 1.37(2)
C24 C29 1.417(19)
C25 C26 1.39(2)
C25 H25A 0.9300
C26 C27 1.35(2)
C26 H26A 0.9300
C27 C28 1.40(2)
C27 H27A 0.9300
C28 C29 1.356(19)
C28 C30 1.44(2)
C30 H30A 0.9300
C31 C32 1.57(2)
C31 H31A 0.9700
C31 H31B 0.9700
C32 C33 1.539(13)
C32 H32O 0.9700
C32 H32A 0.9700
C33 C34 1.472(11)
C33 H33A 0.9700
C33 H33B 0.9700
C34 C35 1.553(13)
C34 H34C 0.9700
C34 H34D 0.9700
C35 C36 1.52(2)
C35 H35A 0.9700
C35 H35B 0.9700
C36 H36A 0.9700
C36 H36B 0.9700
C37 C38 1.47(2)
C37 H37A 0.9300
C38 C43 1.40(2)
C38 C39 1.41(2)
C39 C40 1.37(2)
C39 H39A 0.9300
C40 C41 1.39(2)
C40 H40A 0.9300
C41 C42 1.40(2)
C41 H41A 0.9300
C42 C43 1.46(2)
C44 H44A 0.9600
C44 H44B 0.9600
C44 H44C 0.9600
C45 H45A 0.9600
C45 H45B 0.9600
C45 H45C 0.9600
C46 C51 1.36(2)
C46 C47 1.51(2)
C47 C48 1.28(2)
C47 H47A 0.9300
C48 C49 1.32(2)
C48 H48A 0.9300
C49 C50 1.43(2)
C49 H49A 0.9300
C50 C52 1.43(2)
C50 C51 1.47(2)
C52 H52A 0.9300
C53 C54 1.48(2)
C53 H53B 0.9700
C53 H53A 0.9700
C54 C55 1.60(2)
C54 H54B 0.9700
C54 H54A 0.9700
C55 C56 1.54(3)
C55 H55A 0.9700
C55 H55B 0.9700
C56 C57 1.549(17)
C56 H56B 0.9700
C56 H56A 0.9700
C57 C58 1.530(16)
C57 H57A 0.9700
C57 H57B 0.9700
C58 H58A 0.9700
C58 H58B 0.9700
C59 C60 1.460(14)
C59 H59A 0.9300
C60 C61 1.41(2)
C60 C65 1.42(2)
C61 C62 1.44(2)
C61 H61A 0.9300
C62 C63 1.41(2)
C62 H62A 0.9300
C63 C64 1.32(2)
C63 H63A 0.9300
C64 C65 1.47(2)
C66 H66A 0.9600
C66 H66B 0.9600
C66 H66C 0.9600
C67 H67A 0.9600
C67 H67B 0.9600
C67 H67C 0.9600
C68 C69 1.336(18)
C68 C73 1.383(19)
C69 C70 1.40(2)
C69 H69A 0.9300
C70 C71 1.42(2)
C70 H70A 0.9300
C71 C72 1.44(2)
C71 H71A 0.9300
C72 C73 1.41(2)
C72 C74 1.44(2)
C74 H74A 0.9300
C75 C76 1.482(19)
C75 H75A 0.9700
C75 H75B 0.9700
C76 C77 1.500(18)
C76 H76A 0.9700
C76 H76B 0.9700
C77 C78 1.49(2)
C77 H77A 0.9700
C77 H77B 0.9700
C78 C79 1.57(2)
C78 H78A 0.9700
C78 H78B 0.9700
C79 C80 1.52(2)
C79 H79A 0.9700
C79 H79B 0.9700
C80 H80A 0.9700
C80 H80B 0.9700
C81 C82 1.45(2)
C81 H81A 0.9300
C82 C87 1.41(2)
C82 C83 1.432(16)
C83 C84 1.47(3)
C83 H83A 0.9300
C84 C85 1.40(3)
C84 H84A 0.9300
C85 C86 1.38(2)
C85 H85A 0.9300
C86 C87 1.33(2)
C88 H88A 0.9600
C88 H88B 0.9600
C88 H88C 0.9600
C89 H89A 0.9600
C89 H89B 0.9600
C89 H89C 0.9600
C90 C91 1.406(19)
C90 C95 1.41(2)
C91 C92 1.36(2)
C91 H91A 0.9300
C92 C93 1.44(2)
C92 H92A 0.9300
C93 C94 1.444(19)
C93 H93A 0.9300
C94 C95 1.374(19)
C94 C96 1.395(19)
C96 H96A 0.9300
C97 C98 1.559(14)
C97 H97A 0.9700
C97 H97B 0.9700
C98 C99 1.514(19)
C98 H98A 0.9700
C98 H98B 0.9700
C99 C100 1.486(19)
C99 H99A 0.9700
C99 H99B 0.9700
C100 C101 1.539(19)
C100 H10C 0.9700
C100 H10D 0.9700
C101 C102 1.487(19)
C101 H10E 0.9700
C101 H10F 0.9700
C102 H10G 0.9700
C102 H10H 0.9700
C103 C104 1.39(2)
C103 H10I 0.9300
C104 C109 1.43(2)
C104 C105 1.44(3)
C105 C106 1.43(3)
C105 H10J 0.9300
C106 C107 1.458(18)
C106 H10K 0.9300
C107 C108 1.35(2)
C107 H10L 0.9300
C108 C109 1.41(2)
C110 H11C 0.9600
C110 H11D 0.9600
C110 H11E 0.9600
C111 H11F 0.9600
C111 H11G 0.9600
C111 H11H 0.9600
C112 C113 1.40(2)
C112 C117 1.404(19)
C113 C114 1.35(2)
C113 H11I 0.9300
C114 C115 1.27(2)
C114 H11J 0.9300
C115 C116 1.42(2)
C115 H11K 0.9300
C116 C117 1.381(19)
C116 C118 1.43(2)
C118 H11L 0.9300
C119 C120 1.51(2)
C119 H11M 0.9700
C119 H11N 0.9700
C120 C121 1.570(14)
C120 H12C 0.9700
C120 H12D 0.9700
C121 C122 1.504(16)
C121 H12E 0.9700
C121 H12F 0.9700
C122 C123 1.55(2)
C122 H12G 0.9700
C122 H12H 0.9700
C123 C124 1.55(2)
C123 H12I 0.9700
C123 H12J 0.9700
C124 H12K 0.9700
C124 H12L 0.9700
C125 C126 1.44(2)
C125 H12M 0.9300
C126 C127 1.37(2)
C126 C131 1.40(2)
C127 C128 1.30(2)
C127 H12N 0.9300
C128 C129 1.42(3)
C128 H12O 0.9300
C129 C130 1.44(2)
C129 H12P 0.9300
C130 C131 1.41(2)
C132 H13D 0.9600
C132 H13E 0.9600
C132 H13F 0.9600
C133 H13G 0.9600
C133 H13H 0.9600
C133 H13I 0.9600
C134 C139 1.350(17)
C134 C135 1.405(19)
C135 C136 1.40(2)
C135 H13J 0.9300
C136 C137 1.42(2)
C136 H13K 0.9300
C137 C138 1.43(2)
C137 H13L 0.9300
C138 C139 1.401(18)
C138 C140 1.425(18)
C140 H14C 0.9300
C141 C142 1.449(18)
C141 H14D 0.9700
C141 H14E 0.9700
C142 C143 1.616(19)
C142 H14F 0.9700
C142 H14G 0.9700
C143 C144 1.515(19)
C143 H14H 0.9700
C143 H14I 0.9700
C144 C145 1.53(2)
C144 H14J 0.9700
C144 H14K 0.9700
C145 C146 1.553(19)
C145 H14L 0.9700
C145 H14M 0.9700
C146 H14N 0.9700
C146 H14O 0.9700
C147 C148 1.472(15)
C147 H14P 0.9300
C148 C153 1.34(2)
C148 C149 1.39(2)
C149 C150 1.41(2)
C149 H14Q 0.9300
C150 C151 1.31(2)
C150 H15B 0.9300
C151 C152 1.34(2)
C151 H15C 0.9300
C152 C153 1.50(2)
C154 H15D 0.9600
C154 H15E 0.9600
C154 H15F 0.9600
C155 H15G 0.9600
C155 H15H 0.9600
C155 H15I 0.9600
C156 C157 1.418(19)
C156 C161 1.423(18)
C157 C158 1.37(2)
C157 H15J 0.9300
C158 C159 1.32(2)
C158 H15K 0.9300
C159 C160 1.437(19)
C159 H15L 0.9300
C160 C161 1.389(18)
C160 C162 1.419(18)
C162 H16A 0.9300
C163 C164 1.581(18)
C163 H16B 0.9700
C163 H16C 0.9700
C164 C165 1.494(18)
C164 H16D 0.9700
C164 H16E 0.9700
C165 C166 1.549(18)
C165 H16F 0.9700
C165 H16G 0.9700
C166 C167 1.467(18)
C166 H16H 0.9700
C166 H16I 0.9700
C167 C168 1.573(19)
C167 H16J 0.9700
C167 H16K 0.9700
C168 H16L 0.9700
C168 H16M 0.9700
C169 C170 1.46(2)
C169 H16N 0.9300
C170 C175 1.33(2)
C170 C171 1.46(3)
C171 C172 1.36(3)
C171 H17B 0.9300
C172 C173 1.434(17)
C172 H17C 0.9300
C173 C174 1.40(2)
C173 H17E 0.9300
C174 C175 1.44(2)
C176 H17F 0.9600
C176 H17G 0.9600
C176 H17H 0.9600
C177 H17I 0.9600
C177 H17J 0.9600
C177 H17K 0.9600
C178 C183 1.35(2)
C178 C179 1.42(2)
C179 C180 1.41(2)
C179 H17L 0.9300
C180 C181 1.35(2)
C180 H18B 0.9300
C181 C182 1.47(2)
C181 H18C 0.9300
C182 C184 1.40(2)
C182 C183 1.42(2)
C184 H18D 0.9300
C185 C186 1.51(2)
C185 H18E 0.9700
C185 H18F 0.9700
C186 C187 1.525(17)
C186 H18G 0.9700
C186 H18H 0.9700
C187 C188 1.485(13)
C187 H18I 0.9700
C187 H18J 0.9700
C188 C189 1.531(17)
C188 H18K 0.9700
C188 H18L 0.9700
C189 C190 1.57(3)
C189 H18M 0.9700
C189 H18N 0.9700
C190 H19B 0.9700
C190 H19C 0.9700
C191 C192 1.38(2)
C191 H19D 0.9300
C192 C197 1.31(2)
C192 C193 1.44(3)
C193 C194 1.41(3)
C193 H19E 0.9300
C194 C195 1.35(3)
C194 H19G 0.9300
C195 C196 1.396(16)
C195 H19H 0.9300
C196 C197 1.455(15)
C198 H19J 0.9600
C198 H19K 0.9600
C198 H19L 0.9600
C199 H19M 0.9600
C199 H19N 0.9600
C199 H19O 0.9600
C200 C201 1.38(2)
C200 C205 1.41(2)
C201 C202 1.441(17)
C201 H20A 0.9300
C202 C203 1.40(3)
C202 H20C 0.9300
C203 C204 1.44(3)
C203 H20D 0.9300
C204 C205 1.42(2)
C204 C206 1.43(2)
C206 H20E 0.9300
C207 C208 1.505(19)
C207 H20F 0.9700
C207 H20G 0.9700
C208 C209 1.539(19)
C208 H20H 0.9700
C208 H20I 0.9700
C209 C210 1.528(19)
C209 H20J 0.9700
C209 H20K 0.9700
C210 C211 1.538(19)
C210 H21A 0.9700
C210 H21B 0.9700
C211 C212 1.591(19)
C211 H21C 0.9700
C211 H21D 0.9700
C212 H21E 0.9700
C212 H21F 0.9700
C213 C214 1.38(2)
C213 H21G 0.9300
C214 C219 1.39(2)
C214 C215 1.455(19)
C215 C216 1.433(15)
C215 H21H 0.9300
C216 C217 1.32(2)
C216 H21I 0.9300
C217 C218 1.44(2)
C217 H21J 0.9300
C218 C219 1.36(2)
C220 H22D 0.9600
C220 H22E 0.9600
C220 H22F 0.9600
C221 H22G 0.9600
C221 H22H 0.9600
C221 H22I 0.9600
C222 C227 1.434(17)
C222 C223 1.470(18)
C223 C224 1.424(18)
C223 H22K 0.9300
C224 C225 1.469(18)
C224 H22L 0.9300
C225 C226 1.484(18)
C225 H22M 0.9300
C226 C227 1.41(3)
C226 C228 1.48(3)
C228 H22N 0.9300
C229 C230 1.52(2)
C229 H22O 0.9700
C229 H22P 0.9700
C230 C231 1.56(2)
C230 H23D 0.9700
C230 H23E 0.9700
C231 C232 1.517(19)
C231 H23F 0.9700
C231 H23G 0.9700
C232 C233 1.501(19)
C232 H23H 0.9700
C232 H23I 0.9700
C233 C234 1.554(19)
C233 H23J 0.9700
C233 H23K 0.9700
C234 H23L 0.9700
C234 H23M 0.9700
C235 C236 1.40(2)
C235 H23N 0.9300
C236 C237 1.36(2)
C236 C241 1.42(2)
C237 C238 1.34(2)
C237 H23O 0.9300
C238 C239 1.36(2)
C238 H23P 0.9300
C239 C240 1.376(19)
C239 H23Q 0.9300
C240 C241 1.415(19)
C242 H24A 0.9600
C242 H24B 0.9600
C242 H24C 0.9600
C243 C244 1.439(14)
C243 H24D 0.9600
C243 H24E 0.9600
C243 H24F 0.9600
C244 O46 1.41(3)
C244 O45 1.51(3)
C245 C246 1.429(14)
C245 H24G 0.9600
C245 H24H 0.9600
C245 H24I 0.9600
C246 O48 1.270(15)
C246 O47 1.316(16)
C247 C248 1.496(18)
C247 H24J 0.9600
C247 H24K 0.9600
C247 H24L 0.9600
C248 O55 1.231(15)
C248 O56 1.273(15)
C249 C250 1.45(2)
C249 H24M 0.9600
C249 H24N 0.9600
C249 H24O 0.9600
C250 O50 1.224(19)
C250 O49 1.25(2)
C251 C252 1.481(19)
C251 H25B 0.9600
C251 H25C 0.9600
C251 H25D 0.9600
C252 O52 1.255(16)
C252 O51 1.263(16)
C253 C254 1.51(2)
C253 H25E 0.9600
C253 H25F 0.9600
C253 H25G 0.9600
C254 O53 1.242(16)
C254 O54 1.270(17)
C255 C256 1.571(18)
C255 H25H 0.9600
C255 H25I 0.9600
C255 H25J 0.9600
C256 O58 1.194(15)
C256 O57 1.282(15)
C257 C258 1.464(18)
C257 H25K 0.9600
C257 H25L 0.9600
C257 H25M 0.9600
C258 O59 1.290(15)
C258 O60 1.297(16)
C259 C260 1.475(14)
C259 H25N 0.9600
C259 H25O 0.9600
C259 H25P 0.9600
C260 O61 1.231(14)
C260 O62 1.292(15)
C261 C262 1.522(17)
C261 H26B 0.9600
C261 H26C 0.9600
C261 H26D 0.9600
C262 O63 1.19(2)
C262 O64 1.27(2)
C263 C264 1.49(2)
C263 H26E 0.9600
C263 H26F 0.9600
C263 H26G 0.9600
C264 O66 1.294(17)
C264 O65 1.296(16)
C265 C266 1.51(2)
C265 H26H 0.9600
C265 H26I 0.9600
C265 H26J 0.9600
C266 O69 1.263(16)
C266 O70 1.272(16)
C267 C268 1.472(19)
C267 H26K 0.9600
C267 H26L 0.9600
C267 H26M 0.9600
C268 O68 1.228(15)
C268 O67 1.293(16)
C269 C270 1.528(19)
C269 H26N 0.9600
C269 H26O 0.9600
C269 H26P 0.9600
C270 O74 1.245(16)
C270 O73 1.289(17)
C271 C272 1.535(19)
C271 H27B 0.9600
C271 H27C 0.9600
C271 H27D 0.9600
C272 O71 1.221(16)
C272 O72 1.265(16)
C273 C274 1.43(2)
C273 H27E 0.9600
C273 H27F 0.9600
C273 H27G 0.9600
C274 O75 1.275(17)
C274 O76 1.353(18)
C275 C276 1.553(18)
C275 H27H 0.9600
C275 H27I 0.9600
C275 H27J 0.9600
C276 O79 1.259(15)
C276 O80 1.266(16)
C277 C278 1.55(2)
C277 H27K 0.9600
C277 H27L 0.9600
C277 H27M 0.9600
C278 O78 1.218(17)
C278 O77 1.245(18)
C279 C280 1.53(2)
C279 H27N 0.9600
C279 H27O 0.9600
C279 H27P 0.9600
C280 O82 1.17(2)
C280 O81 1.34(2)
C281 C282 1.52(2)
C281 H28A 0.9600
C281 H28B 0.9600
C281 H28C 0.9600
C282 O84 1.235(17)
C282 O83 1.258(17)
C283 C284 1.53(2)
C283 H28D 0.9600
C283 H28E 0.9600
C283 H28F 0.9600
C284 O85 1.239(16)
C284 O86 1.308(16)
C285 C286 1.55(2)
C285 H28G 0.9600
C285 H28H 0.9600
C285 H28I 0.9600
C286 O87 1.186(18)
C286 O88 1.253(19)
C287 C288 1.500(19)
C287 H28J 0.9600
C287 H28K 0.9600
C287 H28L 0.9600
C288 O92 1.259(15)
C288 O91 1.293(16)
C289 C290 1.471(19)
C289 H28M 0.9600
C289 H28N 0.9600
C289 H28O 0.9600
C290 O90 1.272(16)
C290 O89 1.299(16)
C291 C292 1.43(2)
C292 O94 1.276(17)
C292 O93 1.302(17)
C293 C294 1.47(2)
C293 H29A 0.9600
C293 H29B 0.9600
C293 H29C 0.9600
C294 O96 1.244(16)
C294 O95 1.276(16)
C295 C296 1.516(16)
C295 H29D 0.9600
C295 H29E 0.9600
C295 H29F 0.9600
C296 O128 1.119(17)
C296 O127 1.294(19)
C297 C298 1.47(2)
C297 H29G 0.9600
C297 H29H 0.9600
C297 H29I 0.9600
C298 O98 1.232(17)
C298 O97 1.287(17)
C299 C300 1.51(2)
C299 H29J 0.9600
C299 H29K 0.9600
C299 H29L 0.9600
C300 O99 1.236(18)
C300 O100 1.249(18)
C301 C302 1.463(14)
C301 H30B 0.9600
C301 H30C 0.9600
C301 H30D 0.9600
C302 O101 1.260(17)
C302 O102 1.299(17)
C303 C304 1.58(3)
C303 H30E 0.9600
C303 H30F 0.9600
C303 H30G 0.9600
C304 O103 1.19(3)
C304 O104 1.34(2)
C305 C306 1.591(17)
C305 H30H 0.9600
C305 H30I 0.9600
C305 H30J 0.9600
C306 O105 1.204(16)
C306 O106 1.301(16)
C307 C308 1.57(2)
C307 H30K 0.9600
C307 H30L 0.9600
C307 H30M 0.9600
C308 O110 1.235(19)
C308 O109 1.24(2)
C309 C310 1.518(19)
C309 H30N 0.9600
C309 H30O 0.9600
C309 H30P 0.9600
C310 O108 1.267(17)
C310 O107 1.275(17)
C311 C312 1.47(2)
C311 H31C 0.9600
C311 H31D 0.9600
C311 H31E 0.9600
C312 O112 1.252(17)
C312 O111 1.274(17)
C313 C314 1.517(19)
C313 H31F 0.9600
C313 H31G 0.9600
C313 H31H 0.9600
C314 O115 1.244(15)
C314 O116 1.255(15)
C315 C316 1.448(15)
C315 H31I 0.9600
C315 H31J 0.9600
C315 H31K 0.9600
C316 O114 1.255(19)
C316 O113 1.291(18)
C317 C318 1.498(18)
C317 H31L 0.9600
C317 H31M 0.9600
C317 H31N 0.9600
C318 O119 1.20(3)
C318 O120 1.24(3)
C319 C320 1.47(2)
C319 H31O 0.9600
C319 H31P 0.9600
C319 H31Q 0.9600
C320 O122 1.180(17)
C320 O121 1.305(18)
C321 C322 1.457(18)
C321 H32B 0.9600
C321 H32C 0.9600
C321 H32D 0.9600
C322 O118 1.289(16)
C322 O117 1.291(16)
C323 C324 1.515(18)
C323 H32E 0.9600
C323 H32F 0.9600
C323 H32G 0.9600
C324 O124 1.235(15)
C324 O123 1.244(15)
C325 C326 1.506(19)
C325 H32H 0.9600
C325 H32I 0.9600
C325 H32J 0.9600
C326 O126 1.233(16)
C326 O125 1.245(16)
C327 C328 1.554(13)
C327 H32K 0.9600
C327 H32L 0.9600
C327 H32M 0.9600
C328 O130 1.143(14)
C328 O129 1.227(14)
